data_7127899
loop_
_publ_author_name
'Tran, Phuong M.'
'Wang, Yuzhong'
'Xie, Yaoming'
'Wei, Pingrong'
'Schaefer, 3rd, Henry F'
'Robinson, Gregory H.'

_publ_section_title
;
 Carbene-mediated synthesis of a germanium tris(dithiolene)dianion.
;
_journal_issue 20
_journal_name_full 'Chemical communications (Cambridge, England)'
_journal_page_first 2543
_journal_page_last 2546
_journal_paper_doi 10.1039/d0cc08206f
_journal_volume 57
_journal_year 2021
_chemical_formula_sum 'C276 H362 Cl2 F16 Ge2 N24 S18'
_chemical_formula_weight 5113.03
_space_group_crystal_system triclinic
_space_group_IT_number 2
_space_group_name_Hall '-P 1'
_space_group_name_H-M_alt 'P -1'
_atom_sites_solution_hydrogens mixed
_audit_creation_method SHELXL-2018/3
_audit_update_record
;
2020-11-19 deposited with the CCDC.	2021-02-02 downloaded from the CCDC.
;
_cell_angle_alpha 82.466(2)
_cell_angle_beta 86.258(2)
_cell_angle_gamma 88.632(2)
_cell_formula_units_Z 2
_cell_length_a 18.9013(12)
_cell_length_b 22.8865(15)
_cell_length_c 32.511(2)
_cell_measurement_reflns_used 9442
_cell_measurement_temperature 135(2)
_cell_measurement_theta_max 26.45
_cell_measurement_theta_min 2.20
_cell_volume 13911.0(15)
_computing_cell_refinement 'Bruker SAINT'
_computing_data_collection 'Bruker APEX3'
_computing_data_reduction 'Bruker SAINT'
_computing_molecular_graphics 'Bruker SHELXTL'
_computing_publication_material 'Bruker SHELXTL'
_computing_structure_refinement 'SHELXL-2018/3 (Sheldrick, 2018)'
_computing_structure_solution 'SHELXT 2014/5 (Sheldrick, 2014)'
_diffrn_ambient_temperature 135(2)
_diffrn_measured_fraction_theta_full 0.999
_diffrn_measured_fraction_theta_max 0.999
_diffrn_measurement_device_type 'Bruker D8 Quest PHOTON 100 CMOS'
_diffrn_measurement_method 'Omega/phi scans'
_diffrn_radiation_type MoK\a
_diffrn_radiation_wavelength 0.71073
_diffrn_reflns_av_R_equivalents 0.1404
_diffrn_reflns_av_unetI/netI 0.1117
_diffrn_reflns_Laue_measured_fraction_full 0.999
_diffrn_reflns_Laue_measured_fraction_max 0.999
_diffrn_reflns_limit_h_max 23
_diffrn_reflns_limit_h_min -23
_diffrn_reflns_limit_k_max 28
_diffrn_reflns_limit_k_min -28
_diffrn_reflns_limit_l_max 40
_diffrn_reflns_limit_l_min -40
_diffrn_reflns_number 357769
_diffrn_reflns_point_group_measured_fraction_full 0.999
_diffrn_reflns_point_group_measured_fraction_max 0.999
_diffrn_reflns_theta_full 25.242
_diffrn_reflns_theta_max 26.022
_diffrn_reflns_theta_min 1.754
_diffrn_source Imus
_exptl_absorpt_coefficient_mu 0.437
_exptl_absorpt_correction_T_max 0.7454
_exptl_absorpt_correction_T_min 0.6971
_exptl_absorpt_correction_type multi-scan
_exptl_absorpt_process_details 'BRUKER SADABS'
_exptl_crystal_colour 'dark blue'
_exptl_crystal_density_diffrn 1.221
_exptl_crystal_description plate
_exptl_crystal_F_000 5432
_exptl_crystal_size_max 0.290
_exptl_crystal_size_mid 0.200
_exptl_crystal_size_min 0.130
_refine_diff_density_max 0.818
_refine_diff_density_min -1.136
_refine_diff_density_rms 0.081
_refine_ls_extinction_method none
_refine_ls_goodness_of_fit_ref 1.004
_refine_ls_hydrogen_treatment mixed
_refine_ls_matrix_type full
_refine_ls_number_parameters 3152
_refine_ls_number_reflns 54763
_refine_ls_number_restraints 956
_refine_ls_restrained_S_all 1.010
_refine_ls_R_factor_all 0.1413
_refine_ls_R_factor_gt 0.0692
_refine_ls_shift/su_max 0.005
_refine_ls_shift/su_mean 0.000
_refine_ls_structure_factor_coef Fsqd
_refine_ls_weighting_details 'w=1/[\s^2^(Fo^2^)+(0.0658P)^2^+26.1833P] where P=(Fo^2^+2Fc^2^)/3'
_refine_ls_weighting_scheme calc
_refine_ls_wR_factor_gt 0.1415
_refine_ls_wR_factor_ref 0.1717
_reflns_Friedel_coverage 0.000
_reflns_number_gt 32495
_reflns_number_total 54763
_reflns_threshold_expression 'I > 2\s(I)'
_cod_data_source_file d0cc08206f2.cif
_cod_data_source_block J1_A
_cod_depositor_comments 'Adding full bibliography for 7127898--7127899.cif.'
_cod_database_code 7127899
_shelx_shelxl_version_number 2018/3
_shelx_space_group_comment
;
The symmetry employed for this shelxl refinement is uniquely defined
by the following loop, which should always be used as a source of
symmetry information in preference to the above space-group names.
They are only intended as comments.
;
_shelx_estimated_absorpt_t_min 0.884
_shelx_estimated_absorpt_t_max 0.945

loop_
_space_group_symop_operation_xyz
'x, y, z'
'-x, -y, -z'

loop_
_atom_site_label
_atom_site_type_symbol
_atom_site_fract_x
_atom_site_fract_y
_atom_site_fract_z
_atom_site_U_iso_or_equiv
_atom_site_adp_type
_atom_site_occupancy
_atom_site_site_symmetry_order
_atom_site_calc_flag
_atom_site_refinement_flags_posn
_atom_site_refinement_flags_adp
_atom_site_refinement_flags_occupancy
_atom_site_disorder_assembly
_atom_site_disorder_group
Ge1 Ge 0.71964(2) 0.23291(2) 0.09380(2) 0.01605(10) Uani 1 1 d . . . . .
Ge1A Ge 0.34652(2) 0.76945(2) 0.38769(2) 0.01460(10) Uani 1 1 d . . . . .
S1 S 0.78573(6) 0.27387(5) 0.28710(3) 0.0309(3) Uani 1 1 d . . . . .
S2 S 0.63758(5) 0.25235(5) 0.15072(3) 0.0210(2) Uani 1 1 d . . . . .
S3 S 0.78913(5) 0.17059(5) 0.14293(3) 0.0193(2) Uani 1 1 d . . . . .
S4 S 0.83100(6) 0.44230(5) -0.05589(3) 0.0263(3) Uani 1 1 d . . . . .
S5 S 0.79585(5) 0.31479(5) 0.09978(3) 0.0195(2) Uani 1 1 d . . . . .
S6 S 0.64961(5) 0.29912(5) 0.04800(3) 0.0193(2) Uani 1 1 d . . . . .
S7 S 0.80560(6) -0.04091(5) 0.06413(4) 0.0301(3) Uani 1 1 d . . . . .
S8 S 0.80061(5) 0.20242(5) 0.03911(3) 0.0203(2) Uani 1 1 d . . . . .
S9 S 0.64128(5) 0.15537(5) 0.08252(3) 0.0215(2) Uani 1 1 d . . . . .
S4A S 0.67733(6) 0.79284(6) 0.44452(4) 0.0337(3) Uani 1 1 d . . . . .
S6A S 0.38832(5) 0.78026(5) 0.45401(3) 0.0200(2) Uani 1 1 d . . . . .
S5A S 0.43814(5) 0.83682(4) 0.35539(3) 0.0184(2) Uani 1 1 d . . . . .
S7A S 0.24602(7) 0.52552(6) 0.32352(4) 0.0405(3) Uani 1 1 d . . . . .
S9A S 0.26399(5) 0.69772(4) 0.42443(3) 0.0208(2) Uani 1 1 d . . . . .
S8A S 0.42311(5) 0.68657(4) 0.37374(3) 0.0200(2) Uani 1 1 d . . . . .
S1A S 0.23006(7) 0.99225(5) 0.25343(3) 0.0309(3) Uani 1 1 d . . . . .
S3A S 0.30055(5) 0.76679(4) 0.32054(3) 0.0190(2) Uani 1 1 d . . . . .
S2A S 0.25751(5) 0.84529(4) 0.39950(3) 0.0181(2) Uani 1 1 d . . . . .
Cl1 Cl 0.32209(6) 0.26930(5) 0.06945(4) 0.0386(3) Uani 1 1 d . . . . .
Cl2 Cl 0.09005(6) 0.25330(6) 0.43037(4) 0.0446(3) Uani 1 1 d . . . . .
N1 N 0.70136(17) 0.26573(15) 0.22357(10) 0.0198(8) Uani 1 1 d . . . . .
N2 N 0.79999(16) 0.21617(14) 0.21795(9) 0.0178(7) Uani 1 1 d . . . . .
N3 N 0.82524(16) 0.38506(14) 0.02387(9) 0.0171(7) Uani 1 1 d . . . . .
N4 N 0.73005(16) 0.37633(14) -0.00865(9) 0.0161(7) Uani 1 1 d . . . . .
N5 N 0.81669(16) 0.07907(14) 0.04785(10) 0.0180(7) Uani 1 1 d . . . . .
N6 N 0.71276(16) 0.05006(15) 0.07325(10) 0.0195(8) Uani 1 1 d . . . . .
N4A N 0.53361(17) 0.78516(14) 0.45659(9) 0.0193(8) Uani 1 1 d . . . . .
N3A N 0.56806(16) 0.81893(14) 0.39318(10) 0.0185(7) Uani 1 1 d . . . . .
N6A N 0.24273(17) 0.60712(14) 0.37773(10) 0.0219(8) Uani 1 1 d . . . . .
N5A N 0.34454(17) 0.60132(14) 0.34282(10) 0.0190(7) Uani 1 1 d . . . . .
N2A N 0.27152(17) 0.87862(14) 0.27935(9) 0.0177(7) Uani 1 1 d . . . . .
N1A N 0.23738(17) 0.92783(14) 0.32974(9) 0.0180(7) Uani 1 1 d . . . . .
C1 C 0.7627(2) 0.25188(18) 0.24252(12) 0.0211(9) Uani 1 1 d . . . . .
C2 C 0.6992(2) 0.23788(17) 0.18753(11) 0.0184(9) Uani 1 1 d . . . . .
C3 C 0.7608(2) 0.20712(18) 0.18416(12) 0.0192(9) Uani 1 1 d . . . . .
C4 C 0.8712(2) 0.19433(19) 0.22522(12) 0.0215(9) Uani 1 1 d . . . . .
C5 C 0.9274(2) 0.23241(19) 0.21429(12) 0.0239(10) Uani 1 1 d . . . . .
C6 C 0.9954(2) 0.2098(2) 0.22282(13) 0.0325(11) Uani 1 1 d . . . . .
H6 H 1.035099 0.234778 0.216579 0.039 Uiso 1 1 calc R U . . .
C7 C 1.0057(2) 0.1527(2) 0.23985(14) 0.0363(12) Uani 1 1 d . . . . .
H7 H 1.052248 0.138681 0.245352 0.044 Uiso 1 1 calc R U . . .
C8 C 0.9492(2) 0.1152(2) 0.24916(13) 0.0325(11) Uani 1 1 d . . . . .
H8 H 0.957404 0.075469 0.260580 0.039 Uiso 1 1 calc R U . . .
C9 C 0.8797(2) 0.13516(19) 0.24198(12) 0.0249(10) Uani 1 1 d . . . . .
C10 C 0.8178(2) 0.0944(2) 0.25290(13) 0.0303(11) Uani 1 1 d . . . . .
H10 H 0.782030 0.105437 0.231777 0.036 Uiso 1 1 calc R U . . .
C11 C 0.7827(3) 0.1025(2) 0.29500(15) 0.0475(14) Uani 1 1 d . . . . .
H11A H 0.742786 0.075580 0.301364 0.071 Uiso 1 1 calc R U . . .
H11B H 0.817236 0.093841 0.316297 0.071 Uiso 1 1 calc R U . . .
H11C H 0.765472 0.143252 0.294618 0.071 Uiso 1 1 calc R U . . .
C12 C 0.8371(3) 0.0293(2) 0.25197(18) 0.0543(15) Uani 1 1 d . . . . .
H12A H 0.794683 0.005466 0.259327 0.081 Uiso 1 1 calc R U . . .
H12B H 0.856094 0.023472 0.223999 0.081 Uiso 1 1 calc R U . . .
H12C H 0.872988 0.017288 0.271988 0.081 Uiso 1 1 calc R U . . .
C13 C 0.9192(2) 0.2948(2) 0.19349(14) 0.0319(11) Uani 1 1 d . . . . .
H13 H 0.867613 0.302755 0.189837 0.038 Uiso 1 1 calc R U . . .
C14 C 0.9580(2) 0.3023(2) 0.15027(14) 0.0407(13) Uani 1 1 d . . . . .
H14A H 0.952190 0.343076 0.137206 0.061 Uiso 1 1 calc R U . . .
H14B H 1.008558 0.293161 0.152920 0.061 Uiso 1 1 calc R U . . .
H14C H 0.938090 0.275488 0.133059 0.061 Uiso 1 1 calc R U . . .
C15 C 0.9451(3) 0.3395(2) 0.21991(17) 0.0523(15) Uani 1 1 d . . . . .
H15A H 0.938988 0.379464 0.205390 0.078 Uiso 1 1 calc R U . . .
H15B H 0.917570 0.335846 0.246702 0.078 Uiso 1 1 calc R U . . .
H15C H 0.995400 0.331986 0.224592 0.078 Uiso 1 1 calc R U . . .
C16 C 0.6440(2) 0.30144(19) 0.23860(12) 0.0211(9) Uani 1 1 d . . . . .
C17 C 0.6408(2) 0.36054(19) 0.22258(13) 0.0250(10) Uani 1 1 d . . . . .
C18 C 0.5848(2) 0.3937(2) 0.23791(13) 0.0289(11) Uani 1 1 d . . . . .
H18 H 0.581016 0.434560 0.228027 0.035 Uiso 1 1 calc R U . . .
C19 C 0.5348(2) 0.3685(2) 0.26707(14) 0.0320(11) Uani 1 1 d . . . . .
H19 H 0.497066 0.392030 0.277127 0.038 Uiso 1 1 calc R U . . .
C20 C 0.5391(2) 0.3097(2) 0.28172(13) 0.0291(11) Uani 1 1 d . . . . .
H20 H 0.504219 0.293039 0.301950 0.035 Uiso 1 1 calc R U . . .
C21 C 0.5934(2) 0.27377(19) 0.26765(12) 0.0237(10) Uani 1 1 d . . . . .
C22 C 0.5955(2) 0.2082(2) 0.28190(14) 0.0320(11) Uani 1 1 d . . . . .
H22 H 0.645027 0.193936 0.276003 0.038 Uiso 1 1 calc R U . . .
C23 C 0.5779(3) 0.1930(2) 0.32796(15) 0.0479(14) Uani 1 1 d . . . . .
H23A H 0.580017 0.150171 0.335420 0.072 Uiso 1 1 calc R U . . .
H23B H 0.612170 0.211467 0.343390 0.072 Uiso 1 1 calc R U . . .
H23C H 0.530027 0.207650 0.334983 0.072 Uiso 1 1 calc R U . . .
C24 C 0.5474(3) 0.1761(2) 0.25723(16) 0.0564(16) Uani 1 1 d . . . . .
H24A H 0.549505 0.133742 0.266937 0.085 Uiso 1 1 calc R U . . .
H24B H 0.498564 0.190693 0.261097 0.085 Uiso 1 1 calc R U . . .
H24C H 0.562994 0.183050 0.227678 0.085 Uiso 1 1 calc R U . . .
C25 C 0.6961(2) 0.3883(2) 0.19057(13) 0.0324(11) Uani 1 1 d . . . . .
H25 H 0.722480 0.355425 0.178601 0.039 Uiso 1 1 calc R U . . .
C26 C 0.6635(3) 0.4268(2) 0.15478(16) 0.0523(15) Uani 1 1 d . . . . .
H26A H 0.701227 0.443687 0.134994 0.079 Uiso 1 1 calc R U . . .
H26B H 0.632725 0.402949 0.140716 0.079 Uiso 1 1 calc R U . . .
H26C H 0.635389 0.458708 0.165544 0.079 Uiso 1 1 calc R U . . .
C27 C 0.7493(3) 0.4212(3) 0.21158(17) 0.071(2) Uani 1 1 d . . . . .
H27A H 0.768798 0.394726 0.234364 0.107 Uiso 1 1 calc R U . . .
H27B H 0.787712 0.435281 0.191277 0.107 Uiso 1 1 calc R U . . .
H27C H 0.725566 0.454939 0.222647 0.107 Uiso 1 1 calc R U . . .
C28 C 0.7954(2) 0.40088(17) -0.01319(12) 0.0183(9) Uani 1 1 d . . . . .
C29 C 0.7776(2) 0.35138(17) 0.05177(11) 0.0168(9) Uani 1 1 d . . . . .
C30 C 0.7183(2) 0.34595(17) 0.03151(11) 0.0162(9) Uani 1 1 d . . . . .
C31 C 0.6783(2) 0.38552(18) -0.03920(12) 0.0199(9) Uani 1 1 d . . . . .
C32 C 0.6352(2) 0.43650(18) -0.04034(12) 0.0226(10) Uani 1 1 d . . . . .
C33 C 0.5844(2) 0.4438(2) -0.06960(14) 0.0325(11) Uani 1 1 d . . . . .
H33 H 0.554392 0.477757 -0.071364 0.039 Uiso 1 1 calc R U . . .
C34 C 0.5769(2) 0.4025(2) -0.09604(15) 0.0376(13) Uani 1 1 d . . . . .
H34 H 0.541064 0.407990 -0.115433 0.045 Uiso 1 1 calc R U . . .
C35 C 0.6203(2) 0.3535(2) -0.09490(13) 0.0328(11) Uani 1 1 d . . . . .
H35 H 0.614943 0.326023 -0.113943 0.039 Uiso 1 1 calc R U . . .
C36 C 0.6722(2) 0.34359(19) -0.06609(13) 0.0236(10) Uani 1 1 d . . . . .
C37 C 0.7218(2) 0.29020(19) -0.06536(13) 0.0282(10) Uani 1 1 d . . . . .
H37 H 0.753847 0.291416 -0.042205 0.034 Uiso 1 1 calc R U . . .
C38 C 0.7678(3) 0.2949(2) -0.10578(18) 0.0543(15) Uani 1 1 d . . . . .
H38A H 0.799836 0.260620 -0.105444 0.081 Uiso 1 1 calc R U . . .
H38B H 0.737464 0.296267 -0.129230 0.081 Uiso 1 1 calc R U . . .
H38C H 0.795622 0.330984 -0.108712 0.081 Uiso 1 1 calc R U . . .
C39 C 0.6827(3) 0.2323(2) -0.05719(15) 0.0367(12) Uani 1 1 d . . . . .
H39A H 0.716897 0.199436 -0.057040 0.055 Uiso 1 1 calc R U . . .
H39B H 0.655923 0.229732 -0.030175 0.055 Uiso 1 1 calc R U . . .
H39C H 0.649877 0.230307 -0.079097 0.055 Uiso 1 1 calc R U . . .
C40 C 0.6443(2) 0.48094(19) -0.01057(13) 0.0270(10) Uani 1 1 d . . . . .
H40 H 0.694837 0.478202 -0.002992 0.032 Uiso 1 1 calc R U . . .
C41 C 0.6304(3) 0.5441(2) -0.02959(16) 0.0416(13) Uani 1 1 d . . . . .
H41A H 0.637047 0.570806 -0.008964 0.062 Uiso 1 1 calc R U . . .
H41B H 0.663473 0.554230 -0.053820 0.062 Uiso 1 1 calc R U . . .
H41C H 0.581593 0.548076 -0.038237 0.062 Uiso 1 1 calc R U . . .
C42 C 0.5981(3) 0.4663(2) 0.02947(15) 0.0445(13) Uani 1 1 d . . . . .
H42A H 0.605078 0.495757 0.048103 0.067 Uiso 1 1 calc R U . . .
H42B H 0.548163 0.466607 0.022984 0.067 Uiso 1 1 calc R U . . .
H42C H 0.611301 0.427165 0.043068 0.067 Uiso 1 1 calc R U . . .
C43 C 0.8938(2) 0.40447(18) 0.03276(12) 0.0192(9) Uani 1 1 d . . . . .
C44 C 0.8976(2) 0.45632(18) 0.05078(12) 0.0231(10) Uani 1 1 d . . . . .
C45 C 0.9650(2) 0.4763(2) 0.05620(14) 0.0306(11) Uani 1 1 d . . . . .
H45 H 0.969625 0.511969 0.067739 0.037 Uiso 1 1 calc R U . . .
C46 C 1.0247(2) 0.4454(2) 0.04517(14) 0.0322(11) Uani 1 1 d . . . . .
H46 H 1.070234 0.460148 0.048468 0.039 Uiso 1 1 calc R U . . .
C47 C 1.0187(2) 0.3931(2) 0.02938(14) 0.0294(11) Uani 1 1 d . . . . .
H47 H 1.060565 0.371338 0.022958 0.035 Uiso 1 1 calc R U . . .
C48 C 0.9531(2) 0.37098(18) 0.02250(12) 0.0232(10) Uani 1 1 d . . . . .
C49 C 0.9485(2) 0.31378(19) 0.00394(14) 0.0289(10) Uani 1 1 d . . . . .
H49 H 0.897116 0.304002 0.004448 0.035 Uiso 1 1 calc R U . . .
C50 C 0.9852(3) 0.2626(2) 0.02911(15) 0.0403(12) Uani 1 1 d . . . . .
H50A H 0.980791 0.226812 0.015996 0.060 Uiso 1 1 calc R U . . .
H50B H 1.035451 0.271487 0.030166 0.060 Uiso 1 1 calc R U . . .
H50C H 0.962985 0.256605 0.057403 0.060 Uiso 1 1 calc R U . . .
C51 C 0.9769(3) 0.3212(3) -0.04126(16) 0.0578(17) Uani 1 1 d . . . . .
H51A H 0.973349 0.283794 -0.052546 0.087 Uiso 1 1 calc R U . . .
H51B H 0.949015 0.351675 -0.057343 0.087 Uiso 1 1 calc R U . . .
H51C H 1.026648 0.332919 -0.043016 0.087 Uiso 1 1 calc R U . . .
C52 C 0.8315(2) 0.4902(2) 0.06362(14) 0.0305(11) Uani 1 1 d . . . . .
H52 H 0.790293 0.463339 0.064736 0.037 Uiso 1 1 calc R U . . .
C53 C 0.8173(3) 0.5441(2) 0.03218(17) 0.0490(14) Uani 1 1 d . . . . .
H53A H 0.774340 0.564764 0.041525 0.074 Uiso 1 1 calc R U . . .
H53B H 0.857641 0.570711 0.029805 0.074 Uiso 1 1 calc R U . . .
H53C H 0.810641 0.531577 0.005024 0.074 Uiso 1 1 calc R U . . .
C54 C 0.8361(3) 0.5085(3) 0.10696(15) 0.0525(15) Uani 1 1 d . . . . .
H54A H 0.792846 0.530175 0.114363 0.079 Uiso 1 1 calc R U . . .
H54B H 0.841224 0.473216 0.127258 0.079 Uiso 1 1 calc R U . . .
H54C H 0.877269 0.533708 0.107033 0.079 Uiso 1 1 calc R U . . .
C55 C 0.7792(2) 0.03023(18) 0.06196(12) 0.0197(9) Uani 1 1 d . . . . .
C56 C 0.7737(2) 0.12991(17) 0.04939(12) 0.0182(9) Uani 1 1 d . . . . .
C57 C 0.7092(2) 0.11172(18) 0.06567(12) 0.0182(9) Uani 1 1 d . . . . .
C58 C 0.6517(2) 0.01466(18) 0.08547(13) 0.0215(9) Uani 1 1 d . . . . .
C59 C 0.6294(2) 0.00529(19) 0.12776(14) 0.0287(11) Uani 1 1 d . . . . .
C60 C 0.5652(2) -0.0243(2) 0.13805(17) 0.0415(13) Uani 1 1 d . . . . .
H60 H 0.547907 -0.031182 0.166324 0.050 Uiso 1 1 calc R U . . .
C61 C 0.5270(3) -0.0434(2) 0.1081(2) 0.0527(16) Uani 1 1 d . . . . .
H61 H 0.483180 -0.062504 0.115764 0.063 Uiso 1 1 calc R U . . .
C62 C 0.5518(3) -0.0350(2) 0.06681(19) 0.0492(15) Uani 1 1 d . . . . .
H62 H 0.525399 -0.049723 0.046616 0.059 Uiso 1 1 calc R U . . .
C63 C 0.6148(2) -0.0052(2) 0.05419(15) 0.0335(11) Uani 1 1 d . . . . .
C64 C 0.6415(3) 0.0059(2) 0.00909(16) 0.0450(14) Uani 1 1 d . . . . .
H64 H 0.694517 0.005600 0.008463 0.054 Uiso 1 1 calc R U . . .
C65 C 0.6182(3) 0.0669(3) -0.01125(17) 0.0554(16) Uani 1 1 d . . . . .
H65A H 0.636282 0.072806 -0.040404 0.083 Uiso 1 1 calc R U . . .
H65B H 0.566253 0.069656 -0.009800 0.083 Uiso 1 1 calc R U . . .
H65C H 0.636981 0.097322 0.003457 0.083 Uiso 1 1 calc R U . . .
C66 C 0.6206(3) -0.0413(3) -0.01645(19) 0.0676(18) Uani 1 1 d . . . . .
H66A H 0.639508 -0.031489 -0.045259 0.101 Uiso 1 1 calc R U . . .
H66B H 0.640011 -0.079521 -0.004795 0.101 Uiso 1 1 calc R U . . .
H66C H 0.568795 -0.043207 -0.015749 0.101 Uiso 1 1 calc R U . . .
C67 C 0.6739(2) 0.0220(2) 0.16082(14) 0.0335(11) Uani 1 1 d . . . . .
H67 H 0.710953 0.049542 0.146782 0.040 Uiso 1 1 calc R U . . .
C68 C 0.6332(3) 0.0533(3) 0.19349(18) 0.0610(17) Uani 1 1 d . . . . .
H68A H 0.665632 0.062721 0.213905 0.091 Uiso 1 1 calc R U . . .
H68B H 0.611803 0.089758 0.180134 0.091 Uiso 1 1 calc R U . . .
H68C H 0.595801 0.027606 0.207527 0.091 Uiso 1 1 calc R U . . .
C69 C 0.7119(4) -0.0327(3) 0.1803(2) 0.085(2) Uani 1 1 d . . . . .
H69A H 0.741176 -0.022332 0.201992 0.127 Uiso 1 1 calc R U . . .
H69B H 0.676876 -0.061888 0.192670 0.127 Uiso 1 1 calc R U . . .
H69C H 0.742097 -0.049314 0.158967 0.127 Uiso 1 1 calc R U . . .
C70 C 0.8891(2) 0.07841(18) 0.03132(12) 0.0202(9) Uani 1 1 d . . . . .
C71 C 0.9428(2) 0.07494(17) 0.05876(12) 0.0191(9) Uani 1 1 d . . . . .
C72 C 1.0125(2) 0.07359(19) 0.04183(14) 0.0270(10) Uani 1 1 d . . . . .
H72 H 1.050503 0.070695 0.059776 0.032 Uiso 1 1 calc R U . . .
C73 C 1.0272(2) 0.0764(2) -0.00048(14) 0.0314(11) Uani 1 1 d . . . . .
H73 H 1.075021 0.075009 -0.011407 0.038 Uiso 1 1 calc R U . . .
C74 C 0.9729(2) 0.0811(2) -0.02680(14) 0.0315(11) Uani 1 1 d . . . . .
H74 H 0.983622 0.083168 -0.055912 0.038 Uiso 1 1 calc R U . . .
C75 C 0.9028(2) 0.08295(19) -0.01163(13) 0.0264(10) Uani 1 1 d . . . . .
C76 C 0.8424(2) 0.0874(2) -0.04091(13) 0.0367(12) Uani 1 1 d . . . . .
H76 H 0.798487 0.099217 -0.024990 0.044 Uiso 1 1 calc R U . . .
C77 C 0.8290(3) 0.0282(3) -0.05485(19) 0.071(2) Uani 1 1 d . . . . .
H77A H 0.820445 -0.001246 -0.030413 0.107 Uiso 1 1 calc R U . . .
H77B H 0.787312 0.031461 -0.071496 0.107 Uiso 1 1 calc R U . . .
H77C H 0.870406 0.016266 -0.071643 0.107 Uiso 1 1 calc R U . . .
C78 C 0.8559(4) 0.1346(3) -0.07786(17) 0.083(2) Uani 1 1 d . . . . .
H78A H 0.816236 0.136291 -0.095951 0.125 Uiso 1 1 calc R U . . .
H78B H 0.860379 0.172957 -0.067962 0.125 Uiso 1 1 calc R U . . .
H78C H 0.899852 0.125152 -0.093495 0.125 Uiso 1 1 calc R U . . .
C79 C 0.9285(2) 0.07172(19) 0.10565(13) 0.0263(10) Uani 1 1 d . . . . .
H79 H 0.876187 0.076068 0.111388 0.032 Uiso 1 1 calc R U . . .
C80 C 0.9638(2) 0.1215(2) 0.12273(14) 0.0315(11) Uani 1 1 d . . . . .
H80A H 0.953501 0.118075 0.152877 0.047 Uiso 1 1 calc R U . . .
H80B H 1.015152 0.119193 0.116636 0.047 Uiso 1 1 calc R U . . .
H80C H 0.945420 0.159395 0.109700 0.047 Uiso 1 1 calc R U . . .
C81 C 0.9514(3) 0.0112(2) 0.12735(14) 0.0397(12) Uani 1 1 d . . . . .
H81A H 0.941922 0.009758 0.157456 0.060 Uiso 1 1 calc R U . . .
H81B H 0.924724 -0.019717 0.117308 0.060 Uiso 1 1 calc R U . . .
H81C H 1.002260 0.004864 0.121126 0.060 Uiso 1 1 calc R U . . .
C28A C 0.5929(2) 0.79855(18) 0.43111(12) 0.0207(9) Uani 1 1 d . . . . .
C30A C 0.4726(2) 0.79880(17) 0.43516(12) 0.0174(9) Uani 1 1 d . . . . .
C29A C 0.4936(2) 0.82030(17) 0.39559(12) 0.0172(9) Uani 1 1 d . . . . .
C4A C 0.6128(2) 0.83609(19) 0.35635(12) 0.0226(10) Uani 1 1 d . . . . .
C5A C 0.6350(2) 0.7929(2) 0.33171(13) 0.0275(10) Uani 1 1 d . . . . .
C6A C 0.6821(3) 0.8102(2) 0.29774(14) 0.0393(12) Uani 1 1 d . . . . .
H6A H 0.698916 0.782057 0.280214 0.047 Uiso 1 1 calc R U . . .
C7A C 0.7045(3) 0.8671(3) 0.28937(15) 0.0455(14) Uani 1 1 d . . . . .
H7A H 0.738341 0.877609 0.266861 0.055 Uiso 1 1 calc R U . . .
C8A C 0.6789(3) 0.9094(2) 0.31292(16) 0.0425(13) Uani 1 1 d . . . . .
H8A H 0.693435 0.949056 0.305742 0.051 Uiso 1 1 calc R U . . .
C9A C 0.6320(2) 0.8949(2) 0.34705(14) 0.0313(11) Uani 1 1 d . . . . .
C10A C 0.6019(3) 0.9420(2) 0.37246(16) 0.0394(13) Uani 1 1 d . . . . .
H10A H 0.561048 0.924379 0.390582 0.047 Uiso 1 1 calc R U . . .
C11A C 0.6555(3) 0.9605(3) 0.4008(2) 0.0702(19) Uani 1 1 d . . . . .
H11D H 0.634257 0.990857 0.416638 0.105 Uiso 1 1 calc R U . . .
H11E H 0.669604 0.926300 0.420102 0.105 Uiso 1 1 calc R U . . .
H11F H 0.697390 0.976453 0.384077 0.105 Uiso 1 1 calc R U . . .
C12A C 0.5736(3) 0.9951(2) 0.3451(2) 0.0647(18) Uani 1 1 d . . . . .
H12D H 0.554703 1.024381 0.362518 0.097 Uiso 1 1 calc R U . . .
H12E H 0.611977 1.012400 0.325986 0.097 Uiso 1 1 calc R U . . .
H12F H 0.535703 0.982683 0.329077 0.097 Uiso 1 1 calc R U . . .
C13A C 0.6075(3) 0.7305(2) 0.34025(15) 0.0366(12) Uani 1 1 d . . . . .
H13A H 0.564234 0.731656 0.359538 0.044 Uiso 1 1 calc R U . . .
C14A C 0.5845(3) 0.7076(2) 0.30140(17) 0.0522(15) Uani 1 1 d . . . . .
H14D H 0.550959 0.735727 0.287562 0.078 Uiso 1 1 calc R U . . .
H14E H 0.626079 0.702844 0.282441 0.078 Uiso 1 1 calc R U . . .
H14F H 0.561541 0.669427 0.309195 0.078 Uiso 1 1 calc R U . . .
C15A C 0.6589(4) 0.6883(3) 0.3621(2) 0.076(2) Uani 1 1 d . . . . .
H15D H 0.638664 0.648749 0.366836 0.115 Uiso 1 1 calc R U . . .
H15E H 0.703335 0.687456 0.344862 0.115 Uiso 1 1 calc R U . . .
H15F H 0.668211 0.701012 0.388811 0.115 Uiso 1 1 calc R U . . .
C16A C 0.5303(2) 0.76378(19) 0.50014(12) 0.0225(10) Uani 1 1 d . . . . .
C17A C 0.5204(2) 0.70353(19) 0.51229(13) 0.0248(10) Uani 1 1 d . . . . .
C18A C 0.5106(2) 0.6849(2) 0.55465(13) 0.0321(11) Uani 1 1 d . . . . .
H18A H 0.504359 0.644170 0.564070 0.039 Uiso 1 1 calc R U . . .
C19A C 0.5099(2) 0.7245(2) 0.58338(14) 0.0356(12) Uani 1 1 d . . . . .
H19A H 0.503203 0.710705 0.612207 0.043 Uiso 1 1 calc R U . . .
C20A C 0.5189(2) 0.7837(2) 0.57048(13) 0.0341(12) Uani 1 1 d . . . . .
H20A H 0.518523 0.810372 0.590526 0.041 Uiso 1 1 calc R U . . .
C21A C 0.5286(2) 0.8049(2) 0.52831(13) 0.0273(10) Uani 1 1 d . . . . .
C22A C 0.5333(3) 0.8702(2) 0.51390(14) 0.0359(12) Uani 1 1 d . . . . .
H22A H 0.547971 0.875368 0.483549 0.043 Uiso 1 1 calc R U . . .
C23A C 0.5880(3) 0.8998(3) 0.53583(19) 0.0609(17) Uani 1 1 d . . . . .
H23D H 0.589001 0.941963 0.525432 0.091 Uiso 1 1 calc R U . . .
H23E H 0.575575 0.894555 0.565810 0.091 Uiso 1 1 calc R U . . .
H23F H 0.634797 0.882019 0.530436 0.091 Uiso 1 1 calc R U . . .
C24A C 0.4609(3) 0.9001(3) 0.5192(2) 0.078(2) Uani 1 1 d . . . . .
H24D H 0.464924 0.942382 0.509700 0.117 Uiso 1 1 calc R U . . .
H24E H 0.427204 0.882919 0.502691 0.117 Uiso 1 1 calc R U . . .
H24F H 0.444170 0.894129 0.548579 0.117 Uiso 1 1 calc R U . . .
C25A C 0.5201(2) 0.65957(19) 0.48123(13) 0.0293(11) Uani 1 1 d . . . . .
H25A H 0.519096 0.682474 0.452874 0.035 Uiso 1 1 calc R U . . .
C26A C 0.4549(3) 0.6210(2) 0.48792(16) 0.0408(12) Uani 1 1 d . . . . .
H26D H 0.456920 0.593367 0.467250 0.061 Uiso 1 1 calc R U . . .
H26E H 0.453570 0.598932 0.515898 0.061 Uiso 1 1 calc R U . . .
H26F H 0.412139 0.645893 0.484929 0.061 Uiso 1 1 calc R U . . .
C27A C 0.5882(3) 0.6226(2) 0.48239(17) 0.0476(14) Uani 1 1 d . . . . .
H27D H 0.587453 0.594380 0.462209 0.071 Uiso 1 1 calc R U . . .
H27E H 0.629044 0.648437 0.475376 0.071 Uiso 1 1 calc R U . . .
H27F H 0.592003 0.601183 0.510328 0.071 Uiso 1 1 calc R U . . .
C55A C 0.2777(2) 0.57888(18) 0.34787(13) 0.0242(10) Uani 1 1 d . . . . .
C57A C 0.2888(2) 0.64534(17) 0.39294(12) 0.0183(9) Uani 1 1 d . . . . .
C56A C 0.3520(2) 0.64160(16) 0.37149(12) 0.0162(9) Uani 1 1 d . . . . .
C31A C 0.4012(2) 0.58150(17) 0.31643(13) 0.0208(9) Uani 1 1 d . . . . .
C32A C 0.4110(2) 0.60815(18) 0.27553(13) 0.0256(10) Uani 1 1 d . . . . .
C33A C 0.4693(3) 0.58935(19) 0.25151(14) 0.0334(11) Uani 1 1 d . . . . .
H33A H 0.477273 0.606601 0.223426 0.040 Uiso 1 1 calc R U . . .
C34A C 0.5151(3) 0.5463(2) 0.26800(16) 0.0394(12) Uani 1 1 d . . . . .
H34A H 0.554866 0.534634 0.251386 0.047 Uiso 1 1 calc R U . . .
C35A C 0.5039(3) 0.5201(2) 0.30808(15) 0.0374(12) Uani 1 1 d . . . . .
H35A H 0.535858 0.490131 0.318928 0.045 Uiso 1 1 calc R U . . .
C36A C 0.4461(2) 0.53673(18) 0.33341(14) 0.0286(10) Uani 1 1 d . . . . .
C37A C 0.4335(3) 0.5051(2) 0.37703(15) 0.0411(13) Uani 1 1 d . . . . .
H37A H 0.392669 0.525345 0.390627 0.049 Uiso 1 1 calc R U . . .
C38A C 0.4964(3) 0.5082(3) 0.40316(17) 0.0602(17) Uani 1 1 d . . . . .
H38D H 0.485691 0.487094 0.431025 0.090 Uiso 1 1 calc R U . . .
H38E H 0.538035 0.489952 0.390110 0.090 Uiso 1 1 calc R U . . .
H38F H 0.506192 0.549497 0.405281 0.090 Uiso 1 1 calc R U . . .
C39A C 0.4122(3) 0.4417(2) 0.37583(19) 0.0617(17) Uani 1 1 d . . . . .
H39D H 0.404292 0.421791 0.404291 0.093 Uiso 1 1 calc R U . . .
H39E H 0.368460 0.441348 0.361261 0.093 Uiso 1 1 calc R U . . .
H39F H 0.450088 0.421091 0.361177 0.093 Uiso 1 1 calc R U . . .
C40A C 0.3613(2) 0.65571(19) 0.25667(13) 0.0295(11) Uani 1 1 d . . . . .
H40A H 0.327785 0.666916 0.279529 0.035 Uiso 1 1 calc R U . . .
C41A C 0.4006(3) 0.7107(2) 0.23746(16) 0.0450(13) Uani 1 1 d . . . . .
H41D H 0.366594 0.740231 0.225662 0.067 Uiso 1 1 calc R U . . .
H41E H 0.425632 0.726615 0.258880 0.067 Uiso 1 1 calc R U . . .
H41F H 0.434842 0.700686 0.215426 0.067 Uiso 1 1 calc R U . . .
C42A C 0.3170(3) 0.6325(2) 0.22427(17) 0.0518(15) Uani 1 1 d . . . . .
H42D H 0.285337 0.663965 0.212529 0.078 Uiso 1 1 calc R U . . .
H42E H 0.348785 0.619694 0.202011 0.078 Uiso 1 1 calc R U . . .
H42F H 0.288836 0.599091 0.237671 0.078 Uiso 1 1 calc R U . . .
C43A C 0.1760(2) 0.58881(18) 0.39885(13) 0.0251(10) Uani 1 1 d . . . . .
C44A C 0.1129(2) 0.61439(19) 0.38447(14) 0.0302(11) Uani 1 1 d . . . . .
C45A C 0.0501(3) 0.5951(2) 0.40715(17) 0.0429(13) Uani 1 1 d . . . . .
H45A H 0.005871 0.610651 0.398166 0.051 Uiso 1 1 calc R U . . .
C46A C 0.0513(3) 0.5542(2) 0.44203(17) 0.0448(14) Uani 1 1 d . . . . .
H46A H 0.008091 0.541952 0.456838 0.054 Uiso 1 1 calc R U . . .
C47A C 0.1143(3) 0.5310(2) 0.45560(16) 0.0409(13) Uani 1 1 d . . . . .
H47A H 0.114196 0.503426 0.480117 0.049 Uiso 1 1 calc R U . . .
C48A C 0.1790(2) 0.54725(18) 0.43405(14) 0.0307(11) Uani 1 1 d . . . . .
C49A C 0.2478(3) 0.51923(19) 0.44889(14) 0.0331(11) Uani 1 1 d . . . . .
H49A H 0.287058 0.537591 0.429798 0.040 Uiso 1 1 calc R U . . .
C50A C 0.2502(3) 0.4538(2) 0.44568(18) 0.0541(15) Uani 1 1 d . . . . .
H50D H 0.295149 0.436796 0.455463 0.081 Uiso 1 1 calc R U . . .
H50E H 0.210661 0.434552 0.462842 0.081 Uiso 1 1 calc R U . . .
H50F H 0.246419 0.447565 0.416645 0.081 Uiso 1 1 calc R U . . .
C51A C 0.2615(3) 0.5313(3) 0.49237(17) 0.0570(16) Uani 1 1 d . . . . .
H51D H 0.306331 0.512432 0.500646 0.086 Uiso 1 1 calc R U . . .
H51E H 0.264234 0.573975 0.492771 0.086 Uiso 1 1 calc R U . . .
H51F H 0.222718 0.515479 0.511826 0.086 Uiso 1 1 calc R U . . .
C52A C 0.1110(3) 0.6601(2) 0.34668(16) 0.0407(13) Uani 1 1 d . . . . .
H52A H 0.158646 0.660375 0.331418 0.049 Uiso 1 1 calc R U . . .
C53A C 0.0961(3) 0.7209(2) 0.35864(18) 0.0540(15) Uani 1 1 d . . . . .
H53D H 0.095194 0.749542 0.333476 0.081 Uiso 1 1 calc R U . . .
H53E H 0.050096 0.721414 0.374352 0.081 Uiso 1 1 calc R U . . .
H53F H 0.133384 0.731220 0.375878 0.081 Uiso 1 1 calc R U . . .
C54A C 0.0558(3) 0.6446(3) 0.31728(18) 0.0669(18) Uani 1 1 d . . . . .
H54D H 0.055494 0.674814 0.292989 0.100 Uiso 1 1 calc R U . . .
H54E H 0.068081 0.606204 0.308215 0.100 Uiso 1 1 calc R U . . .
H54F H 0.008763 0.642746 0.331904 0.100 Uiso 1 1 calc R U . . .
C1A C 0.2476(2) 0.93269(17) 0.28771(12) 0.0195(9) Uani 1 1 d . . . . .
C3A C 0.2711(2) 0.83909(16) 0.31609(12) 0.0159(9) Uani 1 1 d . . . . .
C2A C 0.2507(2) 0.86962(16) 0.34761(11) 0.0151(8) Uani 1 1 d . . . . .
C58A C 0.2111(2) 0.97429(17) 0.35280(12) 0.0188(9) Uani 1 1 d . . . . .
C59A C 0.2598(2) 1.00885(18) 0.36848(13) 0.0251(10) Uani 1 1 d . . . . .
C60A C 0.2327(3) 1.0520(2) 0.39143(14) 0.0325(11) Uani 1 1 d . . . . .
H60A H 0.264580 1.076274 0.402709 0.039 Uiso 1 1 calc R U . . .
C61A C 0.1605(3) 1.06083(19) 0.39837(13) 0.0319(11) Uani 1 1 d . . . . .
H61A H 0.143234 1.091015 0.414012 0.038 Uiso 1 1 calc R U . . .
C62A C 0.1138(2) 1.02566(19) 0.38250(13) 0.0280(10) Uani 1 1 d . . . . .
H62A H 0.064269 1.031706 0.387521 0.034 Uiso 1 1 calc R U . . .
C63A C 0.1379(2) 0.98136(18) 0.35923(12) 0.0222(9) Uani 1 1 d . . . . .
C64A C 0.0862(2) 0.94241(19) 0.34227(14) 0.0284(10) Uani 1 1 d . . . . .
H64A H 0.113880 0.919075 0.322597 0.034 Uiso 1 1 calc R U . . .
C65A C 0.0297(3) 0.9778(3) 0.31801(18) 0.0576(16) Uani 1 1 d . . . . .
H65D H -0.002323 0.950857 0.307682 0.086 Uiso 1 1 calc R U . . .
H65E H 0.002679 1.002281 0.336263 0.086 Uiso 1 1 calc R U . . .
H65F H 0.052537 1.003200 0.294469 0.086 Uiso 1 1 calc R U . . .
C66A C 0.0526(3) 0.8988(2) 0.37713(17) 0.0531(15) Uani 1 1 d . . . . .
H66D H 0.019429 0.873970 0.365600 0.080 Uiso 1 1 calc R U . . .
H66E H 0.089788 0.873907 0.390449 0.080 Uiso 1 1 calc R U . . .
H66F H 0.027118 0.920401 0.397747 0.080 Uiso 1 1 calc R U . . .
C67A C 0.3396(2) 1.00062(19) 0.36111(14) 0.0289(11) Uani 1 1 d . . . . .
H67A H 0.347569 0.970223 0.341763 0.035 Uiso 1 1 calc R U . . .
C68A C 0.3744(3) 0.9775(2) 0.40137(14) 0.0360(12) Uani 1 1 d . . . . .
H68D H 0.425571 0.972781 0.395500 0.054 Uiso 1 1 calc R U . . .
H68E H 0.365730 1.005671 0.421486 0.054 Uiso 1 1 calc R U . . .
H68F H 0.354185 0.939391 0.412911 0.054 Uiso 1 1 calc R U . . .
C69A C 0.3735(3) 1.0571(2) 0.34009(17) 0.0498(14) Uani 1 1 d . . . . .
H69D H 0.424741 1.050627 0.335712 0.075 Uiso 1 1 calc R U . . .
H69E H 0.353135 1.068725 0.313220 0.075 Uiso 1 1 calc R U . . .
H69F H 0.364594 1.088374 0.357747 0.075 Uiso 1 1 calc R U . . .
C70A C 0.2932(2) 0.86434(17) 0.23849(12) 0.0232(10) Uani 1 1 d . . . . .
C71A C 0.3641(2) 0.87166(18) 0.22453(12) 0.0269(11) Uani 1 1 d . . . . .
C72A C 0.3834(3) 0.8581(2) 0.18463(14) 0.0387(13) Uani 1 1 d . . . . .
H72A H 0.431151 0.862745 0.173901 0.046 Uiso 1 1 calc R U . . .
C73A C 0.3340(3) 0.8382(2) 0.16063(14) 0.0467(15) Uani 1 1 d . . . . .
H73A H 0.347693 0.830742 0.133150 0.056 Uiso 1 1 calc R U . . .
C74A C 0.2659(3) 0.8292(2) 0.17579(15) 0.0442(14) Uani 1 1 d . . . . .
H74A H 0.233205 0.813907 0.159091 0.053 Uiso 1 1 calc R U . . .
C75A C 0.2429(3) 0.84186(19) 0.21550(13) 0.0321(11) Uani 1 1 d . . . . .
C76A C 0.1677(3) 0.8307(2) 0.23229(15) 0.0415(13) Uani 1 1 d . . . . .
H76A H 0.164718 0.837950 0.262020 0.050 Uiso 1 1 calc R U . . .
C77A C 0.1147(3) 0.8723(3) 0.2098(2) 0.0694(19) Uani 1 1 d . . . . .
H77D H 0.066676 0.863273 0.221803 0.104 Uiso 1 1 calc R U . . .
H77E H 0.125713 0.913086 0.212821 0.104 Uiso 1 1 calc R U . . .
H77F H 0.117516 0.867384 0.180222 0.104 Uiso 1 1 calc R U . . .
C78A C 0.1475(4) 0.7673(3) 0.2316(2) 0.076(2) Uani 1 1 d . . . . .
H78D H 0.098319 0.761553 0.242714 0.114 Uiso 1 1 calc R U . . .
H78E H 0.152040 0.758028 0.202947 0.114 Uiso 1 1 calc R U . . .
H78F H 0.178964 0.741118 0.248714 0.114 Uiso 1 1 calc R U . . .
C79A C 0.4188(2) 0.8933(2) 0.25099(14) 0.0361(12) Uani 1 1 d . . . . .
H79A H 0.401013 0.883358 0.280676 0.043 Uiso 1 1 calc R U . . .
C80A C 0.4914(3) 0.8626(2) 0.24614(17) 0.0505(15) Uani 1 1 d . . . . .
H80D H 0.524452 0.878170 0.263830 0.076 Uiso 1 1 calc R U . . .
H80E H 0.486370 0.820059 0.254437 0.076 Uiso 1 1 calc R U . . .
H80F H 0.509688 0.869850 0.217050 0.076 Uiso 1 1 calc R U . . .
C81A C 0.4270(3) 0.9594(2) 0.24312(16) 0.0450(13) Uani 1 1 d . . . . .
H81D H 0.462748 0.971258 0.260820 0.067 Uiso 1 1 calc R U . . .
H81E H 0.442191 0.971146 0.213853 0.067 Uiso 1 1 calc R U . . .
H81F H 0.381573 0.978694 0.249579 0.067 Uiso 1 1 calc R U . . .
N7 N 0.37928(18) 0.38973(15) 0.15058(10) 0.0245(8) Uani 1 1 d . . . . .
N8 N 0.27344(17) 0.41837(14) 0.13535(10) 0.0211(8) Uani 1 1 d . . . . .
C82 C 0.3210(2) 0.37499(19) 0.13391(13) 0.0233(10) Uani 1 1 d D . . . .
H82 H 0.315(2) 0.3402(12) 0.1211(11) 0.022(11) Uiso 1 1 d D . . . .
C83 C 0.3688(2) 0.44503(19) 0.16311(13) 0.0282(10) Uani 1 1 d . . . . .
C84 C 0.3024(2) 0.46296(18) 0.15345(13) 0.0249(10) Uani 1 1 d . . . . .
C85 C 0.1995(2) 0.41855(19) 0.12187(13) 0.0259(10) Uani 1 1 d . . . . .
H85 H 0.186609 0.459983 0.110727 0.031 Uiso 1 1 calc R U . . .
C86 C 0.1944(3) 0.3809(2) 0.08735(15) 0.0368(12) Uani 1 1 d . . . . .
H86A H 0.145448 0.381706 0.079024 0.055 Uiso 1 1 calc R U . . .
H86B H 0.225912 0.396377 0.063467 0.055 Uiso 1 1 calc R U . . .
H86C H 0.208553 0.340268 0.097163 0.055 Uiso 1 1 calc R U . . .
C87 C 0.1490(3) 0.3995(3) 0.15899(16) 0.0470(14) Uani 1 1 d . . . . .
H87A H 0.100477 0.399708 0.150015 0.071 Uiso 1 1 calc R U . . .
H87B H 0.161986 0.359683 0.171383 0.071 Uiso 1 1 calc R U . . .
H87C H 0.151802 0.426886 0.179606 0.071 Uiso 1 1 calc R U . . .
C88 C 0.2642(3) 0.5193(2) 0.15837(15) 0.0372(12) Uani 1 1 d . . . . .
H88A H 0.295550 0.545860 0.169685 0.056 Uiso 1 1 calc R U . . .
H88B H 0.222145 0.511508 0.177433 0.056 Uiso 1 1 calc R U . . .
H88C H 0.249586 0.537749 0.131247 0.056 Uiso 1 1 calc R U . . .
C89 C 0.4239(3) 0.4748(2) 0.18334(17) 0.0464(14) Uani 1 1 d . . . . .
H89A H 0.405863 0.513443 0.189420 0.070 Uiso 1 1 calc R U . . .
H89B H 0.466686 0.479885 0.164615 0.070 Uiso 1 1 calc R U . . .
H89C H 0.435327 0.450598 0.209286 0.070 Uiso 1 1 calc R U . . .
C90 C 0.4467(2) 0.35470(19) 0.15175(14) 0.0298(11) Uani 1 1 d . . . . .
H90 H 0.477921 0.371502 0.170802 0.036 Uiso 1 1 calc R U . . .
C91 C 0.4839(3) 0.3608(3) 0.10940(16) 0.0576(17) Uani 1 1 d . . . . .
H91A H 0.528174 0.337738 0.110316 0.086 Uiso 1 1 calc R U . . .
H91B H 0.453312 0.346402 0.089810 0.086 Uiso 1 1 calc R U . . .
H91C H 0.494402 0.402431 0.100312 0.086 Uiso 1 1 calc R U . . .
C92 C 0.4326(3) 0.2915(2) 0.1692(2) 0.0615(18) Uani 1 1 d . . . . .
H92A H 0.477361 0.269046 0.169809 0.092 Uiso 1 1 calc R U . . .
H92B H 0.410770 0.289935 0.197528 0.092 Uiso 1 1 calc R U . . .
H92C H 0.400412 0.274520 0.151708 0.092 Uiso 1 1 calc R U . . .
N9 N 0.32456(19) 0.09661(16) 0.13500(12) 0.0337(9) Uani 1 1 d . . . . .
N10 N 0.21787(18) 0.13125(15) 0.13978(11) 0.0272(9) Uani 1 1 d . . . . .
C93 C 0.2854(2) 0.1458(2) 0.13215(17) 0.0386(12) Uani 1 1 d D . . . .
H93 H 0.304(2) 0.1845(12) 0.1271(15) 0.053(15) Uiso 1 1 d D . . . .
C94 C 0.2803(2) 0.04900(18) 0.14425(12) 0.0247(10) Uani 1 1 d . . . . .
C95 C 0.2132(2) 0.07059(19) 0.14742(12) 0.0254(10) Uani 1 1 d . . . . .
C96 C 0.1572(2) 0.17362(19) 0.13681(14) 0.0287(10) Uani 1 1 d . . . . .
H96 H 0.114522 0.153021 0.151129 0.034 Uiso 1 1 calc R U . . .
C97 C 0.1705(3) 0.2259(2) 0.15895(17) 0.0423(13) Uani 1 1 d . . . . .
H97A H 0.129908 0.253276 0.156627 0.063 Uiso 1 1 calc R U . . .
H97B H 0.177057 0.212378 0.188351 0.063 Uiso 1 1 calc R U . . .
H97C H 0.213337 0.245975 0.146257 0.063 Uiso 1 1 calc R U . . .
C98 C 0.1419(3) 0.1914(3) 0.09199(15) 0.0469(14) Uani 1 1 d . . . . .
H98A H 0.101759 0.219304 0.090372 0.070 Uiso 1 1 calc R U . . .
H98B H 0.183774 0.209985 0.076876 0.070 Uiso 1 1 calc R U . . .
H98C H 0.130189 0.156334 0.079542 0.070 Uiso 1 1 calc R U . . .
C99 C 0.1455(2) 0.0397(2) 0.15728(16) 0.0392(12) Uani 1 1 d . . . . .
H99A H 0.154379 -0.003011 0.160378 0.059 Uiso 1 1 calc R U . . .
H99B H 0.113892 0.050692 0.134732 0.059 Uiso 1 1 calc R U . . .
H99C H 0.123312 0.050728 0.183292 0.059 Uiso 1 1 calc R U . . .
C00 C 0.3071(3) -0.01277(19) 0.14887(14) 0.0336(11) Uani 1 1 d . . . . .
H00A H 0.267171 -0.039579 0.156005 0.050 Uiso 1 1 calc R U . . .
H00B H 0.340297 -0.018562 0.171010 0.050 Uiso 1 1 calc R U . . .
H00C H 0.331385 -0.021024 0.122657 0.050 Uiso 1 1 calc R U . . .
C01 C 0.4038(3) 0.0940(2) 0.13279(19) 0.0479(15) Uani 1 1 d . . . . .
H01 H 0.418955 0.052692 0.129362 0.057 Uiso 1 1 calc R U . . .
C02 C 0.4333(3) 0.1339(3) 0.0953(2) 0.0651(18) Uani 1 1 d . . . . .
H02A H 0.485249 0.131773 0.094178 0.098 Uiso 1 1 calc R U . . .
H02B H 0.416540 0.121190 0.070004 0.098 Uiso 1 1 calc R U . . .
H02C H 0.417395 0.174522 0.097251 0.098 Uiso 1 1 calc R U . . .
C03 C 0.4291(3) 0.1076(3) 0.1726(2) 0.074(2) Uani 1 1 d . . . . .
H03A H 0.481026 0.105944 0.171297 0.111 Uiso 1 1 calc R U . . .
H03B H 0.412588 0.147164 0.177470 0.111 Uiso 1 1 calc R U . . .
H03C H 0.410385 0.078630 0.195365 0.111 Uiso 1 1 calc R U . . .
N11 N 0.3093(2) 0.2182(2) -0.05228(14) 0.0468(11) Uani 1 1 d . . . . .
N12 N 0.41646(19) 0.24633(16) -0.04817(12) 0.0323(9) Uani 1 1 d . . . . .
C04 C 0.3510(3) 0.2469(3) -0.03095(16) 0.0440(13) Uani 1 1 d D . . . .
H04 H 0.338(2) 0.261(2) -0.0052(9) 0.047(15) Uiso 1 1 d D . . . .
C05 C 0.3498(3) 0.1969(2) -0.08411(17) 0.0463(14) Uani 1 1 d . . . . .
C06 C 0.4171(3) 0.2151(2) -0.08140(16) 0.0401(13) Uani 1 1 d . . . . .
C07 C 0.4796(3) 0.2677(2) -0.02969(16) 0.0390(12) Uani 1 1 d . . . . .
H07 H 0.518929 0.272945 -0.051880 0.047 Uiso 1 1 calc R U . . .
C08 C 0.4641(3) 0.3263(2) -0.01485(17) 0.0508(15) Uani 1 1 d . . . . .
H08A H 0.506235 0.339504 -0.002839 0.076 Uiso 1 1 calc R U . . .
H08B H 0.451479 0.355170 -0.038334 0.076 Uiso 1 1 calc R U . . .
H08C H 0.424559 0.322531 0.006312 0.076 Uiso 1 1 calc R U . . .
C09 C 0.5025(3) 0.2215(3) 0.00409(19) 0.0596(16) Uani 1 1 d . . . . .
H09A H 0.544042 0.235193 0.016421 0.089 Uiso 1 1 calc R U . . .
H09B H 0.463779 0.214109 0.025549 0.089 Uiso 1 1 calc R U . . .
H09C H 0.514797 0.184975 -0.007642 0.089 Uiso 1 1 calc R U . . .
C010 C 0.4830(3) 0.2063(3) -0.1081(2) 0.070(2) Uani 1 1 d . . . . .
H01A H 0.501613 0.244757 -0.120296 0.105 Uiso 1 1 calc R U . . .
H01B H 0.471965 0.183590 -0.130326 0.105 Uiso 1 1 calc R U . . .
H01C H 0.518616 0.184846 -0.091114 0.105 Uiso 1 1 calc R U . . .
C011 C 0.3204(3) 0.1608(3) -0.1133(2) 0.084(2) Uani 1 1 d . . . . .
H01D H 0.300015 0.124859 -0.097718 0.127 Uiso 1 1 calc R U . . .
H01E H 0.358282 0.150091 -0.133111 0.127 Uiso 1 1 calc R U . . .
H01F H 0.283368 0.183422 -0.128407 0.127 Uiso 1 1 calc R U . . .
C012 C 0.2330(3) 0.2078(4) -0.0413(2) 0.081(2) Uani 1 1 d . . . . .
H012 H 0.210290 0.195352 -0.065656 0.098 Uiso 1 1 calc R U . . .
C013 C 0.2242(4) 0.1608(4) -0.0052(3) 0.105(3) Uani 1 1 d . . . . .
H01G H 0.173560 0.154189 0.001893 0.158 Uiso 1 1 calc R U . . .
H01H H 0.246984 0.124275 -0.012284 0.158 Uiso 1 1 calc R U . . .
H01I H 0.246188 0.173162 0.018720 0.158 Uiso 1 1 calc R U . . .
C014 C 0.1970(4) 0.2648(5) -0.0297(3) 0.143(4) Uani 1 1 d . . . . .
H01J H 0.202544 0.295972 -0.053287 0.215 Uiso 1 1 calc R U . . .
H01K H 0.146482 0.257834 -0.022540 0.215 Uiso 1 1 calc R U . . .
H01L H 0.219121 0.276795 -0.005719 0.215 Uiso 1 1 calc R U . . .
N7A N 0.17859(18) 0.38274(15) 0.33768(11) 0.0240(8) Uani 1 1 d . . . . .
N8A N 0.26247(18) 0.32498(15) 0.36191(11) 0.0255(8) Uani 1 1 d . . . . .
C82A C 0.1982(2) 0.34698(18) 0.37049(13) 0.0240(10) Uani 1 1 d D . . . .
H82A H 0.1677(18) 0.3340(17) 0.3949(9) 0.026 Uiso 1 1 d D U . . .
C83A C 0.2322(2) 0.38394(19) 0.30653(13) 0.0284(11) Uani 1 1 d . . . . .
C84A C 0.2847(2) 0.3477(2) 0.32173(14) 0.0294(11) Uani 1 1 d . . . . .
C85A C 0.3021(2) 0.2813(2) 0.39005(15) 0.0345(11) Uani 1 1 d . . . . .
H85A H 0.353940 0.287248 0.382825 0.041 Uiso 1 1 calc R U . . .
C86A C 0.2845(3) 0.2195(2) 0.38220(17) 0.0520(15) Uani 1 1 d . . . . .
H86D H 0.310512 0.190557 0.400689 0.078 Uiso 1 1 calc R U . . .
H86E H 0.233403 0.213267 0.387638 0.078 Uiso 1 1 calc R U . . .
H86F H 0.298055 0.214698 0.353209 0.078 Uiso 1 1 calc R U . . .
C87A C 0.2876(3) 0.2906(2) 0.43484(14) 0.0393(12) Uani 1 1 d . . . . .
H87D H 0.314356 0.261275 0.452611 0.059 Uiso 1 1 calc R U . . .
H87E H 0.302147 0.330261 0.438611 0.059 Uiso 1 1 calc R U . . .
H87F H 0.236772 0.286300 0.442451 0.059 Uiso 1 1 calc R U . . .
C88A C 0.3548(3) 0.3326(3) 0.30224(17) 0.0509(15) Uani 1 1 d . . . . .
H88D H 0.360800 0.354508 0.274263 0.076 Uiso 1 1 calc R U . . .
H88E H 0.357550 0.290224 0.300424 0.076 Uiso 1 1 calc R U . . .
H88F H 0.392425 0.343233 0.319148 0.076 Uiso 1 1 calc R U . . .
C89A C 0.2273(3) 0.4195(2) 0.26476(14) 0.0455(14) Uani 1 1 d . . . . .
H89D H 0.221377 0.461323 0.268085 0.068 Uiso 1 1 calc R U . . .
H89E H 0.186534 0.406679 0.251292 0.068 Uiso 1 1 calc R U . . .
H89F H 0.270812 0.413830 0.247540 0.068 Uiso 1 1 calc R U . . .
C90A C 0.1095(2) 0.4151(2) 0.33471(15) 0.0329(11) Uani 1 1 d . . . . .
H90A H 0.117954 0.453222 0.316361 0.039 Uiso 1 1 calc R U . . .
C91A C 0.0588(3) 0.3801(3) 0.3140(2) 0.070(2) Uani 1 1 d . . . . .
H91D H 0.013184 0.401293 0.311986 0.105 Uiso 1 1 calc R U . . .
H91E H 0.078460 0.374859 0.286059 0.105 Uiso 1 1 calc R U . . .
H91F H 0.051681 0.341443 0.330491 0.105 Uiso 1 1 calc R U . . .
C92A C 0.0814(3) 0.4293(3) 0.37615(18) 0.0604(17) Uani 1 1 d . . . . .
H92D H 0.036000 0.450589 0.373315 0.091 Uiso 1 1 calc R U . . .
H92E H 0.074449 0.392749 0.395195 0.091 Uiso 1 1 calc R U . . .
H92F H 0.115298 0.454038 0.387234 0.091 Uiso 1 1 calc R U . . .
N9A N 0.11848(19) 0.79131(17) 0.60101(11) 0.0307(9) Uani 1 1 d . . . . .
N10A N 0.1341(2) 0.7639(2) 0.53984(12) 0.0434(11) Uani 1 1 d . . . . .
C93A C 0.0861(3) 0.7709(2) 0.57077(16) 0.0427(13) Uani 1 1 d D . . . .
H93A H 0.0352(12) 0.765(2) 0.5722(15) 0.054(16) Uiso 1 1 d D . . . .
C94A C 0.1902(2) 0.7977(2) 0.58875(14) 0.0320(11) Uani 1 1 d . . . . .
C95A C 0.1991(3) 0.7799(2) 0.55068(14) 0.0376(12) Uani 1 1 d . . . . .
C96A C 0.1203(3) 0.7413(3) 0.50007(18) 0.0590(17) Uani 1 1 d . . . . .
H96A H 0.163418 0.749116 0.480784 0.071 Uiso 1 1 calc R U . . .
C97A C 0.0601(4) 0.7732(3) 0.48007(17) 0.0634(18) Uani 1 1 d . . . . .
H97D H 0.069415 0.815609 0.475751 0.095 Uiso 1 1 calc R U . . .
H97E H 0.054228 0.759499 0.453198 0.095 Uiso 1 1 calc R U . . .
H97F H 0.016652 0.765797 0.497991 0.095 Uiso 1 1 calc R U . . .
C98A C 0.1116(3) 0.6765(3) 0.50806(19) 0.0666(18) Uani 1 1 d . . . . .
H98D H 0.102539 0.661488 0.482052 0.100 Uiso 1 1 calc R U . . .
H98E H 0.154997 0.658012 0.519025 0.100 Uiso 1 1 calc R U . . .
H98F H 0.071576 0.667181 0.528383 0.100 Uiso 1 1 calc R U . . .
C99A C 0.2643(3) 0.7770(3) 0.52256(16) 0.0495(14) Uani 1 1 d . . . . .
H99D H 0.305528 0.787290 0.536729 0.074 Uiso 1 1 calc R U . . .
H99E H 0.259459 0.804795 0.497243 0.074 Uiso 1 1 calc R U . . .
H99F H 0.270619 0.736926 0.515217 0.074 Uiso 1 1 calc R U . . .
C0A C 0.2422(2) 0.8218(2) 0.61388(15) 0.0426(13) Uani 1 1 d . . . . .
H0A1 H 0.288529 0.824571 0.598402 0.064 Uiso 1 1 calc R U . . .
H0A2 H 0.246210 0.795594 0.640045 0.064 Uiso 1 1 calc R U . . .
H0A3 H 0.226387 0.861024 0.619858 0.064 Uiso 1 1 calc R U . . .
C01A C 0.0837(2) 0.8053(2) 0.64057(13) 0.0285(10) Uani 1 1 d . . . . .
H01M H 0.121530 0.811709 0.659577 0.034 Uiso 1 1 calc R U . . .
C02A C 0.0393(3) 0.7542(2) 0.66093(14) 0.0359(12) Uani 1 1 d . . . . .
H02D H 0.016500 0.763993 0.687150 0.054 Uiso 1 1 calc R U . . .
H02E H 0.002824 0.746282 0.642354 0.054 Uiso 1 1 calc R U . . .
H02F H 0.069638 0.719079 0.666473 0.054 Uiso 1 1 calc R U . . .
C03A C 0.0403(3) 0.8616(2) 0.63314(15) 0.0448(14) Uani 1 1 d . . . . .
H03D H 0.017398 0.870532 0.659566 0.067 Uiso 1 1 calc R U . . .
H03E H 0.071321 0.894023 0.621297 0.067 Uiso 1 1 calc R U . . .
H03F H 0.003946 0.856653 0.613755 0.067 Uiso 1 1 calc R U . . .
N11A N -0.1432(2) 0.82764(17) 0.44924(11) 0.0338(9) Uani 1 1 d . . . . .
N12A N -0.13375(19) 0.73685(17) 0.43793(12) 0.0317(9) Uani 1 1 d . . . . .
C04A C -0.1362(3) 0.7724(2) 0.46720(15) 0.0352(12) Uani 1 1 d D . . . .
H04A H -0.133(2) 0.761(2) 0.4967(7) 0.044(14) Uiso 1 1 d D . . . .
C05A C -0.1456(2) 0.8274(2) 0.40667(14) 0.0328(11) Uani 1 1 d . . . . .
C06A C -0.1404(2) 0.7708(2) 0.39967(15) 0.0349(12) Uani 1 1 d . . . . .
C07A C -0.1325(3) 0.6719(2) 0.44580(17) 0.0398(12) Uani 1 1 d . . . . .
H07A H -0.108656 0.656812 0.420808 0.048 Uiso 1 1 calc R U . . .
C08A C -0.0908(3) 0.6498(2) 0.48258(19) 0.0565(16) Uani 1 1 d . . . . .
H08D H -0.090967 0.606597 0.486932 0.085 Uiso 1 1 calc R U . . .
H08E H -0.041815 0.663358 0.477433 0.085 Uiso 1 1 calc R U . . .
H08F H -0.112277 0.664964 0.507384 0.085 Uiso 1 1 calc R U . . .
C09A C -0.2082(3) 0.6497(2) 0.45080(19) 0.0562(16) Uani 1 1 d . . . . .
H09D H -0.207503 0.606517 0.456031 0.084 Uiso 1 1 calc R U . . .
H09E H -0.233466 0.665592 0.474272 0.084 Uiso 1 1 calc R U . . .
H09F H -0.232314 0.662615 0.425327 0.084 Uiso 1 1 calc R U . . .
C01B C -0.1415(3) 0.7448(3) 0.35993(16) 0.0564(16) Uani 1 1 d . . . . .
H01N H -0.148520 0.776307 0.336977 0.085 Uiso 1 1 calc R U . . .
H01O H -0.180446 0.716847 0.361958 0.085 Uiso 1 1 calc R U . . .
H01P H -0.096401 0.724270 0.354767 0.085 Uiso 1 1 calc R U . . .
C01C C -0.1572(3) 0.8822(2) 0.37725(15) 0.0450(13) Uani 1 1 d . . . . .
H01Q H -0.153696 0.872629 0.348664 0.068 Uiso 1 1 calc R U . . .
H01R H -0.121005 0.911004 0.380356 0.068 Uiso 1 1 calc R U . . .
H01S H -0.204322 0.898803 0.383431 0.068 Uiso 1 1 calc R U . . .
C01D C -0.1469(3) 0.8804(2) 0.47173(15) 0.0424(13) Uani 1 1 d . . . . .
H01T H -0.155218 0.915949 0.451122 0.051 Uiso 1 1 calc R U . . .
C01E C -0.0779(3) 0.8878(2) 0.49056(17) 0.0498(14) Uani 1 1 d . . . . .
H01U H -0.080358 0.923492 0.504305 0.075 Uiso 1 1 calc R U . . .
H01V H -0.039508 0.891263 0.468689 0.075 Uiso 1 1 calc R U . . .
H01W H -0.068876 0.853466 0.511015 0.075 Uiso 1 1 calc R U . . .
C01F C -0.2084(3) 0.8754(3) 0.50394(19) 0.0612(18) Uani 1 1 d . . . . .
H01$ H -0.251916 0.868177 0.490732 0.092 Uiso 1 1 calc R U . . .
H01: H -0.213774 0.912234 0.516315 0.092 Uiso 1 1 calc R U . . .
H01 H -0.199417 0.842712 0.525679 0.092 Uiso 1 1 calc R U . . .
F1 F 0.2511(3) 0.29717(14) 0.23561(11) 0.1000(15) Uani 1 1 d . . . . .
F2 F 0.3182(2) 0.20087(19) 0.21896(14) 0.1043(15) Uani 1 1 d . . . . .
C02B C 0.2303(4) 0.2448(2) 0.25697(17) 0.0549(17) Uani 1 1 d . . . . .
C02C C 0.1744(3) 0.2415(3) 0.2855(2) 0.0623(18) Uani 1 1 d . . . . .
H02G H 0.149272 0.275977 0.291891 0.075 Uiso 1 1 calc R U . . .
C02D C 0.1552(3) 0.1855(3) 0.30530(19) 0.0613(17) Uani 1 1 d . . . . .
H02H H 0.117044 0.181771 0.325944 0.074 Uiso 1 1 calc R U . . .
C02E C 0.1906(3) 0.1364(3) 0.29524(17) 0.0496(14) Uani 1 1 d . . . . .
H02I H 0.176408 0.098539 0.308305 0.060 Uiso 1 1 calc R U . . .
C02F C 0.2456(3) 0.1415(2) 0.26681(18) 0.0498(14) Uani 1 1 d . . . . .
H02J H 0.270510 0.107364 0.259701 0.060 Uiso 1 1 calc R U . . .
C02G C 0.2654(3) 0.1953(3) 0.24841(17) 0.0525(15) Uani 1 1 d . . . . .
F3 F -0.0503(2) 1.02529(16) 0.44593(11) 0.0818(12) Uani 1 1 d . . . . .
F4 F -0.1685(2) 1.02703(16) 0.40597(10) 0.0886(13) Uani 1 1 d . . . . .
C03B C -0.1118(3) 1.0398(2) 0.46569(16) 0.0421(13) Uani 1 1 d . . . . .
C03C C -0.1136(3) 1.0520(2) 0.50543(15) 0.0441(13) Uani 1 1 d . . . . .
H03G H -0.071241 1.051334 0.519730 0.053 Uiso 1 1 calc R U . . .
C03D C -0.1777(3) 1.0652(2) 0.52465(16) 0.0463(14) Uani 1 1 d . . . . .
H03H H -0.179564 1.073903 0.552480 0.056 Uiso 1 1 calc R U . . .
C03E C -0.2382(3) 1.0660(3) 0.50469(18) 0.0576(16) Uani 1 1 d . . . . .
H03I H -0.281955 1.075703 0.518403 0.069 Uiso 1 1 calc R U . . .
C03F C -0.2366(3) 1.0528(3) 0.46446(19) 0.0591(16) Uani 1 1 d . . . . .
H03J H -0.279033 1.052799 0.450298 0.071 Uiso 1 1 calc R U . . .
C03G C -0.1724(4) 1.0397(2) 0.44536(15) 0.0481(15) Uani 1 1 d . . . . .
F5 F 0.8616(8) -0.1366(7) 0.2195(6) 0.431(11) Uani 1 1 d . . . . .
F6 F 0.9303(10) -0.2177(9) 0.2469(4) 0.433(11) Uani 1 1 d . . . . .
C04B C 0.8894(5) -0.1644(5) 0.1885(5) 0.176(6) Uani 1 1 d G . . . .
C04C C 0.8887(5) -0.1516(4) 0.1456(5) 0.159(6) Uani 1 1 d G . . . .
H04C H 0.861433 -0.119005 0.133638 0.191 Uiso 1 1 calc R U . . .
C04D C 0.9277(7) -0.1864(7) 0.1201(3) 0.181(7) Uani 1 1 d G . . . .
H04D H 0.927148 -0.177602 0.090695 0.217 Uiso 1 1 calc R U . . .
C04E C 0.9675(6) -0.2340(6) 0.1375(5) 0.194(8) Uani 1 1 d G . . . .
H04E H 0.994191 -0.257820 0.120071 0.233 Uiso 1 1 calc R U . . .
C04F C 0.9683(5) -0.2469(4) 0.1805(5) 0.209(8) Uani 1 1 d G . . . .
H04F H 0.995520 -0.279441 0.192390 0.251 Uiso 1 1 calc R U . . .
C04G C 0.9293(6) -0.2121(6) 0.2060(2) 0.194(7) Uani 1 1 d G . . . .
F7 F 0.6885(4) 0.5263(3) 0.3710(4) 0.137(4) Uani 0.759(12) 1 d D U P A 1
F8 F 0.6878(3) 0.4805(4) 0.2999(2) 0.104(3) Uani 0.759(12) 1 d D U P A 1
C05B C 0.6821(8) 0.4682(5) 0.3737(5) 0.074(3) Uani 0.759(12) 1 d D U P A 1
C05C C 0.6747(12) 0.4313(7) 0.4104(4) 0.080(3) Uani 0.759(12) 1 d D U P A 1
H05C H 0.674100 0.446591 0.436228 0.097 Uiso 0.759(12) 1 calc R U P A 1
C05D C 0.6681(8) 0.3717(6) 0.4094(3) 0.075(3) Uani 0.759(12) 1 d D U P A 1
H05D H 0.662134 0.345554 0.434572 0.090 Uiso 0.759(12) 1 calc R U P A 1
C05E C 0.6702(6) 0.3504(4) 0.3719(4) 0.065(3) Uani 0.759(12) 1 d D U P A 1
H05E H 0.666570 0.309308 0.370976 0.078 Uiso 0.759(12) 1 calc R U P A 1
C05F C 0.6776(6) 0.3887(6) 0.3353(3) 0.053(2) Uani 0.759(12) 1 d D U P A 1
H05F H 0.678200 0.373813 0.309337 0.064 Uiso 0.759(12) 1 calc R U P A 1
C05G C 0.6837(8) 0.4457(5) 0.3363(4) 0.061(2) Uani 0.759(12) 1 d D U P A 1
F7' F 0.6978(11) 0.5159(9) 0.4056(8) 0.098(7) Uani 0.241(12) 1 d D U P A 2
F8' F 0.6998(12) 0.5215(13) 0.3235(9) 0.131(9) Uani 0.241(12) 1 d D U P A 2
C05H C 0.691(3) 0.4650(11) 0.3915(9) 0.065(6) Uani 0.241(12) 1 d D U P A 2
C05I C 0.679(4) 0.4108(16) 0.4138(8) 0.066(7) Uani 0.241(12) 1 d D U P A 2
H05I H 0.676507 0.406280 0.443362 0.079 Uiso 0.241(12) 1 calc R U P A 2
C05J C 0.670(3) 0.3626(13) 0.3931(13) 0.071(7) Uani 0.241(12) 1 d D U P A 2
H05J H 0.665379 0.324350 0.408246 0.085 Uiso 0.241(12) 1 calc R U P A 2
C05K C 0.669(3) 0.3700(17) 0.3507(14) 0.073(7) Uani 0.241(12) 1 d D U P A 2
H05K H 0.666177 0.337114 0.335914 0.088 Uiso 0.241(12) 1 calc R U P A 2
C05L C 0.672(3) 0.4265(19) 0.3300(9) 0.076(7) Uani 0.241(12) 1 d D U P A 2
H05L H 0.662811 0.433032 0.301403 0.091 Uiso 0.241(12) 1 calc R U P A 2
C05M C 0.687(2) 0.4717(13) 0.3489(8) 0.073(6) Uani 0.241(12) 1 d D U P A 2
F9 F 0.0356(6) 0.5142(5) 0.2686(3) 0.147(5) Uani 0.574(10) 1 d D U P B 1
F10 F -0.0420(9) 0.4984(6) 0.2069(5) 0.217(7) Uani 0.574(10) 1 d D U P B 1
C06B C 0.0515(8) 0.5418(7) 0.2304(4) 0.078(4) Uani 0.574(10) 1 d D U P B 1
C06C C 0.1072(10) 0.5820(8) 0.2252(4) 0.061(4) Uani 0.574(10) 1 d D U P B 1
H06C H 0.134275 0.588134 0.247788 0.074 Uiso 0.574(10) 1 calc R U P B 1
C06D C 0.1214(10) 0.6125(8) 0.1858(4) 0.058(4) Uani 0.574(10) 1 d D U P B 1
H06D H 0.155888 0.642606 0.181118 0.069 Uiso 0.574(10) 1 calc R U P B 1
C06E C 0.0845(11) 0.5981(9) 0.1543(5) 0.070(5) Uani 0.574(10) 1 d D U P B 1
H06E H 0.093014 0.620862 0.127882 0.084 Uiso 0.574(10) 1 calc R U P B 1
C06F C 0.0389(10) 0.5564(8) 0.1567(6) 0.097(5) Uani 0.574(10) 1 d D U P B 1
H06F H 0.024236 0.540987 0.132916 0.116 Uiso 0.574(10) 1 calc R U P B 1
C06G C 0.0114(10) 0.5349(8) 0.1992(6) 0.116(5) Uani 0.574(10) 1 d D U P B 1
F9' F 0.0402(7) 0.4686(6) 0.2408(4) 0.123(6) Uani 0.426(10) 1 d D U P B 2
F10' F -0.0044(7) 0.4794(5) 0.1679(5) 0.127(5) Uani 0.426(10) 1 d D U P B 2
C06H C 0.0570(9) 0.5172(7) 0.2151(5) 0.066(4) Uani 0.426(10) 1 d D U P B 2
C06I C 0.0972(17) 0.5598(12) 0.2279(8) 0.081(5) Uani 0.426(10) 1 d D U P B 2
H06I H 0.115374 0.556116 0.254696 0.098 Uiso 0.426(10) 1 calc R U P B 2
C06J C 0.1090(16) 0.6090(12) 0.1982(9) 0.081(7) Uani 0.426(10) 1 d D U P B 2
H06J H 0.137653 0.639905 0.204409 0.097 Uiso 0.426(10) 1 calc R U P B 2
C06K C 0.0802(19) 0.6137(12) 0.1603(8) 0.086(7) Uani 0.426(10) 1 d D U P B 2
H06K H 0.097751 0.642862 0.138805 0.103 Uiso 0.426(10) 1 calc R U P B 2
C06L C 0.0290(17) 0.5794(11) 0.1526(8) 0.113(7) Uani 0.426(10) 1 d D U P B 2
H06L H -0.006959 0.590827 0.133940 0.135 Uiso 0.426(10) 1 calc R U P B 2
C06M C 0.0356(10) 0.5214(7) 0.1768(7) 0.075(4) Uani 0.426(10) 1 d D U P B 2
F11 F -0.1205(17) 0.5791(7) 0.3378(8) 0.209(10) Uani 0.413(10) 1 d D U P C 1
F12 F -0.1161(6) 0.5418(5) 0.4122(5) 0.124(5) Uani 0.413(10) 1 d D U P C 1
C07B C -0.1174(12) 0.5228(5) 0.3613(4) 0.126(5) Uani 0.413(10) 1 d DG U P C 1
C07C C -0.1247(12) 0.4965(7) 0.3257(4) 0.107(5) Uani 0.413(10) 1 d DG U P C 1
H07C H -0.121322 0.519664 0.299154 0.128 Uiso 0.413(10) 1 calc R U P C 1
C07D C -0.1371(12) 0.4364(7) 0.3288(5) 0.102(5) Uani 0.413(10) 1 d DG U P C 1
H07D H -0.142175 0.418504 0.304433 0.123 Uiso 0.413(10) 1 calc R U P C 1
C07E C -0.1421(13) 0.4026(5) 0.3676(6) 0.099(7) Uani 0.413(10) 1 d DG U P C 1
H07E H -0.150609 0.361512 0.369750 0.119 Uiso 0.413(10) 1 calc R U P C 1
C07F C -0.1348(11) 0.4288(5) 0.4033(5) 0.100(5) Uani 0.413(10) 1 d DG U P C 1
H07F H -0.138191 0.405682 0.429790 0.120 Uiso 0.413(10) 1 calc R U P C 1
C07G C -0.1224(10) 0.4889(5) 0.4001(4) 0.083(4) Uani 0.413(10) 1 d DG U P C 1
F11' F -0.1078(8) 0.5734(5) 0.3637(5) 0.157(5) Uani 0.587(10) 1 d D U P C 2
F12' F -0.1258(7) 0.4770(8) 0.4257(3) 0.197(6) Uani 0.587(10) 1 d D U P C 2
C07H C -0.1183(6) 0.5139(4) 0.3596(3) 0.083(3) Uani 0.587(10) 1 d DG U P C 2
C07I C -0.1176(8) 0.5143(4) 0.3168(3) 0.121(5) Uani 0.587(10) 1 d DG U P C 2
H07I H -0.110098 0.550126 0.298804 0.146 Uiso 0.587(10) 1 calc R U P C 2
C07J C -0.1279(7) 0.4624(5) 0.3003(2) 0.091(4) Uani 0.587(10) 1 d DG U P C 2
H07J H -0.127471 0.462654 0.271022 0.109 Uiso 0.587(10) 1 calc R U P C 2
C07K C -0.1390(8) 0.4100(4) 0.3266(3) 0.076(3) Uani 0.587(10) 1 d DG U P C 2
H07K H -0.146016 0.374475 0.315321 0.091 Uiso 0.587(10) 1 calc R U P C 2
C07L C -0.1397(8) 0.4096(4) 0.3694(3) 0.096(5) Uani 0.587(10) 1 d DG U P C 2
H07L H -0.147189 0.373766 0.387401 0.116 Uiso 0.587(10) 1 calc R U P C 2
C07M C -0.1293(6) 0.4615(5) 0.3859(2) 0.089(3) Uani 0.587(10) 1 d DG U P C 2
F13 F -0.0860(7) 0.6882(7) 0.2549(4) 0.350 Uiso 1 1 d D U . . .
F14 F -0.214800 0.675000 0.294800 0.350 Uiso 1 1 d D U . . .
C08B C -0.1410(13) 0.6388(7) 0.2524(6) 0.359 Uiso 1 1 d DG U . . .
C08C C -0.1131(7) 0.6129(8) 0.2184(7) 0.358(13) Uiso 1 1 d G . . . .
H08G H -0.064240 0.617043 0.209822 0.430 Uiso 1 1 calc R U . . .
C08D C -0.1565(12) 0.5808(7) 0.1971(4) 0.303 Uiso 1 1 d G U . . .
H08H H -0.137416 0.563143 0.173827 0.363 Uiso 1 1 calc R U . . .
C08E C -0.2280(11) 0.5747(7) 0.2097(5) 0.58(3) Uiso 1 1 d G . . . .
H08I H -0.257668 0.552856 0.195039 0.695 Uiso 1 1 calc R U . . .
C08F C -0.2559(7) 0.6006(8) 0.2436(6) 0.366(13) Uiso 1 1 d G . . . .
H08J H -0.304745 0.596472 0.252245 0.439 Uiso 1 1 calc R U . . .
C08G C -0.2125(14) 0.6327(6) 0.2650(4) 0.350(12) Uiso 1 1 d DG . . . .
F15 F 0.4374(7) 0.3526(5) -0.1503(4) 0.309(5) Uiso 1 1 d D . . . .
F16 F 0.3455(7) 0.3887(6) -0.1067(4) 0.320(6) Uiso 1 1 d D . . . .
C09B C 0.3655(8) 0.3485(7) -0.1543(6) 0.355(13) Uiso 1 1 d DG . . . .
C09C C 0.3699(9) 0.3108(9) -0.1846(5) 0.330(11) Uiso 1 1 d G . . . .
H09G H 0.413608 0.305731 -0.199979 0.396 Uiso 1 1 calc R U . . .
C09D C 0.3104(15) 0.2804(7) -0.1923(4) 0.417(16) Uiso 1 1 d G . . . .
H09H H 0.313466 0.254551 -0.213024 0.500 Uiso 1 1 calc R U . . .
C09E C 0.2465(10) 0.2877(7) -0.1698(7) 0.50(2) Uiso 1 1 d G . . . .
H09I H 0.205859 0.266920 -0.175076 0.602 Uiso 1 1 calc R U . . .
C09F C 0.2421(7) 0.3254(8) -0.1395(5) 0.345(12) Uiso 1 1 d G . . . .
H09J H 0.198395 0.330467 -0.124082 0.414 Uiso 1 1 calc R U . . .
C09G C 0.3016(11) 0.3558(6) -0.1317(4) 0.250(8) Uiso 1 1 d DG . . . .

loop_
_atom_site_aniso_label
_atom_site_aniso_U_11
_atom_site_aniso_U_22
_atom_site_aniso_U_33
_atom_site_aniso_U_23
_atom_site_aniso_U_13
_atom_site_aniso_U_12
Ge1 0.0131(2) 0.0215(2) 0.0131(2) -0.00117(17) -0.00040(16) 0.00225(18)
Ge1A 0.0153(2) 0.0138(2) 0.0150(2) -0.00243(17) -0.00237(16) 0.00032(17)
S1 0.0288(6) 0.0475(8) 0.0189(6) -0.0129(5) -0.0056(5) 0.0079(6)
S2 0.0146(5) 0.0323(6) 0.0156(5) -0.0029(4) -0.0001(4) 0.0069(5)
S3 0.0181(5) 0.0245(6) 0.0149(5) -0.0026(4) -0.0004(4) 0.0072(4)
S4 0.0226(6) 0.0331(7) 0.0207(6) 0.0070(5) -0.0023(4) -0.0069(5)
S5 0.0179(5) 0.0259(6) 0.0145(5) -0.0007(4) -0.0045(4) -0.0008(4)
S6 0.0129(5) 0.0262(6) 0.0179(5) 0.0017(4) -0.0021(4) -0.0014(4)
S7 0.0195(6) 0.0264(6) 0.0455(7) -0.0116(5) 0.0027(5) 0.0029(5)
S8 0.0167(5) 0.0273(6) 0.0164(5) -0.0030(4) 0.0033(4) -0.0008(4)
S9 0.0102(5) 0.0259(6) 0.0286(6) -0.0055(5) 0.0010(4) 0.0018(4)
S4A 0.0168(6) 0.0531(8) 0.0307(6) -0.0004(6) -0.0071(5) -0.0022(5)
S6A 0.0160(5) 0.0301(6) 0.0139(5) -0.0018(4) -0.0012(4) -0.0025(4)
S5A 0.0194(5) 0.0197(5) 0.0159(5) 0.0004(4) -0.0035(4) -0.0015(4)
S7A 0.0393(8) 0.0346(7) 0.0524(8) -0.0257(6) 0.0057(6) -0.0141(6)
S9A 0.0212(6) 0.0180(5) 0.0237(6) -0.0063(4) 0.0034(4) -0.0032(4)
S8A 0.0169(5) 0.0167(5) 0.0265(6) -0.0036(4) -0.0018(4) 0.0013(4)
S1A 0.0524(8) 0.0200(6) 0.0190(6) 0.0006(5) -0.0030(5) 0.0116(5)
S3A 0.0261(6) 0.0148(5) 0.0177(5) -0.0062(4) -0.0067(4) 0.0043(4)
S2A 0.0230(6) 0.0181(5) 0.0129(5) -0.0023(4) -0.0010(4) 0.0047(4)
Cl1 0.0344(7) 0.0386(7) 0.0443(7) -0.0159(6) 0.0083(5) -0.0033(5)
Cl2 0.0321(7) 0.0626(9) 0.0351(7) 0.0135(6) -0.0069(5) -0.0159(6)
N1 0.0171(18) 0.028(2) 0.0150(17) -0.0051(15) -0.0005(14) 0.0079(15)
N2 0.0137(18) 0.029(2) 0.0112(17) -0.0029(14) -0.0021(13) 0.0049(15)
N3 0.0125(17) 0.0219(19) 0.0170(17) -0.0012(14) -0.0042(14) -0.0003(14)
N4 0.0137(18) 0.0202(18) 0.0137(17) 0.0009(14) -0.0016(13) 0.0009(14)
N5 0.0102(17) 0.026(2) 0.0180(18) -0.0052(15) -0.0002(14) 0.0039(15)
N6 0.0108(18) 0.026(2) 0.0227(19) -0.0083(15) -0.0011(14) -0.0002(15)
N4A 0.0177(19) 0.026(2) 0.0138(17) -0.0002(14) -0.0029(14) 0.0004(15)
N3A 0.0126(18) 0.0252(19) 0.0173(18) -0.0014(15) 0.0005(14) -0.0029(15)
N6A 0.0187(19) 0.0197(19) 0.028(2) -0.0064(15) 0.0030(15) -0.0026(15)
N5A 0.0212(19) 0.0128(17) 0.0226(19) -0.0021(14) 0.0002(15) 0.0017(15)
N2A 0.0249(19) 0.0154(18) 0.0137(17) -0.0058(14) -0.0022(14) 0.0042(15)
N1A 0.0247(19) 0.0150(18) 0.0142(18) -0.0028(14) -0.0011(14) 0.0047(15)
C1 0.018(2) 0.029(2) 0.015(2) -0.0033(18) 0.0003(17) 0.0025(19)
C2 0.019(2) 0.022(2) 0.014(2) -0.0019(17) 0.0007(16) 0.0020(18)
C3 0.016(2) 0.024(2) 0.017(2) 0.0014(17) 0.0007(17) 0.0039(18)
C4 0.018(2) 0.032(3) 0.015(2) -0.0043(18) -0.0014(17) 0.0071(19)
C5 0.021(2) 0.034(3) 0.017(2) -0.0076(19) -0.0028(18) 0.005(2)
C6 0.019(2) 0.052(3) 0.028(3) -0.010(2) -0.0017(19) 0.000(2)
C7 0.024(3) 0.058(4) 0.029(3) -0.011(2) -0.011(2) 0.018(2)
C8 0.034(3) 0.040(3) 0.024(2) -0.005(2) -0.007(2) 0.016(2)
C9 0.024(2) 0.036(3) 0.016(2) -0.0057(19) -0.0037(18) 0.006(2)
C10 0.032(3) 0.033(3) 0.025(2) 0.000(2) -0.006(2) 0.004(2)
C11 0.050(3) 0.051(3) 0.039(3) -0.003(3) 0.013(3) -0.014(3)
C12 0.064(4) 0.040(3) 0.057(4) -0.005(3) 0.002(3) 0.002(3)
C13 0.021(2) 0.040(3) 0.034(3) -0.003(2) -0.001(2) -0.003(2)
C14 0.025(3) 0.062(4) 0.031(3) 0.009(2) -0.003(2) 0.001(2)
C15 0.064(4) 0.042(3) 0.052(3) -0.012(3) 0.007(3) -0.014(3)
C16 0.017(2) 0.032(3) 0.016(2) -0.0058(18) -0.0032(17) 0.0060(19)
C17 0.022(2) 0.030(3) 0.023(2) -0.006(2) -0.0033(18) 0.004(2)
C18 0.030(3) 0.025(2) 0.032(3) -0.004(2) -0.003(2) 0.006(2)
C19 0.023(3) 0.040(3) 0.034(3) -0.012(2) 0.003(2) 0.012(2)
C20 0.019(2) 0.041(3) 0.028(2) -0.010(2) 0.0057(19) 0.005(2)
C21 0.024(2) 0.030(3) 0.017(2) -0.0060(19) 0.0007(18) 0.002(2)
C22 0.026(3) 0.033(3) 0.034(3) 0.001(2) 0.011(2) 0.004(2)
C23 0.063(4) 0.043(3) 0.035(3) 0.006(2) -0.004(3) 0.004(3)
C24 0.093(5) 0.039(3) 0.039(3) -0.010(3) 0.003(3) -0.011(3)
C25 0.032(3) 0.035(3) 0.027(3) 0.004(2) 0.004(2) 0.000(2)
C26 0.058(4) 0.054(4) 0.038(3) 0.015(3) 0.000(3) -0.002(3)
C27 0.060(4) 0.107(6) 0.042(3) 0.010(3) 0.001(3) -0.046(4)
C28 0.015(2) 0.021(2) 0.018(2) -0.0012(17) -0.0014(17) 0.0022(17)
C29 0.015(2) 0.020(2) 0.016(2) -0.0036(17) -0.0014(16) 0.0013(17)
C30 0.016(2) 0.018(2) 0.014(2) -0.0023(16) 0.0007(16) 0.0029(17)
C31 0.015(2) 0.027(2) 0.016(2) 0.0059(18) -0.0032(17) -0.0041(18)
C32 0.015(2) 0.026(2) 0.024(2) 0.0084(19) -0.0019(17) 0.0018(18)
C33 0.021(2) 0.037(3) 0.035(3) 0.013(2) -0.006(2) 0.001(2)
C34 0.025(3) 0.051(3) 0.034(3) 0.016(2) -0.017(2) -0.007(2)
C35 0.031(3) 0.048(3) 0.021(2) -0.002(2) -0.007(2) -0.010(2)
C36 0.019(2) 0.029(2) 0.022(2) 0.0005(19) -0.0005(18) -0.0058(19)
C37 0.025(2) 0.035(3) 0.027(2) -0.011(2) -0.0042(19) -0.003(2)
C38 0.049(4) 0.044(3) 0.067(4) -0.009(3) 0.022(3) -0.002(3)
C39 0.038(3) 0.033(3) 0.041(3) -0.009(2) -0.002(2) -0.003(2)
C40 0.016(2) 0.031(3) 0.032(3) -0.001(2) 0.0024(19) 0.0074(19)
C41 0.042(3) 0.029(3) 0.051(3) 0.004(2) 0.001(2) 0.004(2)
C42 0.049(3) 0.045(3) 0.036(3) -0.002(2) 0.009(2) 0.009(3)
C43 0.016(2) 0.027(2) 0.013(2) 0.0040(17) -0.0029(16) -0.0029(18)
C44 0.024(2) 0.025(2) 0.019(2) -0.0003(19) -0.0026(18) -0.0058(19)
C45 0.030(3) 0.032(3) 0.032(3) -0.006(2) -0.006(2) -0.009(2)
C46 0.020(3) 0.038(3) 0.038(3) 0.004(2) -0.010(2) -0.010(2)
C47 0.014(2) 0.035(3) 0.037(3) 0.006(2) -0.0065(19) 0.004(2)
C48 0.018(2) 0.027(2) 0.023(2) 0.0059(19) -0.0024(18) -0.0023(19)
C49 0.021(2) 0.030(3) 0.036(3) -0.007(2) -0.006(2) 0.008(2)
C50 0.037(3) 0.038(3) 0.044(3) 0.001(2) -0.003(2) 0.007(2)
C51 0.083(5) 0.054(4) 0.037(3) -0.012(3) -0.012(3) 0.028(3)
C52 0.029(3) 0.029(3) 0.035(3) -0.010(2) 0.003(2) -0.005(2)
C53 0.045(3) 0.045(3) 0.054(3) -0.004(3) 0.010(3) 0.017(3)
C54 0.056(4) 0.070(4) 0.034(3) -0.019(3) 0.008(3) -0.003(3)
C55 0.013(2) 0.028(2) 0.019(2) -0.0101(18) -0.0009(17) 0.0044(18)
C56 0.014(2) 0.024(2) 0.016(2) -0.0048(17) -0.0019(16) 0.0041(18)
C57 0.011(2) 0.025(2) 0.018(2) -0.0029(18) -0.0021(16) -0.0015(17)
C58 0.011(2) 0.021(2) 0.033(3) -0.0047(19) -0.0020(18) 0.0010(17)
C59 0.014(2) 0.025(2) 0.045(3) -0.003(2) 0.003(2) 0.0050(19)
C60 0.024(3) 0.038(3) 0.058(3) 0.003(3) 0.012(2) -0.002(2)
C61 0.018(3) 0.043(3) 0.098(5) -0.013(3) 0.006(3) -0.010(2)
C62 0.021(3) 0.056(4) 0.077(4) -0.031(3) -0.013(3) -0.005(3)
C63 0.016(2) 0.037(3) 0.050(3) -0.013(2) -0.008(2) -0.001(2)
C64 0.030(3) 0.065(4) 0.046(3) -0.025(3) -0.013(2) -0.004(3)
C65 0.056(4) 0.064(4) 0.050(3) -0.011(3) -0.024(3) -0.005(3)
C66 0.070(4) 0.080(5) 0.062(4) -0.033(4) -0.021(3) 0.000(4)
C67 0.027(3) 0.043(3) 0.029(3) -0.001(2) 0.005(2) 0.000(2)
C68 0.049(4) 0.083(5) 0.054(4) -0.029(3) 0.008(3) 0.003(3)
C69 0.108(6) 0.082(5) 0.073(5) -0.026(4) -0.054(4) 0.046(4)
C70 0.016(2) 0.025(2) 0.020(2) -0.0063(18) 0.0014(17) 0.0040(18)
C71 0.014(2) 0.021(2) 0.022(2) -0.0056(18) 0.0030(17) -0.0001(17)
C72 0.017(2) 0.031(3) 0.036(3) -0.013(2) -0.0017(19) -0.0005(19)
C73 0.020(2) 0.034(3) 0.040(3) -0.008(2) 0.011(2) 0.000(2)
C74 0.033(3) 0.036(3) 0.023(2) -0.002(2) 0.012(2) 0.006(2)
C75 0.027(3) 0.031(3) 0.020(2) -0.0030(19) 0.0016(19) 0.004(2)
C76 0.032(3) 0.062(4) 0.017(2) -0.010(2) -0.005(2) 0.022(2)
C77 0.051(4) 0.112(6) 0.063(4) -0.048(4) -0.036(3) 0.029(4)
C78 0.071(5) 0.131(7) 0.036(3) 0.024(4) -0.003(3) 0.041(4)
C79 0.014(2) 0.039(3) 0.027(2) -0.011(2) -0.0021(18) 0.004(2)
C80 0.022(2) 0.043(3) 0.034(3) -0.016(2) -0.009(2) 0.002(2)
C81 0.038(3) 0.051(3) 0.030(3) -0.003(2) -0.003(2) -0.005(2)
C28A 0.019(2) 0.023(2) 0.020(2) -0.0037(18) -0.0034(18) -0.0019(18)
C30A 0.015(2) 0.019(2) 0.020(2) -0.0057(17) -0.0060(17) -0.0021(17)
C29A 0.013(2) 0.020(2) 0.020(2) -0.0037(17) -0.0021(16) -0.0051(17)
C4A 0.013(2) 0.032(3) 0.022(2) 0.0024(19) -0.0017(17) -0.0030(19)
C5A 0.022(2) 0.038(3) 0.022(2) -0.003(2) -0.0028(19) 0.001(2)
C6A 0.034(3) 0.052(3) 0.030(3) -0.007(2) 0.007(2) 0.000(3)
C7A 0.031(3) 0.068(4) 0.032(3) 0.008(3) 0.013(2) -0.004(3)
C8A 0.036(3) 0.039(3) 0.047(3) 0.011(3) 0.012(2) -0.008(2)
C9A 0.022(2) 0.033(3) 0.037(3) 0.005(2) -0.001(2) -0.002(2)
C10A 0.027(3) 0.025(3) 0.064(4) 0.001(2) 0.005(2) -0.006(2)
C11A 0.061(4) 0.069(4) 0.089(5) -0.039(4) -0.018(4) 0.014(3)
C12A 0.054(4) 0.043(4) 0.095(5) -0.004(3) -0.010(3) 0.015(3)
C13A 0.032(3) 0.043(3) 0.037(3) -0.016(2) 0.007(2) -0.001(2)
C14A 0.054(4) 0.053(4) 0.055(4) -0.024(3) -0.015(3) 0.002(3)
C15A 0.100(6) 0.044(4) 0.089(5) 0.002(3) -0.057(4) -0.006(4)
C16A 0.017(2) 0.034(3) 0.016(2) -0.0016(19) -0.0034(17) -0.0006(19)
C17A 0.019(2) 0.033(3) 0.021(2) 0.0020(19) -0.0067(18) 0.0012(19)
C18A 0.034(3) 0.035(3) 0.025(3) 0.007(2) -0.004(2) -0.003(2)
C19A 0.032(3) 0.057(4) 0.016(2) 0.002(2) -0.002(2) -0.002(2)
C20A 0.035(3) 0.051(3) 0.017(2) -0.008(2) -0.004(2) 0.002(2)
C21A 0.023(2) 0.039(3) 0.020(2) -0.005(2) -0.0057(18) -0.001(2)
C22A 0.049(3) 0.035(3) 0.026(3) -0.010(2) -0.010(2) -0.002(2)
C23A 0.072(4) 0.050(4) 0.065(4) -0.014(3) -0.024(3) -0.016(3)
C24A 0.064(5) 0.044(4) 0.128(6) -0.010(4) -0.030(4) 0.015(3)
C25A 0.038(3) 0.027(3) 0.022(2) 0.0030(19) -0.003(2) -0.003(2)
C26A 0.041(3) 0.039(3) 0.042(3) -0.002(2) -0.003(2) -0.008(2)
C27A 0.042(3) 0.049(3) 0.054(3) -0.015(3) -0.005(3) 0.008(3)
C55A 0.026(3) 0.016(2) 0.031(2) -0.0038(19) -0.0003(19) -0.0032(19)
C57A 0.016(2) 0.014(2) 0.024(2) 0.0007(17) -0.0013(17) -0.0016(17)
C56A 0.016(2) 0.013(2) 0.019(2) -0.0016(17) -0.0025(17) 0.0022(17)
C31A 0.020(2) 0.015(2) 0.028(2) -0.0075(18) 0.0015(18) -0.0005(18)
C32A 0.036(3) 0.018(2) 0.026(2) -0.0101(19) -0.003(2) 0.001(2)
C33A 0.048(3) 0.026(3) 0.027(3) -0.012(2) 0.006(2) 0.006(2)
C34A 0.040(3) 0.031(3) 0.048(3) -0.013(2) 0.010(2) 0.010(2)
C35A 0.036(3) 0.029(3) 0.047(3) -0.004(2) -0.004(2) 0.016(2)
C36A 0.030(3) 0.019(2) 0.036(3) -0.006(2) 0.000(2) 0.007(2)
C37A 0.043(3) 0.036(3) 0.039(3) 0.007(2) 0.003(2) 0.021(2)
C38A 0.075(4) 0.062(4) 0.044(3) -0.005(3) -0.012(3) 0.015(3)
C39A 0.074(4) 0.044(4) 0.062(4) 0.018(3) -0.011(3) -0.002(3)
C40A 0.043(3) 0.025(2) 0.021(2) -0.0070(19) -0.003(2) 0.010(2)
C41A 0.061(4) 0.026(3) 0.047(3) -0.001(2) 0.001(3) 0.006(3)
C42A 0.062(4) 0.048(3) 0.049(3) -0.015(3) -0.026(3) 0.013(3)
C43A 0.027(3) 0.016(2) 0.033(3) -0.008(2) 0.005(2) -0.0054(19)
C44A 0.026(3) 0.026(3) 0.039(3) -0.008(2) 0.003(2) -0.002(2)
C45A 0.024(3) 0.043(3) 0.063(4) -0.015(3) 0.005(2) -0.003(2)
C46A 0.032(3) 0.037(3) 0.063(4) -0.011(3) 0.021(3) -0.009(2)
C47A 0.051(4) 0.027(3) 0.043(3) -0.005(2) 0.013(3) -0.006(2)
C48A 0.037(3) 0.016(2) 0.040(3) -0.008(2) 0.006(2) -0.009(2)
C49A 0.039(3) 0.024(3) 0.034(3) 0.001(2) 0.001(2) 0.002(2)
C50A 0.060(4) 0.034(3) 0.068(4) -0.006(3) -0.009(3) 0.009(3)
C51A 0.070(4) 0.049(4) 0.054(4) -0.010(3) -0.016(3) 0.001(3)
C52A 0.029(3) 0.044(3) 0.048(3) -0.002(3) -0.001(2) 0.002(2)
C53A 0.057(4) 0.040(3) 0.066(4) -0.001(3) -0.026(3) 0.004(3)
C54A 0.081(5) 0.074(5) 0.048(4) -0.009(3) -0.019(3) -0.007(4)
C1A 0.025(2) 0.016(2) 0.018(2) -0.0048(17) -0.0012(17) 0.0034(18)
C3A 0.015(2) 0.015(2) 0.017(2) -0.0014(17) -0.0034(16) 0.0029(17)
C2A 0.014(2) 0.016(2) 0.015(2) -0.0020(17) -0.0010(16) 0.0006(16)
C58A 0.025(2) 0.014(2) 0.016(2) -0.0026(17) -0.0006(17) 0.0048(18)
C59A 0.031(3) 0.023(2) 0.021(2) -0.0058(19) 0.0013(19) 0.001(2)
C60A 0.040(3) 0.029(3) 0.031(3) -0.014(2) -0.001(2) -0.003(2)
C61A 0.049(3) 0.024(3) 0.024(2) -0.011(2) 0.001(2) 0.011(2)
C62A 0.031(3) 0.029(3) 0.024(2) -0.003(2) 0.001(2) 0.014(2)
C63A 0.026(2) 0.022(2) 0.018(2) 0.0006(18) -0.0019(18) 0.0057(19)
C64A 0.023(2) 0.031(3) 0.031(3) -0.005(2) -0.005(2) 0.008(2)
C65A 0.047(4) 0.059(4) 0.067(4) 0.001(3) -0.031(3) 0.005(3)
C66A 0.045(3) 0.055(4) 0.058(4) 0.004(3) -0.007(3) -0.016(3)
C67A 0.028(3) 0.029(3) 0.033(3) -0.015(2) -0.004(2) -0.002(2)
C68A 0.034(3) 0.034(3) 0.043(3) -0.011(2) -0.009(2) -0.002(2)
C69A 0.036(3) 0.055(4) 0.055(4) 0.007(3) -0.003(3) -0.004(3)
C70A 0.039(3) 0.016(2) 0.014(2) -0.0015(17) -0.0025(19) 0.0070(19)
C71A 0.042(3) 0.021(2) 0.014(2) 0.0054(18) 0.003(2) 0.017(2)
C72A 0.056(3) 0.034(3) 0.021(3) 0.006(2) 0.008(2) 0.025(3)
C73A 0.095(5) 0.030(3) 0.014(2) -0.004(2) 0.004(3) 0.021(3)
C74A 0.087(5) 0.025(3) 0.023(3) -0.005(2) -0.016(3) -0.002(3)
C75A 0.058(3) 0.018(2) 0.021(2) -0.0018(19) -0.006(2) 0.000(2)
C76A 0.059(4) 0.037(3) 0.031(3) -0.002(2) -0.018(3) -0.016(3)
C77A 0.062(4) 0.055(4) 0.085(5) 0.012(4) -0.009(4) 0.003(3)
C78A 0.079(5) 0.045(4) 0.105(6) 0.006(4) -0.035(4) -0.021(3)
C79A 0.032(3) 0.050(3) 0.022(2) 0.008(2) 0.002(2) 0.009(2)
C80A 0.032(3) 0.052(4) 0.059(4) 0.017(3) 0.009(3) 0.010(3)
C81A 0.040(3) 0.054(4) 0.044(3) -0.018(3) -0.008(2) 0.009(3)
N7 0.022(2) 0.025(2) 0.027(2) -0.0012(16) -0.0066(16) 0.0048(16)
N8 0.0200(19) 0.0210(19) 0.0218(19) 0.0001(15) -0.0033(15) 0.0017(16)
C82 0.025(2) 0.019(2) 0.027(2) -0.0023(19) -0.0056(19) -0.001(2)
C83 0.033(3) 0.025(3) 0.027(2) -0.003(2) -0.009(2) 0.001(2)
C84 0.031(3) 0.021(2) 0.023(2) -0.0035(19) -0.0062(19) 0.002(2)
C85 0.022(2) 0.023(2) 0.032(3) -0.001(2) -0.0088(19) 0.0039(19)
C86 0.031(3) 0.039(3) 0.043(3) -0.009(2) -0.014(2) 0.002(2)
C87 0.026(3) 0.066(4) 0.049(3) -0.009(3) 0.002(2) -0.003(3)
C88 0.047(3) 0.028(3) 0.040(3) -0.011(2) -0.013(2) 0.004(2)
C89 0.054(4) 0.036(3) 0.054(3) -0.010(3) -0.030(3) -0.003(3)
C90 0.019(2) 0.032(3) 0.038(3) -0.001(2) -0.008(2) 0.004(2)
C91 0.033(3) 0.080(4) 0.050(4) 0.017(3) 0.011(3) 0.017(3)
C92 0.033(3) 0.046(4) 0.095(5) 0.024(3) 0.003(3) 0.015(3)
N9 0.022(2) 0.023(2) 0.056(3) -0.0056(19) 0.0017(18) 0.0017(17)
N10 0.022(2) 0.024(2) 0.035(2) -0.0019(17) 0.0009(16) 0.0016(16)
C93 0.022(3) 0.024(3) 0.070(4) -0.007(3) 0.004(2) -0.002(2)
C94 0.036(3) 0.019(2) 0.018(2) 0.0000(18) -0.0036(19) -0.001(2)
C95 0.031(3) 0.025(2) 0.020(2) 0.0025(19) -0.0069(19) -0.003(2)
C96 0.016(2) 0.030(3) 0.038(3) 0.000(2) 0.0013(19) 0.0033(19)
C97 0.028(3) 0.038(3) 0.062(4) -0.014(3) 0.003(2) 0.009(2)
C98 0.031(3) 0.068(4) 0.040(3) 0.003(3) -0.005(2) 0.002(3)
C99 0.033(3) 0.036(3) 0.047(3) 0.005(2) -0.007(2) -0.008(2)
C00 0.042(3) 0.029(3) 0.028(3) 0.003(2) -0.003(2) 0.001(2)
C01 0.024(3) 0.026(3) 0.093(5) -0.011(3) 0.001(3) 0.008(2)
C02 0.029(3) 0.075(4) 0.092(5) -0.023(4) 0.013(3) -0.005(3)
C03 0.039(4) 0.078(5) 0.105(6) -0.001(4) -0.029(4) 0.009(3)
N11 0.021(2) 0.067(3) 0.056(3) -0.023(2) 0.002(2) -0.002(2)
N12 0.021(2) 0.035(2) 0.041(2) -0.0099(19) 0.0053(17) 0.0008(17)
C04 0.027(3) 0.070(4) 0.037(3) -0.016(3) 0.006(2) 0.002(3)
C05 0.030(3) 0.051(3) 0.063(4) -0.029(3) 0.006(3) -0.010(3)
C06 0.035(3) 0.032(3) 0.057(3) -0.023(3) 0.010(2) -0.009(2)
C07 0.030(3) 0.043(3) 0.046(3) -0.012(3) 0.005(2) -0.013(2)
C08 0.045(3) 0.053(4) 0.056(4) -0.018(3) 0.008(3) -0.015(3)
C09 0.038(3) 0.073(4) 0.070(4) -0.012(3) -0.014(3) -0.001(3)
C010 0.044(4) 0.086(5) 0.089(5) -0.061(4) 0.022(3) -0.021(3)
C011 0.046(4) 0.104(6) 0.118(6) -0.076(5) 0.012(4) -0.019(4)
C012 0.014(3) 0.145(7) 0.095(6) -0.057(5) 0.011(3) -0.014(4)
C013 0.073(5) 0.144(8) 0.112(6) -0.082(6) 0.052(5) -0.074(5)
C014 0.036(5) 0.188(10) 0.201(11) -0.026(8) 0.020(5) 0.042(6)
N7A 0.022(2) 0.0190(19) 0.032(2) -0.0042(16) -0.0030(16) -0.0018(15)
N8A 0.020(2) 0.026(2) 0.031(2) -0.0060(17) -0.0020(16) 0.0029(16)
C82A 0.025(3) 0.020(2) 0.027(2) -0.003(2) 0.0001(19) -0.0003(19)
C83A 0.035(3) 0.023(2) 0.029(3) -0.009(2) 0.000(2) -0.008(2)
C84A 0.029(3) 0.029(3) 0.030(3) -0.010(2) 0.007(2) -0.005(2)
C85A 0.026(3) 0.034(3) 0.044(3) -0.005(2) -0.009(2) 0.010(2)
C86A 0.070(4) 0.032(3) 0.057(4) -0.011(3) -0.027(3) 0.021(3)
C87A 0.046(3) 0.034(3) 0.038(3) -0.004(2) -0.014(2) 0.004(2)
C88A 0.037(3) 0.064(4) 0.051(3) -0.016(3) 0.017(3) 0.001(3)
C89A 0.077(4) 0.030(3) 0.030(3) -0.006(2) -0.004(3) -0.003(3)
C90A 0.026(3) 0.020(2) 0.053(3) -0.003(2) -0.011(2) 0.004(2)
C91A 0.034(3) 0.051(4) 0.136(6) -0.034(4) -0.041(4) 0.004(3)
C92A 0.039(3) 0.072(4) 0.070(4) -0.014(3) -0.001(3) 0.028(3)
N9A 0.024(2) 0.043(2) 0.026(2) -0.0090(18) 0.0062(16) -0.0033(18)
N10A 0.032(2) 0.065(3) 0.037(2) -0.025(2) 0.0066(19) -0.002(2)
C93A 0.029(3) 0.062(4) 0.041(3) -0.025(3) 0.005(2) -0.003(3)
C94A 0.022(3) 0.045(3) 0.028(3) -0.003(2) 0.006(2) -0.005(2)
C95A 0.029(3) 0.055(3) 0.029(3) -0.009(2) 0.006(2) -0.001(2)
C96A 0.051(4) 0.079(5) 0.054(4) -0.041(3) 0.012(3) -0.009(3)
C97A 0.094(5) 0.063(4) 0.036(3) -0.010(3) -0.012(3) -0.022(4)
C98A 0.074(5) 0.066(4) 0.067(4) -0.031(3) -0.023(3) 0.022(4)
C99A 0.035(3) 0.076(4) 0.038(3) -0.016(3) 0.015(2) -0.003(3)
C0A 0.027(3) 0.070(4) 0.030(3) -0.004(3) 0.002(2) -0.005(3)
C01A 0.025(2) 0.041(3) 0.019(2) -0.004(2) 0.0056(19) 0.000(2)
C02A 0.035(3) 0.042(3) 0.029(3) 0.002(2) 0.004(2) -0.004(2)
C03A 0.059(4) 0.035(3) 0.037(3) -0.001(2) 0.015(3) 0.011(3)
N11A 0.040(2) 0.034(2) 0.028(2) -0.0052(18) -0.0068(18) 0.0048(19)
N12A 0.026(2) 0.035(2) 0.036(2) -0.0095(19) -0.0023(17) -0.0006(18)
C04A 0.040(3) 0.034(3) 0.031(3) -0.004(2) -0.004(2) 0.004(2)
C05A 0.019(2) 0.050(3) 0.029(3) 0.000(2) -0.0046(19) 0.002(2)
C06A 0.023(3) 0.049(3) 0.035(3) -0.013(2) -0.001(2) -0.004(2)
C07A 0.033(3) 0.031(3) 0.056(3) -0.012(2) 0.001(2) -0.001(2)
C08A 0.052(4) 0.033(3) 0.086(5) -0.006(3) -0.018(3) 0.005(3)
C09A 0.045(4) 0.047(4) 0.077(4) -0.002(3) -0.014(3) -0.013(3)
C01B 0.060(4) 0.071(4) 0.041(3) -0.019(3) 0.004(3) -0.007(3)
C01C 0.042(3) 0.054(4) 0.036(3) 0.003(3) -0.006(2) 0.009(3)
C01D 0.063(4) 0.028(3) 0.036(3) -0.002(2) -0.011(3) 0.010(3)
C01E 0.051(4) 0.041(3) 0.058(4) -0.014(3) 0.006(3) -0.019(3)
C01F 0.037(3) 0.082(5) 0.078(4) -0.055(4) -0.016(3) 0.005(3)
F1 0.211(5) 0.0296(19) 0.061(2) -0.0017(17) -0.024(3) -0.021(2)
F2 0.114(4) 0.094(3) 0.103(3) -0.030(3) 0.052(3) -0.037(3)
C02B 0.106(5) 0.019(3) 0.042(3) -0.007(3) -0.020(3) -0.001(3)
C02C 0.066(4) 0.050(4) 0.081(5) -0.040(4) -0.032(4) 0.026(3)
C02D 0.044(4) 0.083(5) 0.061(4) -0.025(4) -0.003(3) -0.015(3)
C02E 0.057(4) 0.043(3) 0.048(3) 0.002(3) -0.012(3) -0.009(3)
C02F 0.060(4) 0.029(3) 0.059(4) 0.000(3) -0.013(3) 0.006(3)
C02G 0.065(4) 0.050(4) 0.042(3) -0.010(3) 0.012(3) -0.009(3)
F3 0.083(3) 0.075(2) 0.073(2) 0.0190(19) 0.043(2) 0.033(2)
F4 0.153(4) 0.080(3) 0.0350(19) -0.0169(18) 0.003(2) -0.031(3)
C03B 0.049(3) 0.032(3) 0.039(3) 0.007(2) 0.016(3) 0.010(3)
C03C 0.056(4) 0.041(3) 0.035(3) -0.004(2) -0.007(3) 0.001(3)
C03D 0.071(4) 0.034(3) 0.033(3) -0.007(2) 0.003(3) 0.011(3)
C03E 0.048(4) 0.065(4) 0.052(4) 0.011(3) 0.011(3) 0.015(3)
C03F 0.054(4) 0.068(4) 0.053(4) 0.006(3) -0.007(3) -0.019(3)
C03G 0.092(5) 0.032(3) 0.020(3) -0.006(2) 0.002(3) -0.007(3)
F5 0.41(2) 0.42(2) 0.44(2) -0.074(17) 0.175(16) 0.181(16)
F6 0.56(3) 0.52(3) 0.182(10) 0.108(13) -0.013(13) -0.08(2)
C04B 0.135(11) 0.223(17) 0.157(13) 0.000(12) 0.027(10) 0.062(10)
C04C 0.125(11) 0.104(9) 0.240(18) 0.051(11) -0.077(12) -0.043(8)
C04D 0.160(16) 0.201(18) 0.171(14) 0.038(14) -0.027(12) -0.074(12)
C04E 0.188(15) 0.27(2) 0.137(12) -0.102(13) 0.028(11) -0.057(15)
C04F 0.123(11) 0.250(17) 0.29(2) -0.164(18) 0.017(12) -0.003(11)
C04G 0.159(14) 0.249(19) 0.158(14) 0.040(14) -0.022(12) -0.004(12)
F7 0.107(6) 0.089(4) 0.229(13) -0.081(6) -0.003(7) 0.016(4)
F8 0.080(4) 0.117(6) 0.100(5) 0.022(4) 0.017(4) 0.028(4)
C05B 0.047(6) 0.083(5) 0.102(7) -0.048(5) -0.009(9) 0.017(5)
C05C 0.057(7) 0.136(8) 0.061(5) -0.059(5) -0.016(6) 0.029(10)
C05D 0.059(6) 0.121(7) 0.047(5) -0.018(6) -0.003(6) 0.028(7)
C05E 0.053(5) 0.093(6) 0.051(7) -0.020(4) -0.005(6) 0.009(5)
C05F 0.037(5) 0.085(6) 0.042(5) -0.023(4) -0.004(5) 0.018(6)
C05G 0.034(6) 0.087(6) 0.065(5) -0.021(5) -0.001(5) 0.014(7)
F7' 0.077(12) 0.109(11) 0.116(16) -0.051(12) -0.011(12) 0.013(10)
F8' 0.097(15) 0.151(15) 0.126(18) 0.042(15) 0.013(14) 0.015(14)
C05H 0.028(13) 0.100(10) 0.070(10) -0.028(9) 0.001(14) 0.006(12)
C05I 0.045(15) 0.105(12) 0.056(11) -0.033(9) -0.010(13) 0.001(17)
C05J 0.054(14) 0.106(11) 0.060(14) -0.032(11) -0.008(17) -0.008(14)
C05K 0.052(15) 0.116(12) 0.061(14) -0.043(12) -0.013(16) 0.009(15)
C05L 0.045(16) 0.132(14) 0.054(12) -0.029(10) -0.005(12) 0.038(16)
C05M 0.044(13) 0.106(12) 0.067(10) -0.017(9) 0.015(15) 0.017(14)
F9 0.192(10) 0.127(9) 0.109(7) 0.050(7) -0.034(7) -0.038(8)
F10 0.266(15) 0.200(12) 0.198(12) -0.033(10) -0.035(11) -0.161(11)
C06B 0.106(10) 0.046(8) 0.078(7) 0.007(6) -0.009(7) -0.005(7)
C06C 0.058(8) 0.086(12) 0.041(6) -0.014(7) -0.005(6) 0.024(6)
C06D 0.052(8) 0.080(8) 0.042(7) -0.017(6) 0.011(6) 0.008(6)
C06E 0.049(7) 0.120(12) 0.042(6) -0.019(7) -0.004(6) 0.014(7)
C06F 0.120(11) 0.069(11) 0.104(7) 0.002(8) -0.059(7) 0.011(8)
C06G 0.151(12) 0.086(10) 0.114(8) -0.007(9) -0.033(8) -0.053(9)
F9' 0.141(11) 0.089(8) 0.118(10) 0.040(7) 0.031(8) 0.017(7)
F10' 0.117(10) 0.104(8) 0.171(14) -0.037(8) -0.058(9) 0.003(7)
C06H 0.077(10) 0.053(9) 0.063(8) 0.011(6) -0.004(7) 0.021(7)
C06I 0.092(14) 0.078(12) 0.078(10) -0.031(8) 0.002(10) 0.023(10)
C06J 0.081(14) 0.077(10) 0.086(14) -0.026(10) 0.005(12) 0.007(9)
C06K 0.081(13) 0.100(13) 0.072(11) -0.004(11) 0.016(10) -0.016(11)
C06L 0.133(14) 0.105(12) 0.093(11) 0.042(10) -0.049(10) -0.027(13)
C06M 0.092(11) 0.054(8) 0.078(9) -0.012(7) -0.010(9) 0.024(7)
F11 0.21(2) 0.123(9) 0.28(2) 0.037(10) -0.02(2) -0.040(13)
F12 0.056(7) 0.096(9) 0.235(12) -0.082(10) -0.009(8) -0.003(6)
C07B 0.115(8) 0.117(7) 0.143(7) -0.010(5) -0.001(6) -0.003(6)
C07C 0.069(11) 0.127(9) 0.113(9) 0.036(8) -0.026(11) 0.019(11)
C07D 0.043(10) 0.132(11) 0.138(11) -0.054(10) 0.002(12) 0.048(12)
C07E 0.060(15) 0.060(9) 0.179(14) -0.041(8) 0.022(16) 0.021(12)
C07F 0.063(11) 0.089(8) 0.143(11) -0.001(8) 0.002(13) 0.015(11)
C07G 0.039(9) 0.114(8) 0.105(9) -0.056(7) 0.012(11) -0.005(9)
F11' 0.110(8) 0.151(7) 0.229(12) -0.103(7) 0.014(10) -0.066(8)
F12' 0.134(9) 0.382(17) 0.080(6) -0.061(7) 0.016(7) 0.008(12)
C07H 0.021(5) 0.107(7) 0.136(7) -0.071(6) -0.010(7) -0.028(6)
C07I 0.114(11) 0.117(9) 0.138(8) -0.023(7) -0.025(11) -0.016(10)
C07J 0.062(8) 0.118(9) 0.099(8) -0.026(6) -0.022(8) -0.004(8)
C07K 0.032(6) 0.084(7) 0.118(8) -0.042(6) 0.010(6) 0.017(7)
C07L 0.052(11) 0.103(8) 0.130(8) -0.015(7) 0.023(11) 0.002(10)
C07M 0.029(6) 0.138(8) 0.107(7) -0.056(6) 0.017(7) 0.005(9)

loop_
_atom_type_symbol
_atom_type_description
_atom_type_scat_dispersion_real
_atom_type_scat_dispersion_imag
_atom_type_scat_source
C C 0.0033 0.0016 'International Tables Vol C Tables 4.2.6.8 and 6.1.1.4'
H H 0.0000 0.0000 'International Tables Vol C Tables 4.2.6.8 and 6.1.1.4'
Ge Ge 0.1547 1.8001 'International Tables Vol C Tables 4.2.6.8 and 6.1.1.4'
N N 0.0061 0.0033 'International Tables Vol C Tables 4.2.6.8 and 6.1.1.4'
S S 0.1246 0.1234 'International Tables Vol C Tables 4.2.6.8 and 6.1.1.4'
F F 0.0171 0.0103 'International Tables Vol C Tables 4.2.6.8 and 6.1.1.4'
Cl Cl 0.1484 0.1585 'International Tables Vol C Tables 4.2.6.8 and 6.1.1.4'

loop_
_geom_angle_atom_site_label_1
_geom_angle_atom_site_label_2
_geom_angle_atom_site_label_3
_geom_angle
_geom_angle_site_symmetry_1
_geom_angle_site_symmetry_3
_geom_angle_publ_flag
S6 Ge1 S2 88.30(4) . . ?
S6 Ge1 S9 87.37(4) . . ?
S2 Ge1 S9 87.20(4) . . ?
S6 Ge1 S5 88.51(4) . . ?
S2 Ge1 S5 94.63(4) . . ?
S9 Ge1 S5 175.44(4) . . ?
S6 Ge1 S3 176.49(4) . . ?
S2 Ge1 S3 89.07(4) . . ?
S9 Ge1 S3 94.83(4) . . ?
S5 Ge1 S3 89.39(4) . . ?
S6 Ge1 S8 95.57(4) . . ?
S2 Ge1 S8 173.99(4) . . ?
S9 Ge1 S8 88.39(4) . . ?
S5 Ge1 S8 90.06(4) . . ?
S3 Ge1 S8 87.23(4) . . ?
S6A Ge1A S3A 175.26(4) . . ?
S6A Ge1A S8A 96.94(4) . . ?
S3A Ge1A S8A 87.54(4) . . ?
S6A Ge1A S9A 86.91(4) . . ?
S3A Ge1A S9A 94.90(4) . . ?
S8A Ge1A S9A 87.21(4) . . ?
S6A Ge1A S2A 87.67(4) . . ?
S3A Ge1A S2A 88.03(3) . . ?
S8A Ge1A S2A 172.82(4) . . ?
S9A Ge1A S2A 87.55(4) . . ?
S6A Ge1A S5A 88.86(4) . . ?
S3A Ge1A S5A 89.62(4) . . ?
S8A Ge1A S5A 89.49(4) . . ?
S9A Ge1A S5A 174.28(4) . . ?
S2A Ge1A S5A 96.12(4) . . ?
C2 S2 Ge1 94.07(13) . . ?
C3 S3 Ge1 93.74(13) . . ?
C29 S5 Ge1 93.70(13) . . ?
C30 S6 Ge1 94.44(13) . . ?
C56 S8 Ge1 92.46(13) . . ?
C57 S9 Ge1 93.45(14) . . ?
C30A S6A Ge1A 94.95(13) . . ?
C29A S5A Ge1A 93.74(13) . . ?
C57A S9A Ge1A 92.91(13) . . ?
C56A S8A Ge1A 92.44(13) . . ?
C3A S3A Ge1A 93.87(13) . . ?
C2A S2A Ge1A 94.55(13) . . ?
C1 N1 C2 110.7(3) . . ?
C1 N1 C16 125.8(3) . . ?
C2 N1 C16 123.4(3) . . ?
C1 N2 C3 110.2(3) . . ?
C1 N2 C4 123.7(3) . . ?
C3 N2 C4 126.0(3) . . ?
C28 N3 C29 110.1(3) . . ?
C28 N3 C43 123.4(3) . . ?
C29 N3 C43 126.3(3) . . ?
C28 N4 C30 110.4(3) . . ?
C28 N4 C31 124.3(3) . . ?
C30 N4 C31 125.0(3) . . ?
C55 N5 C56 110.4(3) . . ?
C55 N5 C70 124.3(3) . . ?
C56 N5 C70 125.2(3) . . ?
C55 N6 C57 110.2(3) . . ?
C55 N6 C58 126.5(3) . . ?
C57 N6 C58 122.8(3) . . ?
C28A N4A C30A 110.6(3) . . ?
C28A N4A C16A 127.4(3) . . ?
C30A N4A C16A 121.9(3) . . ?
C28A N3A C29A 110.5(3) . . ?
C28A N3A C4A 124.0(3) . . ?
C29A N3A C4A 125.5(3) . . ?
C55A N6A C57A 110.0(3) . . ?
C55A N6A C43A 124.5(3) . . ?
C57A N6A C43A 123.3(3) . . ?
C55A N5A C31A 125.3(3) . . ?
C55A N5A C56A 109.6(3) . . ?
C31A N5A C56A 124.6(3) . . ?
C1A N2A C3A 110.1(3) . . ?
C1A N2A C70A 124.6(3) . . ?
C3A N2A C70A 125.2(3) . . ?
C1A N1A C2A 110.5(3) . . ?
C1A N1A C58A 125.1(3) . . ?
C2A N1A C58A 124.3(3) . . ?
N2 C1 N1 105.3(3) . . ?
N2 C1 S1 128.4(3) . . ?
N1 C1 S1 126.4(3) . . ?
C3 C2 N1 106.5(3) . . ?
C3 C2 S2 127.2(3) . . ?
N1 C2 S2 125.3(3) . . ?
C2 C3 N2 107.3(3) . . ?
C2 C3 S3 125.7(3) . . ?
N2 C3 S3 126.7(3) . . ?
C5 C4 C9 123.5(4) . . ?
C5 C4 N2 118.5(4) . . ?
C9 C4 N2 118.0(4) . . ?
C4 C5 C6 116.6(4) . . ?
C4 C5 C13 123.9(4) . . ?
C6 C5 C13 119.4(4) . . ?
C7 C6 C5 121.5(4) . . ?
C6 C7 C8 120.7(4) . . ?
C7 C8 C9 120.8(4) . . ?
C4 C9 C8 116.9(4) . . ?
C4 C9 C10 122.4(4) . . ?
C8 C9 C10 120.7(4) . . ?
C9 C10 C12 113.8(4) . . ?
C9 C10 C11 111.1(4) . . ?
C12 C10 C11 109.4(4) . . ?
C5 C13 C14 110.6(4) . . ?
C5 C13 C15 111.9(4) . . ?
C14 C13 C15 110.6(4) . . ?
C17 C16 C21 123.9(4) . . ?
C17 C16 N1 118.3(4) . . ?
C21 C16 N1 117.8(4) . . ?
C16 C17 C18 116.7(4) . . ?
C16 C17 C25 122.0(4) . . ?
C18 C17 C25 121.3(4) . . ?
C19 C18 C17 121.2(4) . . ?
C20 C19 C18 120.4(4) . . ?
C19 C20 C21 121.5(4) . . ?
C16 C21 C20 116.3(4) . . ?
C16 C21 C22 122.4(4) . . ?
C20 C21 C22 121.3(4) . . ?
C21 C22 C23 113.0(4) . . ?
C21 C22 C24 110.8(4) . . ?
C23 C22 C24 110.8(4) . . ?
C26 C25 C17 112.6(4) . . ?
C26 C25 C27 112.4(4) . . ?
C17 C25 C27 109.9(4) . . ?
N4 C28 N3 105.6(3) . . ?
N4 C28 S4 126.6(3) . . ?
N3 C28 S4 127.8(3) . . ?
C30 C29 N3 107.0(3) . . ?
C30 C29 S5 126.0(3) . . ?
N3 C29 S5 126.4(3) . . ?
C29 C30 N4 106.9(3) . . ?
C29 C30 S6 126.1(3) . . ?
N4 C30 S6 125.8(3) . . ?
C36 C31 C32 122.8(4) . . ?
C36 C31 N4 119.0(4) . . ?
C32 C31 N4 118.2(4) . . ?
C33 C32 C31 117.1(4) . . ?
C33 C32 C40 122.2(4) . . ?
C31 C32 C40 120.7(4) . . ?
C34 C33 C32 121.0(4) . . ?
C33 C34 C35 121.0(4) . . ?
C34 C35 C36 120.7(4) . . ?
C31 C36 C35 117.3(4) . . ?
C31 C36 C37 121.6(4) . . ?
C35 C36 C37 121.0(4) . . ?
C36 C37 C39 112.7(4) . . ?
C36 C37 C38 109.2(4) . . ?
C39 C37 C38 111.7(4) . . ?
C32 C40 C41 113.1(4) . . ?
C32 C40 C42 111.3(4) . . ?
C41 C40 C42 110.2(4) . . ?
C44 C43 C48 123.2(4) . . ?
C44 C43 N3 118.5(4) . . ?
C48 C43 N3 118.3(4) . . ?
C43 C44 C45 117.2(4) . . ?
C43 C44 C52 121.8(4) . . ?
C45 C44 C52 121.0(4) . . ?
C46 C45 C44 121.1(4) . . ?
C45 C46 C47 120.1(4) . . ?
C46 C47 C48 121.8(4) . . ?
C43 C48 C47 116.5(4) . . ?
C43 C48 C49 122.9(4) . . ?
C47 C48 C49 120.5(4) . . ?
C48 C49 C50 112.4(4) . . ?
C48 C49 C51 110.9(4) . . ?
C50 C49 C51 111.2(4) . . ?
C44 C52 C53 111.9(4) . . ?
C44 C52 C54 111.4(4) . . ?
C53 C52 C54 110.2(4) . . ?
N5 C55 N6 105.6(3) . . ?
N5 C55 S7 128.5(3) . . ?
N6 C55 S7 125.9(3) . . ?
C57 C56 N5 106.9(3) . . ?
C57 C56 S8 125.7(3) . . ?
N5 C56 S8 126.9(3) . . ?
C56 C57 N6 106.9(3) . . ?
C56 C57 S9 126.5(3) . . ?
N6 C57 S9 125.7(3) . . ?
C63 C58 C59 123.7(4) . . ?
C63 C58 N6 118.0(4) . . ?
C59 C58 N6 118.2(4) . . ?
C60 C59 C58 116.6(4) . . ?
C60 C59 C67 121.2(4) . . ?
C58 C59 C67 122.1(4) . . ?
C61 C60 C59 121.3(5) . . ?
C60 C61 C62 120.5(5) . . ?
C61 C62 C63 121.3(5) . . ?
C58 C63 C62 116.6(5) . . ?
C58 C63 C64 121.4(4) . . ?
C62 C63 C64 122.1(4) . . ?
C63 C64 C66 113.6(5) . . ?
C63 C64 C65 111.4(4) . . ?
C66 C64 C65 110.2(4) . . ?
C59 C67 C69 108.8(4) . . ?
C59 C67 C68 114.2(4) . . ?
C69 C67 C68 111.4(5) . . ?
C75 C70 C71 122.5(4) . . ?
C75 C70 N5 118.8(4) . . ?
C71 C70 N5 118.6(3) . . ?
C70 C71 C72 117.3(4) . . ?
C70 C71 C79 122.9(3) . . ?
C72 C71 C79 119.8(4) . . ?
C73 C72 C71 121.2(4) . . ?
C72 C73 C74 120.1(4) . . ?
C73 C74 C75 121.1(4) . . ?
C70 C75 C74 117.8(4) . . ?
C70 C75 C76 121.1(4) . . ?
C74 C75 C76 121.0(4) . . ?
C78 C76 C75 111.7(5) . . ?
C78 C76 C77 111.3(5) . . ?
C75 C76 C77 111.1(4) . . ?
C71 C79 C81 110.4(3) . . ?
C71 C79 C80 111.7(4) . . ?
C81 C79 C80 111.6(4) . . ?
N4A C28A N3A 105.0(3) . . ?
N4A C28A S4A 126.8(3) . . ?
N3A C28A S4A 128.2(3) . . ?
C29A C30A N4A 107.4(3) . . ?
C29A C30A S6A 126.9(3) . . ?
N4A C30A S6A 125.0(3) . . ?
C30A C29A N3A 106.5(3) . . ?
C30A C29A S5A 125.3(3) . . ?
N3A C29A S5A 127.7(3) . . ?
C5A C4A C9A 123.2(4) . . ?
C5A C4A N3A 118.3(4) . . ?
C9A C4A N3A 118.6(4) . . ?
C4A C5A C6A 116.8(4) . . ?
C4A C5A C13A 122.0(4) . . ?
C6A C5A C13A 121.2(4) . . ?
C7A C6A C5A 120.8(5) . . ?
C6A C7A C8A 121.1(4) . . ?
C9A C8A C7A 120.7(5) . . ?
C4A C9A C8A 117.3(4) . . ?
C4A C9A C10A 122.0(4) . . ?
C8A C9A C10A 120.8(4) . . ?
C9A C10A C11A 111.9(4) . . ?
C9A C10A C12A 111.8(5) . . ?
C11A C10A C12A 110.8(5) . . ?
C15A C13A C5A 112.7(4) . . ?
C15A C13A C14A 110.6(4) . . ?
C5A C13A C14A 112.9(4) . . ?
C21A C16A C17A 123.0(4) . . ?
C21A C16A N4A 118.2(4) . . ?
C17A C16A N4A 118.3(4) . . ?
C16A C17A C18A 117.0(4) . . ?
C16A C17A C25A 122.5(4) . . ?
C18A C17A C25A 120.5(4) . . ?
C19A C18A C17A 121.3(4) . . ?
C20A C19A C18A 120.4(4) . . ?
C19A C20A C21A 120.8(4) . . ?
C16A C21A C20A 117.4(4) . . ?
C16A C21A C22A 121.6(4) . . ?
C20A C21A C22A 120.9(4) . . ?
C21A C22A C23A 112.6(4) . . ?
C21A C22A C24A 110.5(4) . . ?
C23A C22A C24A 110.5(5) . . ?
C17A C25A C27A 110.2(4) . . ?
C17A C25A C26A 112.2(4) . . ?
C27A C25A C26A 111.5(4) . . ?
N6A C55A N5A 106.0(3) . . ?
N6A C55A S7A 127.0(3) . . ?
N5A C55A S7A 127.0(3) . . ?
C56A C57A N6A 107.1(3) . . ?
C56A C57A S9A 126.1(3) . . ?
N6A C57A S9A 125.5(3) . . ?
C57A C56A N5A 107.2(3) . . ?
C57A C56A S8A 125.2(3) . . ?
N5A C56A S8A 126.9(3) . . ?
C36A C31A C32A 122.4(4) . . ?
C36A C31A N5A 118.0(4) . . ?
C32A C31A N5A 119.6(4) . . ?
C31A C32A C33A 117.6(4) . . ?
C31A C32A C40A 122.5(4) . . ?
C33A C32A C40A 120.0(4) . . ?
C34A C33A C32A 120.9(4) . . ?
C33A C34A C35A 120.6(4) . . ?
C34A C35A C36A 120.9(4) . . ?
C31A C36A C35A 117.6(4) . . ?
C31A C36A C37A 122.8(4) . . ?
C35A C36A C37A 119.6(4) . . ?
C36A C37A C39A 110.5(4) . . ?
C36A C37A C38A 112.6(4) . . ?
C39A C37A C38A 111.5(4) . . ?
C32A C40A C41A 112.1(4) . . ?
C32A C40A C42A 110.9(4) . . ?
C41A C40A C42A 110.3(4) . . ?
C48A C43A C44A 123.6(4) . . ?
C48A C43A N6A 116.7(4) . . ?
C44A C43A N6A 119.7(4) . . ?
C43A C44A C45A 116.3(4) . . ?
C43A C44A C52A 122.7(4) . . ?
C45A C44A C52A 120.9(4) . . ?
C46A C45A C44A 121.5(5) . . ?
C47A C46A C45A 120.5(5) . . ?
C46A C47A C48A 121.3(5) . . ?
C43A C48A C47A 116.8(4) . . ?
C43A C48A C49A 123.0(4) . . ?
C47A C48A C49A 120.2(4) . . ?
C48A C49A C50A 111.2(4) . . ?
C48A C49A C51A 112.3(4) . . ?
C50A C49A C51A 111.4(4) . . ?
C44A C52A C53A 111.4(4) . . ?
C44A C52A C54A 110.9(4) . . ?
C53A C52A C54A 110.4(4) . . ?
N2A C1A N1A 105.4(3) . . ?
N2A C1A S1A 127.7(3) . . ?
N1A C1A S1A 126.8(3) . . ?
C2A C3A N2A 107.3(3) . . ?
C2A C3A S3A 126.3(3) . . ?
N2A C3A S3A 126.0(3) . . ?
C3A C2A N1A 106.6(3) . . ?
C3A C2A S2A 125.6(3) . . ?
N1A C2A S2A 126.7(3) . . ?
C63A C58A C59A 123.2(4) . . ?
C63A C58A N1A 118.2(4) . . ?
C59A C58A N1A 118.6(4) . . ?
C58A C59A C60A 117.1(4) . . ?
C58A C59A C67A 122.5(4) . . ?
C60A C59A C67A 120.4(4) . . ?
C61A C60A C59A 121.7(4) . . ?
C60A C61A C62A 119.7(4) . . ?
C63A C62A C61A 121.2(4) . . ?
C58A C63A C62A 117.1(4) . . ?
C58A C63A C64A 121.9(4) . . ?
C62A C63A C64A 120.9(4) . . ?
C63A C64A C65A 112.4(4) . . ?
C63A C64A C66A 110.6(4) . . ?
C65A C64A C66A 111.1(4) . . ?
C59A C67A C68A 111.7(4) . . ?
C59A C67A C69A 111.1(4) . . ?
C68A C67A C69A 111.4(4) . . ?
C75A C70A C71A 123.2(4) . . ?
C75A C70A N2A 118.5(4) . . ?
C71A C70A N2A 118.2(4) . . ?
C70A C71A C72A 117.0(4) . . ?
C70A C71A C79A 122.3(4) . . ?
C72A C71A C79A 120.7(4) . . ?
C73A C72A C71A 120.8(5) . . ?
C72A C73A C74A 120.8(4) . . ?
C73A C74A C75A 121.4(5) . . ?
C70A C75A C74A 116.8(5) . . ?
C70A C75A C76A 122.3(4) . . ?
C74A C75A C76A 120.9(5) . . ?
C75A C76A C77A 112.6(4) . . ?
C75A C76A C78A 111.7(5) . . ?
C77A C76A C78A 110.4(5) . . ?
C71A C79A C81A 112.4(4) . . ?
C71A C79A C80A 113.0(4) . . ?
C81A C79A C80A 110.0(4) . . ?
C82 N7 C83 108.7(3) . . ?
C82 N7 C90 125.0(4) . . ?
C83 N7 C90 126.0(4) . . ?
C82 N8 C84 108.7(3) . . ?
C82 N8 C85 126.3(3) . . ?
C84 N8 C85 124.9(3) . . ?
H82 C82 N8 125(2) . . ?
H82 C82 N7 126(2) . . ?
N8 C82 N7 108.8(4) . . ?
C84 C83 N7 106.8(4) . . ?
C84 C83 C89 130.5(4) . . ?
N7 C83 C89 122.7(4) . . ?
C83 C84 N8 107.0(4) . . ?
C83 C84 C88 130.2(4) . . ?
N8 C84 C88 122.8(4) . . ?
N8 C85 C87 109.7(3) . . ?
N8 C85 C86 110.9(3) . . ?
C87 C85 C86 112.6(4) . . ?
N7 C90 C91 109.8(4) . . ?
N7 C90 C92 110.4(4) . . ?
C91 C90 C92 112.9(5) . . ?
C93 N9 C94 108.8(4) . . ?
C93 N9 C01 125.1(4) . . ?
C94 N9 C01 125.8(4) . . ?
C93 N10 C95 109.2(4) . . ?
C93 N10 C96 124.7(4) . . ?
C95 N10 C96 125.9(4) . . ?
H93 C93 N10 127(3) . . ?
H93 C93 N9 125(3) . . ?
N10 C93 N9 108.3(4) . . ?
C95 C94 N9 107.2(4) . . ?
C95 C94 C00 130.2(4) . . ?
N9 C94 C00 122.6(4) . . ?
C94 C95 N10 106.6(4) . . ?
C94 C95 C99 130.3(4) . . ?
N10 C95 C99 123.2(4) . . ?
N10 C96 C97 110.8(4) . . ?
N10 C96 C98 110.1(4) . . ?
C97 C96 C98 112.5(4) . . ?
N9 C01 C03 109.2(5) . . ?
N9 C01 C02 110.3(4) . . ?
C03 C01 C02 113.7(5) . . ?
C04 N11 C05 108.7(4) . . ?
C04 N11 C012 124.6(5) . . ?
C05 N11 C012 126.6(5) . . ?
C04 N12 C06 108.4(4) . . ?
C04 N12 C07 124.4(4) . . ?
C06 N12 C07 126.4(4) . . ?
H04 C04 N11 126(3) . . ?
H04 C04 N12 125(3) . . ?
N11 C04 N12 109.2(4) . . ?
N11 C05 C06 106.3(4) . . ?
N11 C05 C011 123.1(5) . . ?
C06 C05 C011 130.6(5) . . ?
N12 C06 C05 107.4(4) . . ?
N12 C06 C010 122.3(4) . . ?
C05 C06 C010 130.3(5) . . ?
N12 C07 C08 110.8(4) . . ?
N12 C07 C09 108.9(4) . . ?
C08 C07 C09 112.9(5) . . ?
C013 C012 N11 110.0(6) . . ?
C013 C012 C014 108.8(6) . . ?
N11 C012 C014 109.5(6) . . ?
C82A N7A C83A 108.8(4) . . ?
C82A N7A C90A 125.4(4) . . ?
C83A N7A C90A 125.9(4) . . ?
C82A N8A C84A 108.4(4) . . ?
C82A N8A C85A 125.7(4) . . ?
C84A N8A C85A 125.8(4) . . ?
H82A C82A N8A 125(2) . . ?
H82A C82A N7A 125(2) . . ?
N8A C82A N7A 109.0(4) . . ?
C84A C83A N7A 106.8(4) . . ?
C84A C83A C89A 130.2(4) . . ?
N7A C83A C89A 123.0(4) . . ?
C83A C84A N8A 107.0(4) . . ?
C83A C84A C88A 130.4(4) . . ?
N8A C84A C88A 122.6(4) . . ?
N8A C85A C87A 111.3(4) . . ?
N8A C85A C86A 109.2(4) . . ?
C87A C85A C86A 112.6(4) . . ?
N7A C90A C92A 111.2(4) . . ?
N7A C90A C91A 109.2(4) . . ?
C92A C90A C91A 113.3(5) . . ?
C93A N9A C94A 108.5(4) . . ?
C93A N9A C01A 125.5(4) . . ?
C94A N9A C01A 126.0(4) . . ?
C93A N10A C95A 108.8(4) . . ?
C93A N10A C96A 126.0(4) . . ?
C95A N10A C96A 125.2(4) . . ?
H93A C93A N9A 123(3) . . ?
H93A C93A N10A 129(3) . . ?
N9A C93A N10A 108.5(4) . . ?
C95A C94A N9A 106.4(4) . . ?
C95A C94A C0A 129.8(4) . . ?
N9A C94A C0A 123.7(4) . . ?
C94A C95A N10A 107.7(4) . . ?
C94A C95A C99A 130.4(5) . . ?
N10A C95A C99A 122.0(4) . . ?
C98A C96A N10A 109.2(5) . . ?
C98A C96A C97A 114.0(5) . . ?
N10A C96A C97A 111.1(5) . . ?
N9A C01A C03A 110.0(4) . . ?
N9A C01A C02A 110.3(4) . . ?
C03A C01A C02A 111.9(4) . . ?
C04A N11A C05A 108.7(4) . . ?
C04A N11A C01D 124.8(4) . . ?
C05A N11A C01D 126.5(4) . . ?
C04A N12A C06A 108.6(4) . . ?
C04A N12A C07A 124.9(4) . . ?
C06A N12A C07A 126.1(4) . . ?
H04A C04A N12A 126(3) . . ?
H04A C04A N11A 125(3) . . ?
N12A C04A N11A 108.6(4) . . ?
C06A C05A N11A 107.0(4) . . ?
C06A C05A C01C 130.1(4) . . ?
N11A C05A C01C 122.8(4) . . ?
C05A C06A N12A 107.1(4) . . ?
C05A C06A C01B 130.0(5) . . ?
N12A C06A C01B 122.9(5) . . ?
N12A C07A C08A 111.6(4) . . ?
N12A C07A C09A 109.3(4) . . ?
C08A C07A C09A 112.2(5) . . ?
C01F C01D N11A 110.0(4) . . ?
C01F C01D C01E 111.9(4) . . ?
N11A C01D C01E 110.2(4) . . ?
C02C C02B C02G 120.3(5) . . ?
C02C C02B F1 121.2(6) . . ?
C02G C02B F1 118.5(6) . . ?
C02B C02C C02D 117.5(5) . . ?
C02E C02D C02C 120.7(6) . . ?
C02D C02E C02F 119.8(6) . . ?
C02G C02F C02E 119.8(6) . . ?
F2 C02G C02F 120.4(5) . . ?
F2 C02G C02B 117.6(5) . . ?
C02F C02G C02B 121.9(6) . . ?
C03G C03B F3 118.4(5) . . ?
C03G C03B C03C 120.8(5) . . ?
F3 C03B C03C 120.7(5) . . ?
C03D C03C C03B 118.7(5) . . ?
C03E C03D C03C 121.1(5) . . ?
C03D C03E C03F 120.3(5) . . ?
C03G C03F C03E 118.4(6) . . ?
C03B C03G F4 119.1(6) . . ?
C03B C03G C03F 120.6(5) . . ?
F4 C03G C03F 120.2(6) . . ?
C04C C04B C04G 120.0 . . ?
C04C C04B F5 132.3(14) . . ?
C04G C04B F5 107.6(14) . . ?
C04D C04C C04B 120.0 . . ?
C04C C04D C04E 120.0 . . ?
C04D C04E C04F 120.0 . . ?
C04E C04F C04G 120.0 . . ?
F6 C04G C04F 124.9(15) . . ?
F6 C04G C04B 114.9(15) . . ?
C04F C04G C04B 120.0 . . ?
C05C C05B F7 124.2(13) . . ?
C05C C05B C05G 120.3(10) . . ?
F7 C05B C05G 115.5(13) . . ?
C05B C05C C05D 119.1(10) . . ?
C05C C05D C05E 119.5(10) . . ?
C05F C05E C05D 120.2(10) . . ?
C05G C05F C05E 120.3(10) . . ?
C05F C05G F8 117.3(11) . . ?
C05F C05G C05B 120.7(10) . . ?
F8 C05G C05B 121.9(12) . . ?
C05I C05H C05M 119.1(19) . . ?
C05I C05H F7' 128(3) . . ?
C05M C05H F7' 112(3) . . ?
C05H C05I C05J 120(2) . . ?
C05I C05J C05K 120(2) . . ?
C05L C05K C05J 118(2) . . ?
C05M C05L C05K 122(2) . . ?
C05L C05M C05H 120(2) . . ?
C05L C05M F8' 115(3) . . ?
C05H C05M F8' 125(3) . . ?
C06C C06B C06G 121.4(12) . . ?
C06C C06B F9 118.0(13) . . ?
C06G C06B F9 120.4(14) . . ?
C06B C06C C06D 117.7(11) . . ?
C06E C06D C06C 117.9(12) . . ?
C06F C06E C06D 126.3(14) . . ?
C06E C06F C06G 114.5(14) . . ?
F10 C06G C06B 118.0(15) . . ?
F10 C06G C06F 122.3(15) . . ?
C06B C06G C06F 117.9(13) . . ?
C06M C06H F9' 117.5(17) . . ?
C06M C06H C06I 122.0(15) . . ?
F9' C06H C06I 120.4(18) . . ?
C06J C06I C06H 114.3(16) . . ?
C06K C06J C06I 121.3(18) . . ?
C06L C06K C06J 122.6(18) . . ?
C06M C06L C06K 110.2(19) . . ?
C06L C06M C06H 119.5(16) . . ?
C06L C06M F10' 117.6(17) . . ?
C06H C06M F10' 117.5(18) . . ?
C07C C07B C07G 120.0 . . ?
C07C C07B F11 90.1(13) . . ?
C07G C07B F11 148.3(13) . . ?
C07D C07C C07B 120.0 . . ?
C07E C07D C07C 120.0 . . ?
C07D C07E C07F 120.0 . . ?
C07E C07F C07G 120.0 . . ?
C07F C07G C07B 120.0 . . ?
C07F C07G F12 158.7(8) . . ?
C07B C07G F12 80.9(8) . . ?
C07H F11' C07M 21.3(5) . . ?
F11' C07H C07I 102.9(10) . . ?
F11' C07H C07M 137.1(10) . . ?
C07I C07H C07M 120.0 . . ?
C07H C07I C07J 120.0 . . ?
C07K C07J C07I 120.0 . . ?
C07J C07K C07L 120.0 . . ?
C07M C07L C07K 120.0 . . ?
F11' C07M C07L 141.6(5) . . ?
F11' C07M C07H 21.6(5) . . ?
C07L C07M C07H 120.0 . . ?
F11' C07M F12' 83.0(9) . . ?
C07L C07M F12' 135.4(10) . . ?
C07H C07M F12' 104.6(10) . . ?
F13 C08B C08C 102.0(19) . . ?
F13 C08B C08G 133.1(19) . . ?
C08C C08B C08G 120.0 . . ?
C08D C08C C08B 120.0 . . ?
C08E C08D C08C 120.0 . . ?
C08F C08E C08D 120.0 . . ?
C08E C08F C08G 120.0 . . ?
F14 C08G C08F 142.1(19) . . ?
F14 C08G C08B 96.7(19) . . ?
C08F C08G C08B 120.0 . . ?
F15 C09B C09C 97.1(19) . . ?
F15 C09B C09G 139.6(18) . . ?
C09C C09B C09G 120.0 . . ?
C09B C09C C09D 120.0 . . ?
C09E C09D C09C 120.0 . . ?
C09D C09E C09F 120.0 . . ?
C09G C09F C09E 120.0 . . ?
F16 C09G C09F 155.2(16) . . ?
F16 C09G C09B 83.5(16) . . ?
C09F C09G C09B 120.0 . . ?

loop_
_geom_bond_atom_site_label_1
_geom_bond_atom_site_label_2
_geom_bond_distance
_geom_bond_site_symmetry_2
_geom_bond_publ_flag
Ge1 S6 2.4156(11) . ?
Ge1 S2 2.4161(11) . ?
Ge1 S9 2.4174(11) . ?
Ge1 S5 2.4263(11) . ?
Ge1 S3 2.4286(11) . ?
Ge1 S8 2.4310(11) . ?
Ge1A S6A 2.3887(10) . ?
Ge1A S3A 2.4102(10) . ?
Ge1A S8A 2.4306(11) . ?
Ge1A S9A 2.4331(11) . ?
Ge1A S2A 2.4375(11) . ?
Ge1A S5A 2.4381(11) . ?
S1 C1 1.681(4) . ?
S2 C2 1.719(4) . ?
S3 C3 1.721(4) . ?
S4 C28 1.686(4) . ?
S5 C29 1.723(4) . ?
S6 C30 1.716(4) . ?
S7 C55 1.686(4) . ?
S8 C56 1.731(4) . ?
S9 C57 1.714(4) . ?
S4A C28A 1.680(4) . ?
S6A C30A 1.712(4) . ?
S5A C29A 1.726(4) . ?
S7A C55A 1.682(4) . ?
S9A C57A 1.714(4) . ?
S8A C56A 1.723(4) . ?
S1A C1A 1.684(4) . ?
S3A C3A 1.724(4) . ?
S2A C2A 1.718(4) . ?
N1 C1 1.360(5) . ?
N1 C2 1.409(5) . ?
N1 C16 1.441(5) . ?
N2 C1 1.368(5) . ?
N2 C3 1.404(5) . ?
N2 C4 1.447(5) . ?
N3 C28 1.366(5) . ?
N3 C29 1.403(5) . ?
N3 C43 1.439(5) . ?
N4 C28 1.360(5) . ?
N4 C30 1.403(5) . ?
N4 C31 1.431(5) . ?
N5 C55 1.350(5) . ?
N5 C56 1.408(5) . ?
N5 C70 1.438(5) . ?
N6 C55 1.368(5) . ?
N6 C57 1.401(5) . ?
N6 C58 1.431(5) . ?
N4A C28A 1.365(5) . ?
N4A C30A 1.394(5) . ?
N4A C16A 1.434(5) . ?
N3A C28A 1.368(5) . ?
N3A C29A 1.405(5) . ?
N3A C4A 1.436(5) . ?
N6A C55A 1.363(5) . ?
N6A C57A 1.406(5) . ?
N6A C43A 1.440(5) . ?
N5A C55A 1.367(5) . ?
N5A C31A 1.431(5) . ?
N5A C56A 1.410(5) . ?
N2A C1A 1.362(5) . ?
N2A C3A 1.400(5) . ?
N2A C70A 1.441(5) . ?
N1A C1A 1.358(5) . ?
N1A C2A 1.406(5) . ?
N1A C58A 1.440(5) . ?
C2 C3 1.352(5) . ?
C4 C5 1.388(6) . ?
C4 C9 1.402(6) . ?
C5 C6 1.405(6) . ?
C5 C13 1.507(6) . ?
C6 C7 1.365(7) . ?
C7 C8 1.378(7) . ?
C8 C9 1.403(6) . ?
C9 C10 1.509(6) . ?
C10 C12 1.529(7) . ?
C10 C11 1.513(6) . ?
C13 C14 1.533(6) . ?
C13 C15 1.528(7) . ?
C16 C17 1.386(6) . ?
C16 C21 1.401(6) . ?
C17 C18 1.393(6) . ?
C17 C25 1.514(6) . ?
C18 C19 1.375(6) . ?
C19 C20 1.371(6) . ?
C20 C21 1.391(6) . ?
C21 C22 1.511(6) . ?
C22 C23 1.509(6) . ?
C22 C24 1.514(7) . ?
C25 C26 1.520(6) . ?
C25 C27 1.519(7) . ?
C29 C30 1.353(5) . ?
C31 C36 1.392(6) . ?
C31 C32 1.405(6) . ?
C32 C33 1.387(6) . ?
C32 C40 1.513(6) . ?
C33 C34 1.373(7) . ?
C34 C35 1.371(7) . ?
C35 C36 1.394(6) . ?
C36 C37 1.521(6) . ?
C37 C39 1.518(6) . ?
C37 C38 1.520(6) . ?
C40 C41 1.520(6) . ?
C40 C42 1.524(6) . ?
C43 C44 1.396(6) . ?
C43 C48 1.391(6) . ?
C44 C45 1.393(6) . ?
C44 C52 1.519(6) . ?
C45 C46 1.371(6) . ?
C46 C47 1.373(6) . ?
C47 C48 1.392(6) . ?
C48 C49 1.518(6) . ?
C49 C50 1.518(6) . ?
C49 C51 1.521(7) . ?
C52 C53 1.527(7) . ?
C52 C54 1.530(6) . ?
C56 C57 1.349(5) . ?
C58 C63 1.398(6) . ?
C58 C59 1.402(6) . ?
C59 C60 1.402(6) . ?
C59 C67 1.500(6) . ?
C60 C61 1.371(7) . ?
C61 C62 1.383(8) . ?
C62 C63 1.397(7) . ?
C63 C64 1.511(7) . ?
C64 C66 1.520(7) . ?
C64 C65 1.533(7) . ?
C67 C69 1.513(7) . ?
C67 C68 1.517(7) . ?
C70 C75 1.394(6) . ?
C70 C71 1.389(5) . ?
C71 C72 1.395(6) . ?
C71 C79 1.523(6) . ?
C72 C73 1.379(6) . ?
C73 C74 1.372(6) . ?
C74 C75 1.387(6) . ?
C75 C76 1.526(6) . ?
C76 C78 1.520(7) . ?
C76 C77 1.515(8) . ?
C79 C81 1.536(6) . ?
C79 C80 1.517(6) . ?
C30A C29A 1.353(5) . ?
C4A C5A 1.392(6) . ?
C4A C9A 1.392(6) . ?
C5A C6A 1.394(6) . ?
C5A C13A 1.516(6) . ?
C6A C7A 1.368(7) . ?
C7A C8A 1.371(7) . ?
C8A C9A 1.384(6) . ?
C9A C10A 1.520(7) . ?
C10A C11A 1.518(7) . ?
C10A C12A 1.517(7) . ?
C13A C15A 1.498(7) . ?
C13A C14A 1.522(7) . ?
C16A C21A 1.396(6) . ?
C16A C17A 1.397(6) . ?
C17A C18A 1.389(6) . ?
C17A C25A 1.516(6) . ?
C18A C19A 1.383(6) . ?
C19A C20A 1.375(7) . ?
C20A C21A 1.395(6) . ?
C21A C22A 1.509(6) . ?
C22A C23A 1.514(7) . ?
C22A C24A 1.524(8) . ?
C25A C27A 1.523(7) . ?
C25A C26A 1.521(6) . ?
C57A C56A 1.350(5) . ?
C31A C36A 1.394(6) . ?
C31A C32A 1.391(6) . ?
C32A C33A 1.400(6) . ?
C32A C40A 1.515(6) . ?
C33A C34A 1.375(7) . ?
C34A C35A 1.367(7) . ?
C35A C36A 1.402(6) . ?
C36A C37A 1.512(6) . ?
C37A C39A 1.521(7) . ?
C37A C38A 1.513(7) . ?
C40A C41A 1.517(6) . ?
C40A C42A 1.541(6) . ?
C43A C48A 1.392(6) . ?
C43A C44A 1.397(6) . ?
C44A C45A 1.404(6) . ?
C44A C52A 1.507(7) . ?
C45A C46A 1.373(7) . ?
C46A C47A 1.367(7) . ?
C47A C48A 1.403(6) . ?
C48A C49A 1.514(6) . ?
C49A C50A 1.515(6) . ?
C49A C51A 1.516(7) . ?
C52A C53A 1.508(7) . ?
C52A C54A 1.537(7) . ?
C3A C2A 1.345(5) . ?
C58A C63A 1.395(6) . ?
C58A C59A 1.390(6) . ?
C59A C60A 1.384(6) . ?
C59A C67A 1.523(6) . ?
C60A C61A 1.383(6) . ?
C61A C62A 1.377(6) . ?
C62A C63A 1.393(6) . ?
C63A C64A 1.514(6) . ?
C64A C65A 1.523(6) . ?
C64A C66A 1.524(7) . ?
C67A C68A 1.530(6) . ?
C67A C69A 1.516(7) . ?
C70A C75A 1.393(6) . ?
C70A C71A 1.394(6) . ?
C71A C72A 1.396(6) . ?
C71A C79A 1.519(7) . ?
C72A C73A 1.377(7) . ?
C73A C74A 1.358(8) . ?
C74A C75A 1.400(7) . ?
C75A C76A 1.505(7) . ?
C76A C77A 1.522(7) . ?
C76A C78A 1.513(7) . ?
C79A C81A 1.511(7) . ?
C79A C80A 1.536(6) . ?
N7 C82 1.329(5) . ?
N7 C83 1.385(5) . ?
N7 C90 1.489(5) . ?
N8 C82 1.327(5) . ?
N8 C84 1.384(5) . ?
N8 C85 1.492(5) . ?
C82 H82 0.958(18) . ?
C83 C84 1.354(6) . ?
C83 C89 1.491(6) . ?
C84 C88 1.485(6) . ?
C85 C87 1.512(6) . ?
C85 C86 1.511(6) . ?
C90 C91 1.495(7) . ?
C90 C92 1.506(7) . ?
N9 C93 1.330(6) . ?
N9 C94 1.379(5) . ?
N9 C01 1.494(6) . ?
N10 C93 1.327(6) . ?
N10 C95 1.382(5) . ?
N10 C96 1.484(5) . ?
C93 H93 0.950(19) . ?
C94 C95 1.352(6) . ?
C94 C00 1.482(6) . ?
C95 C99 1.474(6) . ?
C96 C97 1.509(6) . ?
C96 C98 1.505(6) . ?
C01 C03 1.481(8) . ?
C01 C02 1.508(8) . ?
N11 C04 1.322(6) . ?
N11 C05 1.381(6) . ?
N11 C012 1.480(7) . ?
N12 C04 1.326(6) . ?
N12 C06 1.371(6) . ?
N12 C07 1.491(6) . ?
C04 H04 0.955(19) . ?
C05 C06 1.361(7) . ?
C05 C011 1.479(7) . ?
C06 C010 1.496(7) . ?
C07 C08 1.500(7) . ?
C07 C09 1.499(7) . ?
C012 C013 1.489(11) . ?
C012 C014 1.536(11) . ?
N7A C82A 1.324(5) . ?
N7A C83A 1.383(5) . ?
N7A C90A 1.489(5) . ?
N8A C82A 1.331(5) . ?
N8A C84A 1.384(5) . ?
N8A C85A 1.488(5) . ?
C82A H82A 0.967(18) . ?
C83A C84A 1.355(6) . ?
C83A C89A 1.496(6) . ?
C84A C88A 1.484(6) . ?
C85A C87A 1.506(6) . ?
C85A C86A 1.519(7) . ?
C90A C92A 1.489(7) . ?
C90A C91A 1.509(7) . ?
N9A C93A 1.331(6) . ?
N9A C94A 1.394(5) . ?
N9A C01A 1.475(5) . ?
N10A C93A 1.333(6) . ?
N10A C95A 1.371(6) . ?
N10A C96A 1.495(6) . ?
C93A H93A 0.973(19) . ?
C94A C95A 1.352(6) . ?
C94A C0A 1.478(6) . ?
C95A C99A 1.490(6) . ?
C96A C98A 1.482(8) . ?
C96A C97A 1.479(8) . ?
C01A C03A 1.512(6) . ?
C01A C02A 1.511(6) . ?
N11A C04A 1.330(6) . ?
N11A C05A 1.388(6) . ?
N11A C01D 1.490(6) . ?
N12A C04A 1.328(6) . ?
N12A C06A 1.390(6) . ?
N12A C07A 1.475(6) . ?
C04A H04A 0.966(19) . ?
C05A C06A 1.344(7) . ?
C05A C01C 1.494(7) . ?
C06A C01B 1.494(7) . ?
C07A C08A 1.501(7) . ?
C07A C09A 1.521(7) . ?
C01D C01F 1.509(7) . ?
C01D C01E 1.497(7) . ?
F1 C02B 1.358(6) . ?
F2 C02G 1.334(6) . ?
C02B C02C 1.357(9) . ?
C02B C02G 1.350(8) . ?
C02C C02D 1.402(9) . ?
C02D C02E 1.360(8) . ?
C02E C02F 1.342(8) . ?
C02F C02G 1.345(7) . ?
F3 C03B 1.348(6) . ?
F4 C03G 1.347(5) . ?
C03B C03G 1.359(8) . ?
C03B C03C 1.355(7) . ?
C03C C03D 1.373(7) . ?
C03D C03E 1.349(8) . ?
C03E C03F 1.379(8) . ?
C03F C03G 1.372(8) . ?
F5 C04B 1.334(14) . ?
F6 C04G 1.322(13) . ?
C04B C04C 1.3900 . ?
C04B C04G 1.3900 . ?
C04C C04D 1.3900 . ?
C04D C04E 1.3900 . ?
C04E C04F 1.3900 . ?
C04F C04G 1.3900 . ?
F7 C05B 1.331(10) . ?
F8 C05G 1.336(11) . ?
C05B C05C 1.370(15) . ?
C05B C05G 1.380(14) . ?
C05C C05D 1.377(14) . ?
C05D C05E 1.370(13) . ?
C05E C05F 1.382(13) . ?
C05F C05G 1.317(15) . ?
F7' C05H 1.318(17) . ?
F8' C05M 1.335(18) . ?
C05H C05I 1.37(2) . ?
C05H C05M 1.38(2) . ?
C05I C05J 1.39(2) . ?
C05J C05K 1.37(2) . ?
C05K C05L 1.38(2) . ?
C05L C05M 1.31(2) . ?
F9 C06B 1.337(12) . ?
F10 C06G 1.316(14) . ?
C06B C06C 1.401(16) . ?
C06B C06G 1.331(17) . ?
C06C C06D 1.388(14) . ?
C06D C06E 1.356(13) . ?
C06E C06F 1.293(16) . ?
C06F C06G 1.47(2) . ?
F9' C06H 1.332(13) . ?
F10' C06M 1.311(15) . ?
C06H C06M 1.324(19) . ?
C06H C06I 1.373(19) . ?
C06I C06J 1.397(18) . ?
C06J C06K 1.369(17) . ?
C06K C06L 1.316(17) . ?
C06L C06M 1.46(2) . ?
F11 C07B 1.413(14) . ?
F12 C07G 1.330(12) . ?
C07B C07C 1.3900 . ?
C07B C07G 1.3900 . ?
C07C C07D 1.3900 . ?
C07D C07E 1.3900 . ?
C07E C07F 1.3900 . ?
C07F C07G 1.3900 . ?
F11' C07H 1.406(10) . ?
F11' C07M 2.602(15) . ?
F12' C07M 1.389(10) . ?
C07H C07I 1.3900 . ?
C07H C07M 1.3900 . ?
C07I C07J 1.3900 . ?
C07J C07K 1.3900 . ?
C07K C07L 1.3900 . ?
C07L C07M 1.3900 . ?
F13 C08B 1.568(14) . ?
F14 C08G 1.455(13) . ?
C08B C08C 1.3900 . ?
C08B C08G 1.3900 . ?
C08C C08D 1.3900 . ?
C08D C08E 1.3900 . ?
C08E C08F 1.3900 . ?
C08F C08G 1.3900 . ?
F15 C09B 1.380(13) . ?
F16 C09G 1.482(14) . ?
C09B C09C 1.3900 . ?
C09B C09G 1.3900 . ?
C09C C09D 1.3900 . ?
C09D C09E 1.3900 . ?
C09E C09F 1.3900 . ?
C09F C09G 1.3900 . ?

loop_
_geom_torsion_atom_site_label_1
_geom_torsion_atom_site_label_2
_geom_torsion_atom_site_label_3
_geom_torsion_atom_site_label_4
_geom_torsion
_geom_torsion_site_symmetry_1
_geom_torsion_site_symmetry_2
_geom_torsion_site_symmetry_3
_geom_torsion_site_symmetry_4
_geom_torsion_publ_flag
C3 N2 C1 N1 -1.1(4) . . . . ?
C4 N2 C1 N1 175.6(3) . . . . ?
C3 N2 C1 S1 178.0(3) . . . . ?
C4 N2 C1 S1 -5.3(6) . . . . ?
C2 N1 C1 N2 1.2(4) . . . . ?
C16 N1 C1 N2 178.3(4) . . . . ?
C2 N1 C1 S1 -178.0(3) . . . . ?
C16 N1 C1 S1 -0.8(6) . . . . ?
C1 N1 C2 C3 -0.8(5) . . . . ?
C16 N1 C2 C3 -178.0(4) . . . . ?
C1 N1 C2 S2 -169.8(3) . . . . ?
C16 N1 C2 S2 13.0(5) . . . . ?
Ge1 S2 C2 C3 -19.3(4) . . . . ?
Ge1 S2 C2 N1 147.4(3) . . . . ?
N1 C2 C3 N2 0.1(4) . . . . ?
S2 C2 C3 N2 168.8(3) . . . . ?
N1 C2 C3 S3 -173.5(3) . . . . ?
S2 C2 C3 S3 -4.8(6) . . . . ?
C1 N2 C3 C2 0.6(4) . . . . ?
C4 N2 C3 C2 -176.0(4) . . . . ?
C1 N2 C3 S3 174.1(3) . . . . ?
C4 N2 C3 S3 -2.5(6) . . . . ?
Ge1 S3 C3 C2 25.2(4) . . . . ?
Ge1 S3 C3 N2 -147.1(3) . . . . ?
C1 N2 C4 C5 -76.8(5) . . . . ?
C3 N2 C4 C5 99.4(5) . . . . ?
C1 N2 C4 C9 104.8(5) . . . . ?
C3 N2 C4 C9 -79.0(5) . . . . ?
C9 C4 C5 C6 -3.2(6) . . . . ?
N2 C4 C5 C6 178.5(3) . . . . ?
C9 C4 C5 C13 175.5(4) . . . . ?
N2 C4 C5 C13 -2.7(6) . . . . ?
C4 C5 C6 C7 1.9(6) . . . . ?
C13 C5 C6 C7 -176.9(4) . . . . ?
C5 C6 C7 C8 0.2(7) . . . . ?
C6 C7 C8 C9 -1.1(7) . . . . ?
C5 C4 C9 C8 2.4(6) . . . . ?
N2 C4 C9 C8 -179.3(3) . . . . ?
C5 C4 C9 C10 -178.9(4) . . . . ?
N2 C4 C9 C10 -0.7(6) . . . . ?
C7 C8 C9 C4 -0.2(6) . . . . ?
C7 C8 C9 C10 -178.9(4) . . . . ?
C4 C9 C10 C12 154.2(4) . . . . ?
C8 C9 C10 C12 -27.2(6) . . . . ?
C4 C9 C10 C11 -81.8(5) . . . . ?
C8 C9 C10 C11 96.8(5) . . . . ?
C4 C5 C13 C14 -116.9(4) . . . . ?
C6 C5 C13 C14 61.8(5) . . . . ?
C4 C5 C13 C15 119.3(5) . . . . ?
C6 C5 C13 C15 -62.0(5) . . . . ?
C1 N1 C16 C17 97.2(5) . . . . ?
C2 N1 C16 C17 -86.0(5) . . . . ?
C1 N1 C16 C21 -84.7(5) . . . . ?
C2 N1 C16 C21 92.0(5) . . . . ?
C21 C16 C17 C18 2.3(6) . . . . ?
N1 C16 C17 C18 -179.8(4) . . . . ?
C21 C16 C17 C25 -178.8(4) . . . . ?
N1 C16 C17 C25 -0.9(6) . . . . ?
C16 C17 C18 C19 -0.8(6) . . . . ?
C25 C17 C18 C19 -179.8(4) . . . . ?
C17 C18 C19 C20 -0.1(7) . . . . ?
C18 C19 C20 C21 -0.3(7) . . . . ?
C17 C16 C21 C20 -2.6(6) . . . . ?
N1 C16 C21 C20 179.5(4) . . . . ?
C17 C16 C21 C22 175.1(4) . . . . ?
N1 C16 C21 C22 -2.8(6) . . . . ?
C19 C20 C21 C16 1.5(6) . . . . ?
C19 C20 C21 C22 -176.2(4) . . . . ?
C16 C21 C22 C23 139.1(4) . . . . ?
C20 C21 C22 C23 -43.4(6) . . . . ?
C16 C21 C22 C24 -96.0(5) . . . . ?
C20 C21 C22 C24 81.6(5) . . . . ?
C16 C17 C25 C26 133.9(5) . . . . ?
C18 C17 C25 C26 -47.2(6) . . . . ?
C16 C17 C25 C27 -99.9(5) . . . . ?
C18 C17 C25 C27 79.0(6) . . . . ?
C30 N4 C28 N3 1.1(4) . . . . ?
C31 N4 C28 N3 175.2(3) . . . . ?
C30 N4 C28 S4 -178.8(3) . . . . ?
C31 N4 C28 S4 -4.7(6) . . . . ?
C29 N3 C28 N4 -1.0(4) . . . . ?
C43 N3 C28 N4 -177.1(3) . . . . ?
C29 N3 C28 S4 178.8(3) . . . . ?
C43 N3 C28 S4 2.7(6) . . . . ?
C28 N3 C29 C30 0.6(4) . . . . ?
C43 N3 C29 C30 176.5(4) . . . . ?
C28 N3 C29 S5 171.9(3) . . . . ?
C43 N3 C29 S5 -12.2(6) . . . . ?
Ge1 S5 C29 C30 25.3(4) . . . . ?
Ge1 S5 C29 N3 -144.4(3) . . . . ?
N3 C29 C30 N4 0.0(4) . . . . ?
S5 C29 C30 N4 -171.3(3) . . . . ?
N3 C29 C30 S6 168.3(3) . . . . ?
S5 C29 C30 S6 -3.0(6) . . . . ?
C28 N4 C30 C29 -0.7(4) . . . . ?
C31 N4 C30 C29 -174.7(4) . . . . ?
C28 N4 C30 S6 -169.0(3) . . . . ?
C31 N4 C30 S6 17.0(5) . . . . ?
Ge1 S6 C30 C29 -21.6(4) . . . . ?
Ge1 S6 C30 N4 144.6(3) . . . . ?
C28 N4 C31 C36 97.6(5) . . . . ?
C30 N4 C31 C36 -89.2(5) . . . . ?
C28 N4 C31 C32 -83.1(5) . . . . ?
C30 N4 C31 C32 90.1(5) . . . . ?
C36 C31 C32 C33 0.7(6) . . . . ?
N4 C31 C32 C33 -178.6(3) . . . . ?
C36 C31 C32 C40 -179.6(4) . . . . ?
N4 C31 C32 C40 1.1(6) . . . . ?
C31 C32 C33 C34 0.2(6) . . . . ?
C40 C32 C33 C34 -179.5(4) . . . . ?
C32 C33 C34 C35 -1.3(7) . . . . ?
C33 C34 C35 C36 1.6(7) . . . . ?
C32 C31 C36 C35 -0.4(6) . . . . ?
N4 C31 C36 C35 178.8(4) . . . . ?
C32 C31 C36 C37 177.2(4) . . . . ?
N4 C31 C36 C37 -3.5(6) . . . . ?
C34 C35 C36 C31 -0.7(6) . . . . ?
C34 C35 C36 C37 -178.4(4) . . . . ?
C31 C36 C37 C39 121.9(4) . . . . ?
C35 C36 C37 C39 -60.5(5) . . . . ?
C31 C36 C37 C38 -113.3(5) . . . . ?
C35 C36 C37 C38 64.3(5) . . . . ?
C33 C32 C40 C41 -34.7(6) . . . . ?
C31 C32 C40 C41 145.6(4) . . . . ?
C33 C32 C40 C42 90.0(5) . . . . ?
C31 C32 C40 C42 -89.7(5) . . . . ?
C28 N3 C43 C44 90.7(5) . . . . ?
C29 N3 C43 C44 -84.6(5) . . . . ?
C28 N3 C43 C48 -88.5(5) . . . . ?
C29 N3 C43 C48 96.2(5) . . . . ?
C48 C43 C44 C45 3.8(6) . . . . ?
N3 C43 C44 C45 -175.4(3) . . . . ?
C48 C43 C44 C52 -176.8(4) . . . . ?
N3 C43 C44 C52 4.0(6) . . . . ?
C43 C44 C45 C46 -1.5(6) . . . . ?
C52 C44 C45 C46 179.1(4) . . . . ?
C44 C45 C46 C47 -1.5(7) . . . . ?
C45 C46 C47 C48 2.6(7) . . . . ?
C44 C43 C48 C47 -2.8(6) . . . . ?
N3 C43 C48 C47 176.4(3) . . . . ?
C44 C43 C48 C49 178.4(4) . . . . ?
N3 C43 C48 C49 -2.5(6) . . . . ?
C46 C47 C48 C43 -0.5(6) . . . . ?
C46 C47 C48 C49 178.4(4) . . . . ?
C43 C48 C49 C50 -124.8(4) . . . . ?
C47 C48 C49 C50 56.4(5) . . . . ?
C43 C48 C49 C51 110.0(5) . . . . ?
C47 C48 C49 C51 -68.8(5) . . . . ?
C43 C44 C52 C53 -101.8(5) . . . . ?
C45 C44 C52 C53 77.6(5) . . . . ?
C43 C44 C52 C54 134.4(4) . . . . ?
C45 C44 C52 C54 -46.2(6) . . . . ?
C56 N5 C55 N6 -1.2(4) . . . . ?
C70 N5 C55 N6 -177.7(3) . . . . ?
C56 N5 C55 S7 176.8(3) . . . . ?
C70 N5 C55 S7 0.3(6) . . . . ?
C57 N6 C55 N5 0.5(4) . . . . ?
C58 N6 C55 N5 172.1(3) . . . . ?
C57 N6 C55 S7 -177.6(3) . . . . ?
C58 N6 C55 S7 -5.9(6) . . . . ?
C55 N5 C56 C57 1.4(4) . . . . ?
C70 N5 C56 C57 177.9(3) . . . . ?
C55 N5 C56 S8 173.6(3) . . . . ?
C70 N5 C56 S8 -10.0(5) . . . . ?
Ge1 S8 C56 C57 28.0(4) . . . . ?
Ge1 S8 C56 N5 -142.7(3) . . . . ?
N5 C56 C57 N6 -1.1(4) . . . . ?
S8 C56 C57 N6 -173.3(3) . . . . ?
N5 C56 C57 S9 168.3(3) . . . . ?
S8 C56 C57 S9 -3.9(6) . . . . ?
C55 N6 C57 C56 0.4(4) . . . . ?
C58 N6 C57 C56 -171.6(3) . . . . ?
C55 N6 C57 S9 -169.1(3) . . . . ?
C58 N6 C57 S9 18.9(5) . . . . ?
Ge1 S9 C57 C56 -23.2(4) . . . . ?
Ge1 S9 C57 N6 144.3(3) . . . . ?
C55 N6 C58 C63 -79.5(5) . . . . ?
C57 N6 C58 C63 91.1(5) . . . . ?
C55 N6 C58 C59 104.8(5) . . . . ?
C57 N6 C58 C59 -84.6(5) . . . . ?
C63 C58 C59 C60 -2.0(6) . . . . ?
N6 C58 C59 C60 173.5(4) . . . . ?
C63 C58 C59 C67 173.8(4) . . . . ?
N6 C58 C59 C67 -10.8(6) . . . . ?
C58 C59 C60 C61 0.6(7) . . . . ?
C67 C59 C60 C61 -175.2(5) . . . . ?
C59 C60 C61 C62 1.4(8) . . . . ?
C60 C61 C62 C63 -2.2(8) . . . . ?
C59 C58 C63 C62 1.2(7) . . . . ?
N6 C58 C63 C62 -174.2(4) . . . . ?
C59 C58 C63 C64 -179.7(4) . . . . ?
N6 C58 C63 C64 4.9(6) . . . . ?
C61 C62 C63 C58 0.9(7) . . . . ?
C61 C62 C63 C64 -178.2(5) . . . . ?
C58 C63 C64 C66 150.6(5) . . . . ?
C62 C63 C64 C66 -30.4(7) . . . . ?
C58 C63 C64 C65 -84.4(5) . . . . ?
C62 C63 C64 C65 94.7(6) . . . . ?
C60 C59 C67 C69 75.8(6) . . . . ?
C58 C59 C67 C69 -99.8(6) . . . . ?
C60 C59 C67 C68 -49.3(6) . . . . ?
C58 C59 C67 C68 135.2(5) . . . . ?
C55 N5 C70 C75 96.5(5) . . . . ?
C56 N5 C70 C75 -79.5(5) . . . . ?
C55 N5 C70 C71 -85.3(5) . . . . ?
C56 N5 C70 C71 98.7(5) . . . . ?
C75 C70 C71 C72 -2.7(6) . . . . ?
N5 C70 C71 C72 179.2(4) . . . . ?
C75 C70 C71 C79 178.2(4) . . . . ?
N5 C70 C71 C79 0.1(6) . . . . ?
C70 C71 C72 C73 0.8(6) . . . . ?
C79 C71 C72 C73 179.9(4) . . . . ?
C71 C72 C73 C74 0.6(7) . . . . ?
C72 C73 C74 C75 -0.3(7) . . . . ?
C71 C70 C75 C74 3.1(6) . . . . ?
N5 C70 C75 C74 -178.8(4) . . . . ?
C71 C70 C75 C76 -179.3(4) . . . . ?
N5 C70 C75 C76 -1.1(6) . . . . ?
C73 C74 C75 C70 -1.5(7) . . . . ?
C73 C74 C75 C76 -179.2(4) . . . . ?
C70 C75 C76 C78 135.4(5) . . . . ?
C74 C75 C76 C78 -46.9(6) . . . . ?
C70 C75 C76 C77 -99.6(5) . . . . ?
C74 C75 C76 C77 78.0(6) . . . . ?
C70 C71 C79 C81 112.5(4) . . . . ?
C72 C71 C79 C81 -66.5(5) . . . . ?
C70 C71 C79 C80 -122.7(4) . . . . ?
C72 C71 C79 C80 58.2(5) . . . . ?
C30A N4A C28A N3A -1.9(4) . . . . ?
C16A N4A C28A N3A -177.9(4) . . . . ?
C30A N4A C28A S4A 176.4(3) . . . . ?
C16A N4A C28A S4A 0.4(6) . . . . ?
C29A N3A C28A N4A 2.3(4) . . . . ?
C4A N3A C28A N4A -177.5(3) . . . . ?
C29A N3A C28A S4A -176.0(3) . . . . ?
C4A N3A C28A S4A 4.2(6) . . . . ?
C28A N4A C30A C29A 0.8(4) . . . . ?
C16A N4A C30A C29A 177.0(3) . . . . ?
C28A N4A C30A S6A 171.4(3) . . . . ?
C16A N4A C30A S6A -12.4(5) . . . . ?
Ge1A S6A C30A C29A 20.8(4) . . . . ?
Ge1A S6A C30A N4A -148.0(3) . . . . ?
N4A C30A C29A N3A 0.6(4) . . . . ?
S6A C30A C29A N3A -169.7(3) . . . . ?
N4A C30A C29A S5A 173.3(3) . . . . ?
S6A C30A C29A S5A 2.9(6) . . . . ?
C28A N3A C29A C30A -1.9(4) . . . . ?
C4A N3A C29A C30A 177.9(4) . . . . ?
C28A N3A C29A S5A -174.3(3) . . . . ?
C4A N3A C29A S5A 5.5(6) . . . . ?
Ge1A S5A C29A C30A -24.0(4) . . . . ?
Ge1A S5A C29A N3A 147.1(3) . . . . ?
C28A N3A C4A C5A 87.6(5) . . . . ?
C29A N3A C4A C5A -92.1(5) . . . . ?
C28A N3A C4A C9A -92.2(5) . . . . ?
C29A N3A C4A C9A 88.1(5) . . . . ?
C9A C4A C5A C6A 4.0(6) . . . . ?
N3A C4A C5A C6A -175.8(4) . . . . ?
C9A C4A C5A C13A -173.9(4) . . . . ?
N3A C4A C5A C13A 6.3(6) . . . . ?
C4A C5A C6A C7A -0.5(7) . . . . ?
C13A C5A C6A C7A 177.5(5) . . . . ?
C5A C6A C7A C8A -3.0(8) . . . . ?
C6A C7A C8A C9A 3.0(8) . . . . ?
C5A C4A C9A C8A -4.0(7) . . . . ?
N3A C4A C9A C8A 175.8(4) . . . . ?
C5A C4A C9A C10A 174.7(4) . . . . ?
N3A C4A C9A C10A -5.5(6) . . . . ?
C7A C8A C9A C4A 0.4(7) . . . . ?
C7A C8A C9A C10A -178.3(5) . . . . ?
C4A C9A C10A C11A 104.9(5) . . . . ?
C8A C9A C10A C11A -76.5(6) . . . . ?
C4A C9A C10A C12A -130.1(5) . . . . ?
C8A C9A C10A C12A 48.6(6) . . . . ?
C4A C5A C13A C15A -101.0(6) . . . . ?
C6A C5A C13A C15A 81.1(6) . . . . ?
C4A C5A C13A C14A 132.7(4) . . . . ?
C6A C5A C13A C14A -45.2(6) . . . . ?
C28A N4A C16A C21A 87.1(5) . . . . ?
C30A N4A C16A C21A -88.5(5) . . . . ?
C28A N4A C16A C17A -100.6(5) . . . . ?
C30A N4A C16A C17A 83.8(5) . . . . ?
C21A C16A C17A C18A -2.1(6) . . . . ?
N4A C16A C17A C18A -174.0(4) . . . . ?
C21A C16A C17A C25A 178.1(4) . . . . ?
N4A C16A C17A C25A 6.1(6) . . . . ?
C16A C17A C18A C19A 0.9(6) . . . . ?
C25A C17A C18A C19A -179.3(4) . . . . ?
C17A C18A C19A C20A 0.0(7) . . . . ?
C18A C19A C20A C21A 0.3(7) . . . . ?
C17A C16A C21A C20A 2.4(6) . . . . ?
N4A C16A C21A C20A 174.3(4) . . . . ?
C17A C16A C21A C22A -174.6(4) . . . . ?
N4A C16A C21A C22A -2.7(6) . . . . ?
C19A C20A C21A C16A -1.4(7) . . . . ?
C19A C20A C21A C22A 175.6(4) . . . . ?
C16A C21A C22A C23A -130.7(5) . . . . ?
C20A C21A C22A C23A 52.4(6) . . . . ?
C16A C21A C22A C24A 105.2(5) . . . . ?
C20A C21A C22A C24A -71.7(6) . . . . ?
C16A C17A C25A C27A 106.8(5) . . . . ?
C18A C17A C25A C27A -73.0(5) . . . . ?
C16A C17A C25A C26A -128.3(4) . . . . ?
C18A C17A C25A C26A 51.9(6) . . . . ?
C57A N6A C55A N5A -2.9(4) . . . . ?
C43A N6A C55A N5A -166.6(4) . . . . ?
C57A N6A C55A S7A 175.0(3) . . . . ?
C43A N6A C55A S7A 11.4(6) . . . . ?
C31A N5A C55A N6A 175.6(3) . . . . ?
C56A N5A C55A N6A 3.2(4) . . . . ?
C31A N5A C55A S7A -2.4(6) . . . . ?
C56A N5A C55A S7A -174.8(3) . . . . ?
C55A N6A C57A C56A 1.5(4) . . . . ?
C43A N6A C57A C56A 165.4(4) . . . . ?
C55A N6A C57A S9A 169.0(3) . . . . ?
C43A N6A C57A S9A -27.1(5) . . . . ?
Ge1A S9A C57A C56A 25.3(4) . . . . ?
Ge1A S9A C57A N6A -139.8(3) . . . . ?
N6A C57A C56A N5A 0.4(4) . . . . ?
S9A C57A C56A N5A -166.9(3) . . . . ?
N6A C57A C56A S8A 171.3(3) . . . . ?
S9A C57A C56A S8A 4.0(6) . . . . ?
C55A N5A C56A C57A -2.3(4) . . . . ?
C31A N5A C56A C57A -174.7(3) . . . . ?
C55A N5A C56A S8A -173.0(3) . . . . ?
C31A N5A C56A S8A 14.6(5) . . . . ?
Ge1A S8A C56A C57A -30.4(4) . . . . ?
Ge1A S8A C56A N5A 138.7(3) . . . . ?
C55A N5A C31A C36A -90.5(5) . . . . ?
C56A N5A C31A C36A 80.8(5) . . . . ?
C55A N5A C31A C32A 91.2(5) . . . . ?
C56A N5A C31A C32A -97.5(5) . . . . ?
C36A C31A C32A C33A -1.4(6) . . . . ?
N5A C31A C32A C33A 176.8(4) . . . . ?
C36A C31A C32A C40A 178.4(4) . . . . ?
N5A C31A C32A C40A -3.4(6) . . . . ?
C31A C32A C33A C34A -0.3(7) . . . . ?
C40A C32A C33A C34A 180.0(4) . . . . ?
C32A C33A C34A C35A 1.2(7) . . . . ?
C33A C34A C35A C36A -0.6(8) . . . . ?
C32A C31A C36A C35A 2.0(6) . . . . ?
N5A C31A C36A C35A -176.2(4) . . . . ?
C32A C31A C36A C37A -176.4(4) . . . . ?
N5A C31A C36A C37A 5.3(6) . . . . ?
C34A C35A C36A C31A -1.0(7) . . . . ?
C34A C35A C36A C37A 177.5(5) . . . . ?
C31A C36A C37A C39A 110.5(5) . . . . ?
C35A C36A C37A C39A -67.9(6) . . . . ?
C31A C36A C37A C38A -124.0(5) . . . . ?
C35A C36A C37A C38A 57.6(6) . . . . ?
C31A C32A C40A C41A 126.6(4) . . . . ?
C33A C32A C40A C41A -53.6(5) . . . . ?
C31A C32A C40A C42A -109.5(5) . . . . ?
C33A C32A C40A C42A 70.2(5) . . . . ?
C55A N6A C43A C48A 86.8(5) . . . . ?
C57A N6A C43A C48A -74.8(5) . . . . ?
C55A N6A C43A C44A -95.5(5) . . . . ?
C57A N6A C43A C44A 102.9(5) . . . . ?
C48A C43A C44A C45A -1.3(6) . . . . ?
N6A C43A C44A C45A -178.8(4) . . . . ?
C48A C43A C44A C52A 178.9(4) . . . . ?
N6A C43A C44A C52A 1.4(6) . . . . ?
C43A C44A C45A C46A 1.3(7) . . . . ?
C52A C44A C45A C46A -178.9(5) . . . . ?
C44A C45A C46A C47A -0.1(8) . . . . ?
C45A C46A C47A C48A -1.3(8) . . . . ?
C44A C43A C48A C47A 0.0(6) . . . . ?
N6A C43A C48A C47A 177.6(4) . . . . ?
C44A C43A C48A C49A 179.1(4) . . . . ?
N6A C43A C48A C49A -3.4(6) . . . . ?
C46A C47A C48A C43A 1.3(7) . . . . ?
C46A C47A C48A C49A -177.8(4) . . . . ?
C43A C48A C49A C50A -114.4(5) . . . . ?
C47A C48A C49A C50A 64.6(6) . . . . ?
C43A C48A C49A C51A 119.9(5) . . . . ?
C47A C48A C49A C51A -61.1(6) . . . . ?
C43A C44A C52A C53A -105.1(5) . . . . ?
C45A C44A C52A C53A 75.1(6) . . . . ?
C43A C44A C52A C54A 131.5(5) . . . . ?
C45A C44A C52A C54A -48.3(6) . . . . ?
C3A N2A C1A N1A 4.4(4) . . . . ?
C70A N2A C1A N1A -176.4(4) . . . . ?
C3A N2A C1A S1A -172.8(3) . . . . ?
C70A N2A C1A S1A 6.5(6) . . . . ?
C2A N1A C1A N2A -3.7(4) . . . . ?
C58A N1A C1A N2A -179.0(3) . . . . ?
C2A N1A C1A S1A 173.5(3) . . . . ?
C58A N1A C1A S1A -1.8(6) . . . . ?
C1A N2A C3A C2A -3.5(4) . . . . ?
C70A N2A C3A C2A 177.2(4) . . . . ?
C1A N2A C3A S3A -177.1(3) . . . . ?
C70A N2A C3A S3A 3.7(6) . . . . ?
Ge1A S3A C3A C2A -28.1(4) . . . . ?
Ge1A S3A C3A N2A 144.3(3) . . . . ?
N2A C3A C2A N1A 1.2(4) . . . . ?
S3A C3A C2A N1A 174.7(3) . . . . ?
N2A C3A C2A S2A -167.0(3) . . . . ?
S3A C3A C2A S2A 6.5(6) . . . . ?
C1A N1A C2A C3A 1.6(4) . . . . ?
C58A N1A C2A C3A 177.0(3) . . . . ?
C1A N1A C2A S2A 169.6(3) . . . . ?
C58A N1A C2A S2A -15.0(5) . . . . ?
Ge1A S2A C2A C3A 19.5(4) . . . . ?
Ge1A S2A C2A N1A -146.3(3) . . . . ?
C1A N1A C58A C63A 86.7(5) . . . . ?
C2A N1A C58A C63A -88.0(5) . . . . ?
C1A N1A C58A C59A -94.9(5) . . . . ?
C2A N1A C58A C59A 90.3(5) . . . . ?
C63A C58A C59A C60A -0.1(6) . . . . ?
N1A C58A C59A C60A -178.3(4) . . . . ?
C63A C58A C59A C67A -179.9(4) . . . . ?
N1A C58A C59A C67A 1.9(6) . . . . ?
C58A C59A C60A C61A -0.3(7) . . . . ?
C67A C59A C60A C61A 179.5(4) . . . . ?
C59A C60A C61A C62A 0.6(7) . . . . ?
C60A C61A C62A C63A -0.4(7) . . . . ?
C59A C58A C63A C62A 0.2(6) . . . . ?
N1A C58A C63A C62A 178.4(3) . . . . ?
C59A C58A C63A C64A -179.1(4) . . . . ?
N1A C58A C63A C64A -0.8(6) . . . . ?
C61A C62A C63A C58A 0.0(6) . . . . ?
C61A C62A C63A C64A 179.3(4) . . . . ?
C58A C63A C64A C65A -128.9(5) . . . . ?
C62A C63A C64A C65A 51.9(6) . . . . ?
C58A C63A C64A C66A 106.3(5) . . . . ?
C62A C63A C64A C66A -72.9(5) . . . . ?
C58A C59A C67A C68A -112.4(4) . . . . ?
C60A C59A C67A C68A 67.8(5) . . . . ?
C58A C59A C67A C69A 122.5(5) . . . . ?
C60A C59A C67A C69A -57.3(6) . . . . ?
C1A N2A C70A C75A -92.1(5) . . . . ?
C3A N2A C70A C75A 87.0(5) . . . . ?
C1A N2A C70A C71A 90.2(5) . . . . ?
C3A N2A C70A C71A -90.6(5) . . . . ?
C75A C70A C71A C72A 3.2(6) . . . . ?
N2A C70A C71A C72A -179.3(4) . . . . ?
C75A C70A C71A C79A -176.8(4) . . . . ?
N2A C70A C71A C79A 0.7(6) . . . . ?
C70A C71A C72A C73A -0.3(6) . . . . ?
C79A C71A C72A C73A 179.7(4) . . . . ?
C71A C72A C73A C74A -2.5(7) . . . . ?
C72A C73A C74A C75A 2.5(7) . . . . ?
C71A C70A C75A C74A -3.2(6) . . . . ?
N2A C70A C75A C74A 179.3(4) . . . . ?
C71A C70A C75A C76A 176.0(4) . . . . ?
N2A C70A C75A C76A -1.5(6) . . . . ?
C73A C74A C75A C70A 0.2(7) . . . . ?
C73A C74A C75A C76A -178.9(4) . . . . ?
C70A C75A C76A C77A 111.8(5) . . . . ?
C74A C75A C76A C77A -69.1(6) . . . . ?
C70A C75A C76A C78A -123.4(5) . . . . ?
C74A C75A C76A C78A 55.7(6) . . . . ?
C70A C71A C79A C81A -92.6(5) . . . . ?
C72A C71A C79A C81A 87.4(5) . . . . ?
C70A C71A C79A C80A 142.1(4) . . . . ?
C72A C71A C79A C80A -37.9(6) . . . . ?
C84 N8 C82 H82 -176(3) . . . . ?
C85 N8 C82 H82 7(3) . . . . ?
C84 N8 C82 N7 0.4(5) . . . . ?
C85 N8 C82 N7 -176.7(4) . . . . ?
C83 N7 C82 H82 176(3) . . . . ?
C90 N7 C82 H82 1(3) . . . . ?
C83 N7 C82 N8 -0.2(5) . . . . ?
C90 N7 C82 N8 -175.0(4) . . . . ?
C82 N7 C83 C84 0.0(5) . . . . ?
C90 N7 C83 C84 174.7(4) . . . . ?
C82 N7 C83 C89 179.7(4) . . . . ?
C90 N7 C83 C89 -5.6(7) . . . . ?
N7 C83 C84 N8 0.2(5) . . . . ?
C89 C83 C84 N8 -179.5(5) . . . . ?
N7 C83 C84 C88 -177.5(4) . . . . ?
C89 C83 C84 C88 2.8(8) . . . . ?
C82 N8 C84 C83 -0.3(5) . . . . ?
C85 N8 C84 C83 176.8(4) . . . . ?
C82 N8 C84 C88 177.6(4) . . . . ?
C85 N8 C84 C88 -5.3(6) . . . . ?
C82 N8 C85 C87 95.6(5) . . . . ?
C84 N8 C85 C87 -81.0(5) . . . . ?
C82 N8 C85 C86 -29.4(6) . . . . ?
C84 N8 C85 C86 154.0(4) . . . . ?
C82 N7 C90 C91 73.8(6) . . . . ?
C83 N7 C90 C91 -100.0(5) . . . . ?
C82 N7 C90 C92 -51.3(6) . . . . ?
C83 N7 C90 C92 134.9(5) . . . . ?
C95 N10 C93 H93 -177(4) . . . . ?
C96 N10 C93 H93 8(4) . . . . ?
C95 N10 C93 N9 -0.6(6) . . . . ?
C96 N10 C93 N9 -175.7(4) . . . . ?
C94 N9 C93 H93 177(4) . . . . ?
C01 N9 C93 H93 3(4) . . . . ?
C94 N9 C93 N10 0.8(6) . . . . ?
C01 N9 C93 N10 -173.5(5) . . . . ?
C93 N9 C94 C95 -0.7(5) . . . . ?
C01 N9 C94 C95 173.6(4) . . . . ?
C93 N9 C94 C00 178.9(4) . . . . ?
C01 N9 C94 C00 -6.8(7) . . . . ?
N9 C94 C95 N10 0.3(5) . . . . ?
C00 C94 C95 N10 -179.2(4) . . . . ?
N9 C94 C95 C99 -179.1(4) . . . . ?
C00 C94 C95 C99 1.3(8) . . . . ?
C93 N10 C95 C94 0.1(5) . . . . ?
C96 N10 C95 C94 175.2(4) . . . . ?
C93 N10 C95 C99 179.6(4) . . . . ?
C96 N10 C95 C99 -5.4(6) . . . . ?
C93 N10 C96 C97 -47.7(6) . . . . ?
C95 N10 C96 C97 138.0(4) . . . . ?
C93 N10 C96 C98 77.4(6) . . . . ?
C95 N10 C96 C98 -96.9(5) . . . . ?
C93 N9 C01 C03 75.7(7) . . . . ?
C94 N9 C01 C03 -97.7(6) . . . . ?
C93 N9 C01 C02 -50.0(7) . . . . ?
C94 N9 C01 C02 136.7(5) . . . . ?
C05 N11 C04 H04 -171(4) . . . . ?
C012 N11 C04 H04 5(4) . . . . ?
C05 N11 C04 N12 1.5(6) . . . . ?
C012 N11 C04 N12 177.5(6) . . . . ?
C06 N12 C04 H04 171(4) . . . . ?
C07 N12 C04 H04 1(4) . . . . ?
C06 N12 C04 N11 -1.2(6) . . . . ?
C07 N12 C04 N11 -172.0(4) . . . . ?
C04 N11 C05 C06 -1.3(6) . . . . ?
C012 N11 C05 C06 -177.2(6) . . . . ?
C04 N11 C05 C011 177.9(6) . . . . ?
C012 N11 C05 C011 2.0(10) . . . . ?
C04 N12 C06 C05 0.4(6) . . . . ?
C07 N12 C06 C05 170.9(5) . . . . ?
C04 N12 C06 C010 179.5(5) . . . . ?
C07 N12 C06 C010 -9.9(8) . . . . ?
N11 C05 C06 N12 0.6(6) . . . . ?
C011 C05 C06 N12 -178.5(7) . . . . ?
N11 C05 C06 C010 -178.5(6) . . . . ?
C011 C05 C06 C010 2.5(12) . . . . ?
C04 N12 C07 C08 -46.3(6) . . . . ?
C06 N12 C07 C08 144.5(5) . . . . ?
C04 N12 C07 C09 78.5(6) . . . . ?
C06 N12 C07 C09 -90.7(6) . . . . ?
C04 N11 C012 C013 -75.0(8) . . . . ?
C05 N11 C012 C013 100.3(7) . . . . ?
C04 N11 C012 C014 44.5(9) . . . . ?
C05 N11 C012 C014 -140.2(7) . . . . ?
C84A N8A C82A H82A 170(3) . . . . ?
C85A N8A C82A H82A -7(3) . . . . ?
C84A N8A C82A N7A -0.2(5) . . . . ?
C85A N8A C82A N7A -177.6(4) . . . . ?
C83A N7A C82A H82A -171(3) . . . . ?
C90A N7A C82A H82A 8(3) . . . . ?
C83A N7A C82A N8A 0.1(5) . . . . ?
C90A N7A C82A N8A 178.9(4) . . . . ?
C82A N7A C83A C84A 0.0(5) . . . . ?
C90A N7A C83A C84A -178.7(4) . . . . ?
C82A N7A C83A C89A 179.3(4) . . . . ?
C90A N7A C83A C89A 0.5(6) . . . . ?
N7A C83A C84A N8A -0.1(5) . . . . ?
C89A C83A C84A N8A -179.3(4) . . . . ?
N7A C83A C84A C88A -179.2(5) . . . . ?
C89A C83A C84A C88A 1.5(8) . . . . ?
C82A N8A C84A C83A 0.2(5) . . . . ?
C85A N8A C84A C83A 177.6(4) . . . . ?
C82A N8A C84A C88A 179.4(4) . . . . ?
C85A N8A C84A C88A -3.2(7) . . . . ?
C82A N8A C85A C87A -34.7(6) . . . . ?
C84A N8A C85A C87A 148.4(4) . . . . ?
C82A N8A C85A C86A 90.2(5) . . . . ?
C84A N8A C85A C86A -86.7(5) . . . . ?
C82A N7A C90A C92A 30.2(6) . . . . ?
C83A N7A C90A C92A -151.3(4) . . . . ?
C82A N7A C90A C91A -95.5(5) . . . . ?
C83A N7A C90A C91A 83.0(6) . . . . ?
C94A N9A C93A H93A -177(4) . . . . ?
C01A N9A C93A H93A 2(4) . . . . ?
C94A N9A C93A N10A 0.2(6) . . . . ?
C01A N9A C93A N10A 179.6(4) . . . . ?
C95A N10A C93A H93A 178(4) . . . . ?
C96A N10A C93A H93A -3(4) . . . . ?
C95A N10A C93A N9A 0.3(6) . . . . ?
C96A N10A C93A N9A 179.3(5) . . . . ?
C93A N9A C94A C95A -0.7(6) . . . . ?
C01A N9A C94A C95A 180.0(4) . . . . ?
C93A N9A C94A C0A 177.4(5) . . . . ?
C01A N9A C94A C0A -2.0(7) . . . . ?
N9A C94A C95A N10A 0.9(6) . . . . ?
C0A C94A C95A N10A -177.0(5) . . . . ?
N9A C94A C95A C99A -179.8(5) . . . . ?
C0A C94A C95A C99A 2.3(10) . . . . ?
C93A N10A C95A C94A -0.8(6) . . . . ?
C96A N10A C95A C94A -179.7(5) . . . . ?
C93A N10A C95A C99A 179.9(5) . . . . ?
C96A N10A C95A C99A 0.9(8) . . . . ?
C93A N10A C96A C98A -75.8(7) . . . . ?
C95A N10A C96A C98A 103.0(6) . . . . ?
C93A N10A C96A C97A 50.8(8) . . . . ?
C95A N10A C96A C97A -130.5(6) . . . . ?
C93A N9A C01A C03A -73.4(6) . . . . ?
C94A N9A C01A C03A 105.8(5) . . . . ?
C93A N9A C01A C02A 50.5(6) . . . . ?
C94A N9A C01A C02A -130.3(5) . . . . ?
C06A N12A C04A H04A -180(4) . . . . ?
C07A N12A C04A H04A 7(4) . . . . ?
C06A N12A C04A N11A -0.8(5) . . . . ?
C07A N12A C04A N11A -174.4(4) . . . . ?
C05A N11A C04A H04A 179(4) . . . . ?
C01D N11A C04A H04A 0(4) . . . . ?
C05A N11A C04A N12A 0.3(5) . . . . ?
C01D N11A C04A N12A -179.1(4) . . . . ?
C04A N11A C05A C06A 0.4(5) . . . . ?
C01D N11A C05A C06A 179.7(4) . . . . ?
C04A N11A C05A C01C 176.6(4) . . . . ?
C01D N11A C05A C01C -4.0(7) . . . . ?
N11A C05A C06A N12A -0.9(5) . . . . ?
C01C C05A C06A N12A -176.7(5) . . . . ?
N11A C05A C06A C01B 178.6(5) . . . . ?
C01C C05A C06A C01B 2.8(9) . . . . ?
C04A N12A C06A C05A 1.0(5) . . . . ?
C07A N12A C06A C05A 174.6(4) . . . . ?
C04A N12A C06A C01B -178.5(5) . . . . ?
C07A N12A C06A C01B -5.0(7) . . . . ?
C04A N12A C07A C08A -35.6(6) . . . . ?
C06A N12A C07A C08A 151.9(5) . . . . ?
C04A N12A C07A C09A 89.0(6) . . . . ?
C06A N12A C07A C09A -83.5(6) . . . . ?
C04A N11A C01D C01F -58.5(6) . . . . ?
C05A N11A C01D C01F 122.3(5) . . . . ?
C04A N11A C01D C01E 65.5(6) . . . . ?
C05A N11A C01D C01E -113.7(5) . . . . ?
C02G C02B C02C C02D 0.0(9) . . . . ?
F1 C02B C02C C02D 178.1(5) . . . . ?
C02B C02C C02D C02E -1.5(9) . . . . ?
C02C C02D C02E C02F 1.6(9) . . . . ?
C02D C02E C02F C02G -0.1(9) . . . . ?
C02E C02F C02G F2 -177.4(5) . . . . ?
C02E C02F C02G C02B -1.5(9) . . . . ?
C02C C02B C02G F2 177.5(5) . . . . ?
F1 C02B C02G F2 -0.7(8) . . . . ?
C02C C02B C02G C02F 1.6(9) . . . . ?
F1 C02B C02G C02F -176.6(5) . . . . ?
C03G C03B C03C C03D -1.2(8) . . . . ?
F3 C03B C03C C03D -178.4(4) . . . . ?
C03B C03C C03D C03E 0.2(8) . . . . ?
C03C C03D C03E C03F 0.7(9) . . . . ?
C03D C03E C03F C03G -0.8(9) . . . . ?
F3 C03B C03G F4 -2.2(7) . . . . ?
C03C C03B C03G F4 -179.5(5) . . . . ?
F3 C03B C03G C03F 178.4(5) . . . . ?
C03C C03B C03G C03F 1.1(8) . . . . ?
C03E C03F C03G C03B -0.1(8) . . . . ?
C03E C03F C03G F4 -179.5(5) . . . . ?
C04G C04B C04C C04D 0.0 . . . . ?
F5 C04B C04C C04D 174.6(15) . . . . ?
C04B C04C C04D C04E 0.0 . . . . ?
C04C C04D C04E C04F 0.0 . . . . ?
C04D C04E C04F C04G 0.0 . . . . ?
C04E C04F C04G F6 -174.8(14) . . . . ?
C04E C04F C04G C04B 0.0 . . . . ?
C04C C04B C04G F6 175.3(12) . . . . ?
F5 C04B C04G F6 -0.5(14) . . . . ?
C04C C04B C04G C04F 0.0 . . . . ?
F5 C04B C04G C04F -175.8(12) . . . . ?
F7 C05B C05C C05D 179.6(14) . . . . ?
C05G C05B C05C C05D -1(3) . . . . ?
C05B C05C C05D C05E 1(2) . . . . ?
C05C C05D C05E C05F -1(2) . . . . ?
C05D C05E C05F C05G 1.1(18) . . . . ?
C05E C05F C05G F8 -177.3(11) . . . . ?
C05E C05F C05G C05B -1(2) . . . . ?
C05C C05B C05G C05F 1(2) . . . . ?
F7 C05B C05G C05F -179.7(12) . . . . ?
C05C C05B C05G F8 177.0(15) . . . . ?
F7 C05B C05G F8 -3(2) . . . . ?
C05M C05H C05I C05J 7(9) . . . . ?
F7' C05H C05I C05J 177(5) . . . . ?
C05H C05I C05J C05K -4(9) . . . . ?
C05I C05J C05K C05L -4(9) . . . . ?
C05J C05K C05L C05M 11(9) . . . . ?
C05K C05L C05M C05H -9(9) . . . . ?
C05K C05L C05M F8' 169(5) . . . . ?
C05I C05H C05M C05L 0(8) . . . . ?
F7' C05H C05M C05L -172(5) . . . . ?
C05I C05H C05M F8' -178(5) . . . . ?
F7' C05H C05M F8' 10(7) . . . . ?
C06G C06B C06C C06D -3(3) . . . . ?
F9 C06B C06C C06D -177.2(18) . . . . ?
C06B C06C C06D C06E -5(3) . . . . ?
C06C C06D C06E C06F -3(3) . . . . ?
C06D C06E C06F C06G 18(3) . . . . ?
C06C C06B C06G F10 -176.9(18) . . . . ?
F9 C06B C06G F10 -3(3) . . . . ?
C06C C06B C06G C06F 18(3) . . . . ?
F9 C06B C06G C06F -168.0(17) . . . . ?
C06E C06F C06G F10 170.8(19) . . . . ?
C06E C06F C06G C06B -25(3) . . . . ?
C06M C06H C06I C06J 4(4) . . . . ?
F9' C06H C06I C06J -178(2) . . . . ?
C06H C06I C06J C06K 2(5) . . . . ?
C06I C06J C06K C06L 14(6) . . . . ?
C06J C06K C06L C06M -32(5) . . . . ?
C06K C06L C06M C06H 37(4) . . . . ?
C06K C06L C06M F10' -170(2) . . . . ?
F9' C06H C06M C06L 158(2) . . . . ?
C06I C06H C06M C06L -24(4) . . . . ?
F9' C06H C06M F10' 4(3) . . . . ?
C06I C06H C06M F10' -178(2) . . . . ?
C07G C07B C07C C07D 0.0 . . . . ?
F11 C07B C07C C07D -170(2) . . . . ?
C07B C07C C07D C07E 0.0 . . . . ?
C07C C07D C07E C07F 0.0 . . . . ?
C07D C07E C07F C07G 0.0 . . . . ?
C07E C07F C07G C07B 0.0 . . . . ?
C07E C07F C07G F12 168(4) . . . . ?
C07C C07B C07G C07F 0.0 . . . . ?
F11 C07B C07G C07F 160(4) . . . . ?
C07C C07B C07G F12 -175.6(15) . . . . ?
F11 C07B C07G F12 -15(3) . . . . ?
C07M F11' C07H C07I 178.5(14) . . . . ?
F11' C07H C07I C07J -178.8(11) . . . . ?
C07M C07H C07I C07J 0.0 . . . . ?
C07H C07I C07J C07K 0.0 . . . . ?
C07I C07J C07K C07L 0.0 . . . . ?
C07J C07K C07L C07M 0.0 . . . . ?
C07K C07L C07M F11' 1.0(9) . . . . ?
C07K C07L C07M C07H 0.0 . . . . ?
C07K C07L C07M F12' -179.0(14) . . . . ?
C07I C07H C07M F11' -178.3(15) . . . . ?
F11' C07H C07M C07L 178.3(15) . . . . ?
C07I C07H C07M C07L 0.0 . . . . ?
F11' C07H C07M F12' -2.4(18) . . . . ?
C07I C07H C07M F12' 179.3(10) . . . . ?
F13 C08B C08C C08D -158.3(13) . . . . ?
C08G C08B C08C C08D 0.0 . . . . ?
C08B C08C C08D C08E 0.0 . . . . ?
C08C C08D C08E C08F 0.0 . . . . ?
C08D C08E C08F C08G 0.0 . . . . ?
C08E C08F C08G F14 164.4(17) . . . . ?
C08E C08F C08G C08B 0.0 . . . . ?
F13 C08B C08G F14 -20.1(15) . . . . ?
C08C C08B C08G F14 -170.4(10) . . . . ?
F13 C08B C08G C08F 150.4(18) . . . . ?
C08C C08B C08G C08F 0.0 . . . . ?
F15 C09B C09C C09D 163.4(13) . . . . ?
C09G C09B C09C C09D 0.0 . . . . ?
C09B C09C C09D C09E 0.0 . . . . ?
C09C C09D C09E C09F 0.0 . . . . ?
C09D C09E C09F C09G 0.0 . . . . ?
C09E C09F C09G F16 -159(3) . . . . ?
C09E C09F C09G C09B 0.0 . . . . ?
F15 C09B C09G F16 17.3(17) . . . . ?
C09C C09B C09G F16 171.3(11) . . . . ?
F15 C09B C09G C09F -154(2) . . . . ?
C09C C09B C09G C09F 0.0 . . . . ?
